data_4127293
loop_
_publ_author_name
'Wang, Zhi'
'Liu, Jia-Wei'
'Su, Hai-Feng'
'Zhao, Quan-Qin'
'Kurmoo, Mohamedally'
'Wang, Xing-Po'
'Tung, Chen-Ho'
'Sun, Di'
'Zheng, Lan-Sun'

_publ_section_title
;
 Chalcogens-Induced Ag<sub>6</sub>Z<sub>4</sub>@Ag<sub>36</sub> (Z = S or
 Se) Core-Shell Nanoclusters: Enlarged Tetrahedral Core and Homochiral
 Crystallization.
;
_journal_name_full 'Journal of the American Chemical Society'
_journal_paper_doi 10.1021/jacs.9b09460
_journal_year 2019
_chemical_formula_moiety 'C252 H312 Ag42 F18 O24 S28'
_chemical_formula_sum 'C252 H312 Ag42 F18 O24 S28'
_chemical_formula_weight 9495.22
_space_group_crystal_system orthorhombic
_space_group_IT_number 19
_space_group_name_Hall 'P 2ac 2ab'
_space_group_name_H-M_alt 'P 21 21 21'
_symmetry_space_group_name_Hall 'P 2ac 2ab'
_symmetry_space_group_name_H-M 'P 21 21 21'
_atom_sites_solution_hydrogens geom
_audit_creation_date 2018-10-18
_audit_creation_method
;
Olex2 1.2
(compiled 2018.05.29 svn.r3508 for OlexSys, GUI svn.r5506)
;
_cell_angle_alpha 90
_cell_angle_beta 90
_cell_angle_gamma 90
_cell_formula_units_Z 4
_cell_length_a 30.9371(3)
_cell_length_b 34.2544(4)
_cell_length_c 35.0758(3)
_cell_measurement_reflns_used 44339
_cell_measurement_temperature 100(2)
_cell_measurement_theta_max 73.2250
_cell_measurement_theta_min 2.7980
_cell_volume 37170.9(6)
_computing_cell_refinement
;
CrystalClear-SM Expert 2.0 r7 (Rigaku, 2011)
;
_computing_data_collection
;
CrystalClear-SM Expert 2.0 r7 (Rigaku, 2011)
;
_computing_data_reduction
;
CrystalClear-SM Expert 2.0 r7 (Rigaku, 2011)
;
_computing_molecular_graphics 'Olex2 (Dolomanov et al., 2009)'
_computing_publication_material 'Olex2 (Dolomanov et al., 2009)'
_computing_structure_refinement 'ShelXL (Sheldrick, 2015)'
_diffrn_ambient_environment N~2~
_diffrn_ambient_temperature 100(2)
_diffrn_detector CCD
_diffrn_detector_area_resol_mean 28.5714
_diffrn_detector_type 'Rigaku Saturn724+'
_diffrn_measured_fraction_theta_full 0.980
_diffrn_measured_fraction_theta_max 0.993
_diffrn_measurement_details
;
List of Runs (angles in degrees, time in seconds):

  # Type    Start    End  Width  t~exp~   \w     \q     \k     \f   Frames
--------------------------------------------------------------------------
  1  \w     95.00 178.00   0.50   15.00    --  107.75  19.00  90.00  166
  2  \w     82.00 113.00   0.50   15.00    --  107.75-118.00 177.00   62
  3  \w     36.00 102.00   0.50   15.00    --  107.75 -61.00  53.00  132
  4  \w     35.00  97.00   0.50   15.00    --  107.75 -99.00 -90.00  124
  5  \w    -56.00  23.00   0.50    1.70    --  -48.45  60.00  28.00  158
  6  \w    -72.00 -26.00   0.50   15.00    --  -86.25 118.00 -96.00   92
  7  \w   -151.00 -96.00   0.50   15.00    --  -86.25 -60.00-111.00  110
  8  \w   -120.00 -70.00   0.50    1.70    --  -48.45-125.00  30.00  100
;
_diffrn_measurement_device 'AFC12 (Right): Kappa 3 circle'
_diffrn_measurement_device_type 'XtaLAB Synergy, Dualflex, HyPix'
_diffrn_measurement_method '\w scans'
_diffrn_measurement_specimen_support 'Mitegen 50um'
_diffrn_orient_matrix_type 'CrysAlisPro convention (1999,Acta A55,543-557)'
_diffrn_orient_matrix_UB_11 0.0263811000
_diffrn_orient_matrix_UB_12 0.0338742000
_diffrn_orient_matrix_UB_13 0.0171733000
_diffrn_orient_matrix_UB_21 -0.0233137000
_diffrn_orient_matrix_UB_22 0.0289529000
_diffrn_orient_matrix_UB_23 -0.0265919000
_diffrn_orient_matrix_UB_31 -0.0351838000
_diffrn_orient_matrix_UB_32 0.0062286000
_diffrn_orient_matrix_UB_33 0.0304475000
_diffrn_radiation_collimation 0.3
_diffrn_radiation_monochromator mirror
_diffrn_radiation_probe x-ray
_diffrn_radiation_type CuK\a
_diffrn_radiation_wavelength 1.54184
_diffrn_reflns_av_R_equivalents 0.0638
_diffrn_reflns_av_unetI/netI 0.0734
_diffrn_reflns_Laue_measured_fraction_full 0.980
_diffrn_reflns_Laue_measured_fraction_max 0.993
_diffrn_reflns_limit_h_max 30
_diffrn_reflns_limit_h_min -36
_diffrn_reflns_limit_k_max 40
_diffrn_reflns_limit_k_min -40
_diffrn_reflns_limit_l_max 41
_diffrn_reflns_limit_l_min -32
_diffrn_reflns_number 122906
_diffrn_reflns_point_group_measured_fraction_full 0.922
_diffrn_reflns_point_group_measured_fraction_max 0.934
_diffrn_reflns_theta_full 67.684
_diffrn_reflns_theta_max 67.080
_diffrn_reflns_theta_min 2.831
_diffrn_source 'micro-focus sealed X-ray tube'
_diffrn_source_current 24.0
_diffrn_source_power 1.2
_diffrn_source_target Mo
_diffrn_source_type 'Rotating Anode'
_diffrn_source_voltage 50.0
_exptl_absorpt_coefficient_mu 19.184
_exptl_absorpt_correction_T_max 1.00000
_exptl_absorpt_correction_T_min 0.18674
_exptl_absorpt_correction_type multi-scan
_exptl_absorpt_process_details
;
CrysAlisPro 1.171.39.46 (Rigaku Oxford Diffraction, 2018)
Empirical absorption correction using spherical harmonics,
 implemented in SCALE3 ABSPACK scaling algorithm.
;
_exptl_crystal_colour 'clear light red'
_exptl_crystal_colour_lustre clear
_exptl_crystal_colour_modifier light
_exptl_crystal_colour_primary red
_exptl_crystal_density_diffrn 1.697
_exptl_crystal_description block
_exptl_crystal_F_000 18400
_exptl_crystal_size_max 0.05
_exptl_crystal_size_mid 0.02
_exptl_crystal_size_min 0.01
_refine_diff_density_max 6.039
_refine_diff_density_min -3.018
_refine_diff_density_rms 0.254
_refine_ls_abs_structure_details
;
 Flack x determined using 16056 quotients [(I+)-(I-)]/[(I+)+(I-)]
 (Parsons and Flack (2004), Acta Cryst. A60, s61).
;
_refine_ls_abs_structure_Flack 0.139(7)
_refine_ls_extinction_method none
_refine_ls_goodness_of_fit_ref 1.287
_refine_ls_hydrogen_treatment constr
_refine_ls_matrix_type full
_refine_ls_number_parameters 2194
_refine_ls_number_reflns 61983
_refine_ls_number_restraints 1522
_refine_ls_restrained_S_all 8.537
_refine_ls_R_factor_all 0.1325
_refine_ls_R_factor_gt 0.1129
_refine_ls_shift/su_max 0.010
_refine_ls_shift/su_mean 0.000
_refine_ls_structure_factor_coef Fsqd
_refine_ls_weighting_details 'w=1/[\s^2^(Fo^2^)+(0.2000P)^2^] where P=(Fo^2^+2Fc^2^)/3'
_refine_ls_weighting_scheme calc
_refine_ls_wR_factor_gt 0.3060
_refine_ls_wR_factor_ref 0.3446
_reflns_Friedel_coverage 0.782
_reflns_Friedel_fraction_full 0.856
_reflns_Friedel_fraction_max 0.868
_reflns_number_gt 45668
_reflns_number_total 61983
_reflns_threshold_expression 'I > 2\s(I)'
_cod_data_source_file ja9b09460_si_002.cif
_cod_data_source_block Ag42aCCCC
_cod_original_cell_volume 37171.0(7)
_cod_database_code 4127293
_shelxl_version_number 2013-4
_chemical_oxdiff_formula CSAg
_shelx_space_group_comment
;
The symmetry employed for this shelxl refinement is uniquely defined
by the following loop, which should always be used as a source of
symmetry information in preference to the above space-group names.
They are only intended as comments.
;
_reflns_odcompleteness_completeness 99.32
_reflns_odcompleteness_iscentric 1
_reflns_odcompleteness_theta 66.97
_olex2_refinement_description
;
1. Fixed Uiso
 At 1.2 times of:
  All C(H) groups
 At 1.5 times of:
  All C(H,H,H) groups
2. Restrained distances
 C47-C49
 1.55 with sigma of 0.001
 C49-C48
 2.35 with sigma of 0.01
 C214-C217
 1.55 with sigma of 0.001
 C217-C213
 2.35 with sigma of 0.001
 C215-C217
 2.35 with sigma of 0.001
 C211-S21
 1.82 with sigma of 0.001
 S21-C212
 2.75 with sigma of 0.001
 S21-C216
 2.75 with sigma of 0.001
 C197-C198
 1.55 with sigma of 0.001
 C197-C199
 1.55 with sigma of 0.001
 C198-C199
 2.35 with sigma of 0.001
 C191-S18
 1.82 with sigma of 0.001
 C197-C195
 1.55 with sigma of 0.001
 C197-C194
 1.55 with sigma of 0.001
 C197-C193
 2.35 with sigma of 0.001
 C195-C197
 2.35 with sigma of 0.001
 C194-C198
 2.35 with sigma of 0.001
 C194-C199
 2.35 with sigma of 0.001
 C201-S19
 1.82 with sigma of 0.001
 C206-C207
 1.55 with sigma of 0.001
 C207-C205
 2.35 with sigma of 0.001
 C207-C204
 2.35 with sigma of 0.001
 O9-C245
 1.25 with sigma of 0.001
 O10-C245
 1.25 with sigma of 0.001
 C242-C241
 1.55 with sigma of 0.001
 C241-O7
 1.25 with sigma of 0.001
 C241-O8
 1.25 with sigma of 0.001
 C242-O7
 2.2 with sigma of 0.001
 C242-O8
 2.2 with sigma of 0.001
 F1-C242
 1.45 with sigma of 0.02
 C242-F3
 1.45 with sigma of 0.02
 C242-F2
 1.45 with sigma of 0.02
 F1-F3
 2.4 with sigma of 0.001
 F3-F2
 2.4 with sigma of 0.001
 F1-F2
 2.4 with sigma of 0.001
 C245-C246
 1.55 with sigma of 0.001
 C246-F18
 1.45 with sigma of 0.001
 C246-F16
 1.45 with sigma of 0.001
 F18-F16
 2.4 with sigma of 0.001
 F18-C245
 2.35 with sigma of 0.001
 C245-F16
 2.35 with sigma of 0.001
 C244-C243
 1.55 with sigma of 0.001
 C243-O2
 1.25 with sigma of 0.001
 C243-O1
 1.25 with sigma of 0.001
 C244-O2
 2.35 with sigma of 0.001
 C244-O1
 2.35 with sigma of 0.001
 C244-F13
 1.45 with sigma of 0.001
 C244-F14
 1.45 with sigma of 0.001
 C244-F15
 1.45 with sigma of 0.001
 F14-F13
 2.4 with sigma of 0.001
 F14-F15
 2.4 with sigma of 0.001
 F13-F15
 2.4 with sigma of 0.001
 C251-O11
 1.25 with sigma of 0.001
 O12-C251
 1.25 with sigma of 0.001
 C251-C252
 1.55 with sigma of 0.001
 O11-C252
 2.35 with sigma of 0.001
 C252-O12
 2.35 with sigma of 0.001
 F4-F5
 2.4 with sigma of 0.001
 F5-F6
 2.4 with sigma of 0.001
 F4-C252
 1.45 with sigma of 0.001
 F6-C252
 1.45 with sigma of 0.001
 C252-F5
 1.45 with sigma of 0.001
 C250-F10
 1.45 with sigma of 0.001
 C250-F11
 1.45 with sigma of 0.001
 F11-F10
 2.4 with sigma of 0.001
 C249-O5
 1.25 with sigma of 0.001
 C249-O6
 1.25 with sigma of 0.001
 C249-C250
 1.55 with sigma of 0.001
 C250-F12
 1.45 with sigma of 0.001
 F10-F12
 2.4 with sigma of 0.001
 F11-F12
 2.4 with sigma of 0.001
 C249-F12
 2.4 with sigma of 0.001
 C249-F10
 2.4 with sigma of 0.001
 C249-F11
 2.4 with sigma of 0.001
 C243-F13
 2.4 with sigma of 0.001
 C243-F15
 2.4 with sigma of 0.001
 C243-F14
 2.4 with sigma of 0.001
 Ag38-O11W
 2.5 with sigma of 0.001
 Ag24-O10W
 2.5 with sigma of 0.001
 Ag13-O6W
 2.5 with sigma of 0.001
 Ag10-O1W
 2.5 with sigma of 0.001
 Ag19-O3W
 2.5 with sigma of 0.001
 Ag23-O12W
 2.5 with sigma of 0.001
 Ag27-O8W
 2.5 with sigma of 0.001
 Ag16-O9W
 2.5 with sigma of 0.001
 Ag31-O7W
 2.5 with sigma of 0.001
 Ag35-O5W
 2.5 with sigma of 0.001
 Ag20-O2W
 2.5 with sigma of 0.001
 S19-C203
 2.75 with sigma of 0.001
 S19-C202
 2.75 with sigma of 0.001
 C248-C247
 1.55 with sigma of 0.001
 F7-F9
 2.4 with sigma of 0.001
 F7-F8
 2.4 with sigma of 0.001
 F9-F8
 2.4 with sigma of 0.001
 C247-O3
 1.25 with sigma of 0.001
 C247-O4
 1.25 with sigma of 0.001
 O4W-Ag39
 2.5 with sigma of 0.001
 C246-O10
 2.35 with sigma of 0.001
 C246-O9
 2.35 with sigma of 0.001
 C67-C68
 1.55 with sigma of 0.001
 C95-C99
 2.35 with sigma of 0.001
 C97-C99
 1.55 with sigma of 0.001
 C97-C100
 1.55 with sigma of 0.001
 C99-C100
 2.35 with sigma of 0.001
 C100-C95
 2.35 with sigma of 0.001
 C100-C99
 2.35 with sigma of 0.001
 C99-C95
 2.35 with sigma of 0.001
 C95-C100
 2.35 with sigma of 0.001
 C117-C118
 1.55 with sigma of 0.02
 C117-C120
 1.55 with sigma of 0.001
 C118-C120
 2.35 with sigma of 0.001
 C117-C114
 1.55 with sigma of 0.02
 C114-C120
 2.35 with sigma of 0.001
 C114-C118
 2.35 with sigma of 0.001
 C234-C233 = C234-C235
 1.55 with sigma of 0.01
 C239-C234
 1.55 with sigma of 0.001
 C231-S20
 1.8 with sigma of 0.001
 C232-S20
 2.7 with sigma of 0.001
 S20-C236
 2.7 with sigma of 0.001
 C27-C30
 1.55 with sigma of 0.001
 C30-C29
 1.55 with sigma of 0.001
 C27-C29
 1.55 with sigma of 0.001
 C29-C30
 2.35 with sigma of 0.001
 C127-C128
 1.55 with sigma of 0.001
 C147-C144
 2.35 with sigma of 0.001
 C146-C147
 2.35 with sigma of 0.001
 C157-C159
 1.55 with sigma of 0.001
 S14-C23
 2.8 with sigma of 0.001
 S14-C22
 2.8 with sigma of 0.001
 C27-C24
 2.35 with sigma of 0.01
 C27-C26
 2.35 with sigma of 0.01
 C25-C30
 2.35 with sigma of 0.01
 C29-C25
 2.35 with sigma of 0.001
 C37-C36
 2.35 with sigma of 0.001
 C34-C37
 2.35 with sigma of 0.001
 C35-C40
 2.35 with sigma of 0.001
 C37-C35
 1.55 with sigma of 0.001
 C37-C40
 1.55 with sigma of 0.001
 C40-C35
 2.35 with sigma of 0.001
 C57-C59
 1.55 with sigma of 0.001
 C177-C180
 1.55 with sigma of 0.001
 S8-C172
 2.85 with sigma of 0.001
 S8-C173
 2.85 with sigma of 0.001
 C176-C177
 1.55 with sigma of 0.001
 C177-C174
 2.35 with sigma of 0.001
 C175-C177
 2.35 with sigma of 0.001
 C176-C180
 2.35 with sigma of 0.001
 C15-C19
 2.35 with sigma of 0.001
 C187-C185
 1.55 with sigma of 0.01
 C187-C184
 2.35 with sigma of 0.001
 C187-C186
 2.35 with sigma of 0.001
 C185-C188
 2.35 with sigma of 0.01
 C187-C188
 1.55 with sigma of 0.001
 C188-C187
 1.55 with sigma of 0.01
 C207-C210
 1.55 with sigma of 0.001
 C206-C210
 2.35 with sigma of 0.001
 C207-C208
 1.55 with sigma of 0.001
 C206-C208
 2.35 with sigma of 0.001
 C208-C210
 2.35 with sigma of 0.001
 C147-C149
 1.55 with sigma of 0.001
 C145-C149
 2.35 with sigma of 0.001
 C239-C240
 1.55 with sigma of 0.001
 C234-C240
 2.35 with sigma of 0.001
 C35-C38
 2.35 with sigma of 0.001
 C38-C40
 2.35 with sigma of 0.001
 C37-C38
 1.55 with sigma of 0.001
 C38-C35
 2.35 with sigma of 0.001
 C8-C10
 1.55 with sigma of 0.001
 C218-C217
 1.55 with sigma of 0.001
 C218-C214
 2.35 with sigma of 0.001
 C214-C218
 2.35 with sigma of 0.001
 C19-C17
 2.35 with sigma of 0.001
 C18-C17
 1.55 with sigma of 0.001
 C17-C19
 2.35 with sigma of 0.001
 C17-C15
 2.35 with sigma of 0.001
 C59-C58
 2.35 with sigma of 0.001
 C117-C119
 1.55 with sigma of 0.001
 C118-C119
 2.35 with sigma of 0.001
 C119-C120
 2.35 with sigma of 0.001
 C114-C119
 2.35 with sigma of 0.001
 C28-C30
 1.55 with sigma of 0.001
 C27-C28
 1.55 with sigma of 0.001
 C28-C27
 1.55 with sigma of 0.001
 C30-C28
 2.35 with sigma of 0.01
 C29-C28
 2.35 with sigma of 0.001
 C28-C29
 2.35 with sigma of 0.001
 C25-C28
 2.35 with sigma of 0.01
 C145-C150
 2.35 with sigma of 0.001
 C180-C178
 2.35 with sigma of 0.001
 C177-C178
 1.55 with sigma of 0.001
 C176-C178
 2.35 with sigma of 0.001
 C185-C190
 2.35 with sigma of 0.01
 C187-C190
 1.55 with sigma of 0.01
 C190-C188
 2.35 with sigma of 0.001
 C217-C220
 1.55 with sigma of 0.001
 C220-C214
 2.35 with sigma of 0.001
 C214-C220
 2.35 with sigma of 0.001
 C218-C220
 2.35 with sigma of 0.001
 C87-C89
 1.55 with sigma of 0.001
 C179-C177
 1.55 with sigma of 0.001
 C180-C179
 2.35 with sigma of 0.001
 C176-C179
 2.35 with sigma of 0.001
 C178-C179
 2.35 with sigma of 0.001
 C177-C176 = C177-C178 = C177-C179 = C177-C180
 1.55 with sigma of 0.001
 C227-C230
 1.55 with sigma of 0.001
 C78-C79
 1.55 with sigma of 0.001
 C197-C200
 1.55 with sigma of 0.001
 C200-C198
 2.35 with sigma of 0.001
 C200-C199
 2.35 with sigma of 0.001
 C198-C200
 2.35 with sigma of 0.001
 C194-C200
 2.35 with sigma of 0.001
 C239-C238
 1.55 with sigma of 0.001
 C234-C238
 2.35 with sigma of 0.001
 C240-C238
 2.35 with sigma of 0.001
 C207-C209
 1.55 with sigma of 0.001
 C209-C206
 2.35 with sigma of 0.001
 C210-C209
 2.35 with sigma of 0.001
 C208-C209
 2.35 with sigma of 0.001
 C189-C185
 2.35 with sigma of 0.01
 C189-C187
 1.55 with sigma of 0.01
 C188-C189
 2.35 with sigma of 0.001
 C190-C189
 2.35 with sigma of 0.001
 C49-C50
 2.35 with sigma of 0.01
 C50-C48
 2.35 with sigma of 0.01
 C107-C108
 1.55 with sigma of 0.001
 C239-C237
 1.55 with sigma of 0.001
 C234-C237
 2.35 with sigma of 0.001
 C237-C240
 2.35 with sigma of 0.001
 C237-C238
 2.35 with sigma of 0.001
 C137-C134 = C137-C138 = C137-C139 = C137-C140
 1.55 with sigma of 0.001
 C228-C230
 2.35 with sigma of 0.001
 C19-C20
 2.35 with sigma of 0.001
 C20-C19
 2.35 with sigma of 0.001
 C15-C20
 2.35 with sigma of 0.001
 C20-C17
 2.35 with sigma of 0.001
 C17-C20
 2.35 with sigma of 0.001
 C35-C39
 2.35 with sigma of 0.001
 C39-C40
 2.35 with sigma of 0.001
 C37-C39
 1.55 with sigma of 0.001
 C39-C35
 2.35 with sigma of 0.001
 C38-C39
 2.35 with sigma of 0.001
 C145-C148
 2.35 with sigma of 0.001
 C167-C168
 1.55 with sigma of 0.001
 C217-C219
 1.55 with sigma of 0.001
 C214-C219
 2.35 with sigma of 0.001
 C218-C219
 2.35 with sigma of 0.001
 C220-C219
 2.35 with sigma of 0.001
 C229-C230
 2.35 with sigma of 0.001
 C229-C228
 2.35 with sigma of 0.001
 C246-F17
 1.45 with sigma of 0.001
 F16-F17
 2.4 with sigma of 0.001
 F17-F18
 2.4 with sigma of 0.001
 C245-F17
 2.35 with sigma of 0.001
 C97-C95
 1.55 with sigma of 0.001
 C99-C98
 2.35 with sigma of 0.001
 C98-C99
 2.35 with sigma of 0.001
 C98-C100
 2.35 with sigma of 0.001
 C98-C95
 2.35 with sigma of 0.001
 C97-C98
 1.55 with sigma of 0.001
 C25-C28 \\sim C25-C30 \\sim C25-C29 \\sim C28-C30 \\sim C28-C29
 with sigma of 0.002
 C27-C25 \\sim C27-C28 \\sim C27-C30 \\sim C27-C29
 with sigma of 0.001
 C4-C10 \\sim C4-C9 \\sim C4-C7 \\sim C10-C9 \\sim C10-C7 \\sim C9-C7
 with sigma of 0.002
 C8-C4 \\sim C8-C10 \\sim C8-C9 \\sim C8-C7
 with sigma of 0.001
 C67-C65 \\sim C67-C69 \\sim C67-C68 \\sim C67-C70
 with sigma of 0.001
 C88-C85 \\sim C88-C89 \\sim C85-C89 \\sim C85-C90 \\sim C89-C90
 with sigma of 0.002
 C87-C88 \\sim C87-C85 \\sim C87-C89 \\sim C87-C90
 with sigma of 0.001
 C176-C178 \\sim C176-C179 \\sim C176-C180 \\sim C178-C179 \\sim C178-C180
 with sigma of 0.002
 C177-C176 \\sim C177-C178 \\sim C177-C179 \\sim C177-C180
 with sigma of 0.001
 C74-C79 \\sim C77-C79 \\sim C79-C80
 with sigma of 0.002
 C78-C74 \\sim C78-C77 \\sim C78-C79 \\sim C78-C80
 with sigma of 0.001
 C54-C60 \\sim C54-C59 \\sim C54-C58 \\sim C60-C59 \\sim C60-C58
 with sigma of 0.002
 C57-C54 \\sim C57-C60 \\sim C57-C59 \\sim C57-C58
 with sigma of 0.001
 C185-C190 \\sim C185-C189 \\sim C189-C188
 with sigma of 0.002
 C50-C48 \\sim C50-C45 \\sim C48-C45 \\sim C48-C49 \\sim C45-C49
 with sigma of 0.002
 C47-C50 \\sim C47-C48 \\sim C47-C45 \\sim C47-C49
 with sigma of 0.001
 C110-C106 \\sim C110-C109 \\sim C110-C108 \\sim C106-C109 \\sim C106-C108
\\sim C109-C108
 with sigma of 0.002
 C107-C110 \\sim C107-C106 \\sim C107-C109 \\sim C107-C108
 with sigma of 0.001
 C124-C129 \\sim C124-C130 \\sim C124-C128 \\sim C129-C130 \\sim C129-C128
\\sim C130-C128
 with sigma of 0.002
 C127-C124 \\sim C127-C129 \\sim C127-C130 \\sim C127-C128
 with sigma of 0.001
 C134-C138 \\sim C134-C139 \\sim C134-C140 \\sim C138-C139 \\sim C138-C140
\\sim C139-C140
 with sigma of 0.002
 C137-C134 \\sim C137-C138 \\sim C137-C139 \\sim C137-C140
 with sigma of 0.001
 C154-C158 \\sim C154-C159 \\sim C154-C160 \\sim C158-C159 \\sim C158-C160
\\sim C159-C160
 with sigma of 0.002
 C157-C154 \\sim C157-C158 \\sim C157-C159 \\sim C157-C160
 with sigma of 0.001
 C15-C20 \\sim C19-C20
 with sigma of 0.002
 C18-C15 \\sim C18-C17 \\sim C18-C19 \\sim C18-C20
 with sigma of 0.001
 C145-C148 \\sim C145-C149 \\sim C145-C150 \\sim C148-C149 \\sim C148-C150
\\sim C149-C150
 with sigma of 0.002
 C147-C145 \\sim C147-C148 \\sim C147-C149 \\sim C147-C150
 with sigma of 0.001
 C164-C170 \\sim C164-C169 \\sim C164-C168 \\sim C170-C169 \\sim C170-C168
\\sim C169-C168
 with sigma of 0.002
 C167-C164 \\sim C167-C170 \\sim C167-C169 \\sim C167-C168
 with sigma of 0.001
 C221-C229 \\sim C221-C228 \\sim C221-C230 \\sim C229-C228 \\sim C228-C230
 with sigma of 0.002
 C227-C221 \\sim C227-C229 \\sim C227-C228 \\sim C227-C230
 with sigma of 0.001
3. Restrained planarity
 C214, C213, C212, C211, C216, C215, C217, S21
 with sigma of 0.001
 C191, C192, C193, C194, C195, C196, C197, S18
 with sigma of 0.001
 C202, C205, C206, C204, C203, C201, C207, S19
 with sigma of 0.001
 C241, C242, O7, O8
 with sigma of 0.01
 C243, C244, O1, O2
 with sigma of 0.01
 C249, C250, O5, O6
 with sigma of 0.01
 C245, C246, O9, O10
 with sigma of 0.01
 C114, C113, C112, C111, C116, C115, C117, S23
 with sigma of 0.001
 C234, C233, C232, C231, C236, C235, C239, S20
 with sigma of 0.001
 C2, C3, C4, C5, C6, C1, C8, S13
 with sigma of 0.01
 C132, C131, C136, C135, C134, C133, C137
 with sigma of 0.001
 C143, C141, C142, C146, C145, C144, C147
 with sigma of 0.001
 C26, C22, C21, C23, C24, C25, C27, S14
 with sigma of 0.001
 C33, C31, C32, C36, C35, C34, C37, S16
 with sigma of 0.001
 C174, C176, C175, C172, C171, C173, C177, S8
 with sigma of 0.0001
 C183, C184, C185, C186, C181, C182, C187, S17
 with sigma of 0.001
4. Uiso/Uaniso restraints and constraints
C224 \\sim C225: within 1.7A with sigma of 0.004 and sigma for terminal atoms
of 0.008
C46 \\sim C42 \\sim C41: within 1.7A with sigma of 0.004 and sigma for terminal
atoms of 0.008
C214 \\sim C215: within 1.7A with sigma of 0.004 and sigma for terminal atoms
of 0.008
C191 \\sim C192 \\sim C193 \\sim C194 \\sim C195 \\sim C196: within 1.7A with
sigma of 0.004 and sigma for terminal atoms of 0.008
C191 \\sim C192 \\sim C193 \\sim C194 \\sim C195 \\sim C196 \\sim C197: within
1.7A with sigma of 0.004 and sigma for terminal atoms of 0.008
C202 \\sim C205 \\sim C206 \\sim C204 \\sim C203 \\sim C207 \\sim S19: within
1.7A with sigma of 0.004 and sigma for terminal atoms of 0.008
O9 \\sim O10: within 1.7A with sigma of 0.004 and sigma for terminal atoms of
0.008
C241 \\sim C242 \\sim F1 \\sim F2 \\sim F3 \\sim O7 \\sim O8: within 1.7A with
sigma of 0.004 and sigma for terminal atoms of 0.008
C243 \\sim C244 \\sim F13 \\sim F14 \\sim F15 \\sim O1 \\sim O2: within 1.7A
with sigma of 0.004 and sigma for terminal atoms of 0.008
C251 \\sim C252 \\sim F4 \\sim F5 \\sim F6 \\sim O11 \\sim O12: within 1.7A
with sigma of 0.004 and sigma for terminal atoms of 0.008
C249 \\sim C250 \\sim O5 \\sim O6: within 1.7A with sigma of 0.004 and sigma
for terminal atoms of 0.008
C249 \\sim C250 \\sim F10 \\sim F11 \\sim F12 \\sim O5 \\sim O6: within 1.7A
with sigma of 0.004 and sigma for terminal atoms of 0.008
C247 \\sim C248 \\sim F7 \\sim F8 \\sim F9 \\sim O3 \\sim O4: within 1.7A with
sigma of 0.004 and sigma for terminal atoms of 0.008
C116 \\sim C111 \\sim C115 \\sim C114 \\sim C113 \\sim C112 \\sim C117 \\sim
C119 \\sim C118 \\sim C120: within 1.7A with sigma of 0.004 and sigma for
terminal atoms of 0.008
C26 \\sim C27 \\sim C28 \\sim C29 \\sim C30: within 1.7A with sigma of 0.004
and sigma for terminal atoms of 0.008
C27 \\sim C28 \\sim C29 \\sim C30 \\sim C25 \\sim C26 \\sim C22 \\sim C21 \\sim
C23 \\sim C24: within 1.7A with sigma of 0.004 and sigma for terminal atoms of
0.008
C7 \\sim C9 \\sim C8 \\sim C10 \\sim C4 \\sim C3 \\sim C2 \\sim C1 \\sim C6
\\sim C5: within 1.7A with sigma of 0.004 and sigma for terminal atoms of 0.008
C67 \\sim C68 \\sim C69 \\sim C70 \\sim C65 \\sim C66 \\sim C61 \\sim C62 \\sim
C63 \\sim C64: within 1.7A with sigma of 0.004 and sigma for terminal atoms of
0.008
C83 \\sim C86 \\sim C85 \\sim C84 \\sim C87 \\sim C88 \\sim C89 \\sim C90:
within 1.7A with sigma of 0.004 and sigma for terminal atoms of 0.08
C82 \\sim C86 \\sim C84 \\sim C85 \\sim C83 \\sim C81 \\sim C87 \\sim C88 \\sim
C89 \\sim C90: within 1.7A with sigma of 0.004 and sigma for terminal atoms of
0.008
C171 \\sim C172 \\sim C175 \\sim C176 \\sim C180 \\sim C177 \\sim C178 \\sim
C179 \\sim C174 \\sim C173: within 1.7A with sigma of 0.004 and sigma for
terminal atoms of 0.008
C71 \\sim C76 \\sim C75 \\sim C74 \\sim C79 \\sim C78 \\sim C80 \\sim C77 \\sim
C73 \\sim C72: within 1.7A with sigma of 0.004 and sigma for terminal atoms of
0.008
C60 \\sim C57 \\sim C59 \\sim C58 \\sim C54 \\sim C55 \\sim C56 \\sim C51 \\sim
C52 \\sim C53: within 1.7A with sigma of 0.004 and sigma for terminal atoms of
0.008
C197 \\sim C198 \\sim C199 \\sim C200: within 1.7A with sigma of 0.004 and
sigma for terminal atoms of 0.008
C202 \\sim C205 \\sim C206 \\sim C204 \\sim C203 \\sim C207 \\sim C208 \\sim
C209 \\sim C210: within 1.7A with sigma of 0.004 and sigma for terminal atoms
of 0.008
C201 \\sim C203 \\sim C204 \\sim C206 \\sim C205 \\sim C202 \\sim C207 \\sim
C209 \\sim C210 \\sim C208: within 1.7A with sigma of 0.004 and sigma for
terminal atoms of 0.008
C188 \\sim C187 \\sim C189 \\sim C190 \\sim C185 \\sim C186 \\sim C181 \\sim
C182 \\sim C183 \\sim C184: within 1.7A with sigma of 0.004 and sigma for
terminal atoms of 0.008
C44 \\sim C45 \\sim C46 \\sim C47 \\sim C48 \\sim C50: within 1.7A with sigma
of 0.004 and sigma for terminal atoms of 0.008
C44 \\sim C45 \\sim C46 \\sim C42 \\sim C41 \\sim C43 \\sim C47 \\sim C48 \\sim
C49 \\sim C50: within 1.7A with sigma of 0.004 and sigma for terminal atoms of
0.008
C103 \\sim C104 \\sim C105 \\sim C106 \\sim C107 \\sim C108 \\sim C109 \\sim
C110: within 1.7A with sigma of 0.004 and sigma for terminal atoms of 0.008
C102 \\sim C101 \\sim C104 \\sim C105 \\sim C106 \\sim C103 \\sim C107 \\sim
C110 \\sim C109 \\sim C108: within 1.7A with sigma of 0.004 and sigma for
terminal atoms of 0.008
C121 \\sim C126 \\sim C125 \\sim C124 \\sim C123 \\sim C122 \\sim C127 \\sim
C130 \\sim C129 \\sim C128: within 1.7A with sigma of 0.004 and sigma for
terminal atoms of 0.008
C238 \\sim C240 \\sim C239 \\sim C237 \\sim C234 \\sim C235 \\sim C236 \\sim
C231 \\sim C232 \\sim C233: within 1.7A with sigma of 0.004 and sigma for
terminal atoms of 0.008
C131 \\sim C132 \\sim C133 \\sim C134 \\sim C135 \\sim C136 \\sim C137 \\sim
C139 \\sim C140 \\sim C138: within 1.7A with sigma of 0.004 and sigma for
terminal atoms of 0.008
C158 \\sim C157 \\sim C159 \\sim C160 \\sim C154 \\sim C152 \\sim C153 \\sim
C151 \\sim C156 \\sim C155: within 1.7A with sigma of 0.004 and sigma for
terminal atoms of 0.008
C11 \\sim C12 \\sim C16 \\sim C20 \\sim C18 \\sim C15 \\sim C14 \\sim C13 \\sim
C19 \\sim C17: within 1.7A with sigma of 0.004 and sigma for terminal atoms of
0.008
C37 \\sim C39 \\sim C38 \\sim C40 \\sim C35 \\sim C36 \\sim C32 \\sim C31 \\sim
C33 \\sim C34: within 1.7A with sigma of 0.004 and sigma for terminal atoms of
0.008
C149 \\sim C147 \\sim C150 \\sim C148 \\sim C145 \\sim C144 \\sim C146 \\sim
C142 \\sim C141 \\sim C143: within 1.7A with sigma of 0.004 and sigma for
terminal atoms of 0.008
C168 \\sim C167 \\sim C170 \\sim C169 \\sim C164 \\sim C165 \\sim C166 \\sim
C161 \\sim C162 \\sim C163: within 1.7A with sigma of 0.004 and sigma for
terminal atoms of 0.008
C214 \\sim C216 \\sim C215 \\sim C217 \\sim C218 \\sim C219 \\sim C220: within
1.7A with sigma of 0.004 and sigma for terminal atoms of 0.008
C211 \\sim C212 \\sim C213 \\sim C214 \\sim C215 \\sim C216 \\sim C217 \\sim
C219 \\sim C220 \\sim C218: within 1.7A with sigma of 0.004 and sigma for
terminal atoms of 0.008
C224 \\sim C226 \\sim C225 \\sim C227 \\sim C228 \\sim C229 \\sim C230: within
1.7A with sigma of 0.004 and sigma for terminal atoms of 0.008
C222 \\sim C223 \\sim C224 \\sim C225 \\sim C226 \\sim C221 \\sim C227 \\sim
C230 \\sim C228 \\sim C229: within 1.7A with sigma of 0.004 and sigma for
terminal atoms of 0.008
C245 \\sim C246 \\sim F16 \\sim F17 \\sim F18 \\sim O9 \\sim O10: within 1.7A
with sigma of 0.004 and sigma for terminal atoms of 0.008
C99 \\sim C97 \\sim C100 \\sim C98 \\sim C95 \\sim C96 \\sim C92 \\sim C91
\\sim C93 \\sim C94: within 1.7A with sigma of 0.004 and sigma for terminal
atoms of 0.008
5. Others
 Fixed Uiso: O8W(0.1) O9W(0.1)
6.a Me refined with riding coordinates:
 C7(H7A,H7B,H7C), C9(H9A,H9B,H9C), C10(H10A,H10B,H10C), C17(H17A,H17B,H17C),
 C20(H20A,H20B,H20C), C28(H28A,H28B,H28C), C38(H38A,H38B,H38C), C39(H39A,H39B,
 H39C), C50(H50A,H50B,H50C), C58(H58A,H58B,H58C), C60(H60A,H60B,H60C), C70(H70A,
 H70B,H70C), C79(H79A,H79B,H79C), C89(H89A,H89B,H89C), C90(H90A,H90B,H90C),
 C98(H98A,H98B,H98C), C108(H10G,H10H,H10I), C110(H11A,H11B,H11C), C119(H11G,
 H11H,H11I), C129(H12G,H12H,H12I), C138(H13D,H13E,H13F), C140(H14A,H14B,H14C),
 C148(H14D,H14E,H14F), C149(H14G,H14H,H14I), C150(H15A,H15B,H15C), C158(H15D,
 H15E,H15F), C168(H16D,H16E,H16F), C178(H17G,H17H,H17I), C179(H17J,H17K,H17L),
 C188(H18D,H18E,H18F), C189(H18G,H18H,H18I), C190(H19D,H19E,H19F), C200(H20D,
 H20E,H20F), C208(H20G,H20H,H20I), C209(H20J,H20K,H20L), C210(H21A,H21B,H21C),
 C218(H21D,H21E,H21F), C219(H21G,H21H,H21I), C220(H22A,H22B,H22C), C228(H22D,
 H22E,H22F), C229(H22G,H22H,H22I), C230(H23A,H23B,H23C), C237(H23D,H23E,H23F),
 C238(H23G,H23H,H23I), C240(H24A,H24B,H24C)
6.b Aromatic/amide H refined with riding coordinates:
 C2(H2), C3(H3), C5(H5), C6(H6), C13(H13), C14(H14), C16(H16), C12(H12),
 C26(H26), C22(H22), C23(H23), C24(H24), C33(H33), C32(H32), C36(H36), C34(H34),
  C44(H44), C46(H46), C42(H42), C43(H43), C53(H53), C55(H55), C56(H56),
 C52(H52), C63(H63), C64(H64), C66(H66), C61(H61), C76(H76), C75(H75), C73(H73),
  C72(H72), C83(H83), C82(H82), C86(H86), C84(H84), C94(H94), C93(H93),
 C92(H92), C96(H96), C103(H103), C102(H102), C104(H104), C105(H105), C113(H113),
  C112(H112), C116(H116), C115(H115), C125(H125), C126(H126), C122(H122),
 C123(H123), C132(H132), C136(H136), C135(H135), C133(H133), C143(H143),
 C142(H142), C146(H146), C144(H144), C152(H152), C153(H153), C155(H155),
 C156(H156), C162(H162), C166(H166), C165(H165), C163(H163), C174(H174),
 C175(H175), C172(H172), C173(H173), C183(H183), C184(H184), C186(H186),
 C181(H181), C192(H192), C193(H193), C195(H195), C196(H196), C202(H202),
 C205(H205), C204(H204), C203(H203), C213(H213), C212(H212), C216(H216),
 C215(H215), C223(H223), C222(H222), C226(H226), C225(H225), C233(H233),
 C232(H232), C236(H236), C235(H235)
6.c Fitted hexagon refined as free rotating group:
 C2(C3,C4,C5,C6,C1), C13(C14,C15,C16,C12,C11), C26(C22,C21,C23,C24,C25),
 C33(C31,C32,C36,C35,C34), C44(C45,C46,C42,C41,C43), C53(C54,C55,C56,C51,C52),
 C62(C63,C64,C65,C66,C61), C76(C75,C74,C73,C72,C71), C83(C81,C82,C86,C85,C84),
 C95(C94,C93,C91,C92,C96), C103(C102,C101,C104,C105,C106), C114(C113,C112,C111,
 C116,C115), C124(C125,C126,C121,C122,C123), C132(C131,C136,C135,C134,C133),
 C143(C141,C142,C146,C145,C144), C152(C153,C154,C155,C156,C151), C162(C161,C166,
 C165,C164,C163), C174(C176,C175,C172,C171,C173), C183(C184,C185,C186,C181,
 C182), C191(C192,C193,C194,C195,C196), C202(C205,C206,C204,C203,C201),
 C214(C213,C212,C211,C216,C215), C224(C223,C222,C221,C226,C225), C234(C233,C232,
 C231,C236,C235)
6.d Idealised Me refined as rotating group:
 C19(H19A,H19B,H19C), C29(H29A,H29B,H29C), C30(H30A,H30B,H30C), C40(H40A,H40B,
 H40C), C48(H48A,H48B,H48C), C49(H49A,H49B,H49C), C59(H59A,H59B,H59C), C68(H68A,
 H68B,H68C), C69(H69A,H69B,H69C), C77(H77A,H77B,H77C), C80(H80A,H80B,H80C),
 C88(H88A,H88B,H88C), C99(H99A,H99B,H99C), C100(H10D,H10E,H10F), C109(H10J,H10K,
 H10L), C118(H11D,H11E,H11F), C120(H12A,H12B,H12C), C128(H12D,H12E,H12F),
 C130(H13A,H13B,H13C), C139(H13G,H13H,H13I), C159(H15G,H15H,H15I), C160(H16A,
 H16B,H16C), C169(H16G,H16H,H16I), C170(H17D,H17E,H17F), C180(H18A,H18B,H18C),
 C198(H19G,H19H,H19I), C199(H19J,H19K,H19L)
;
_olex2_submission_special_instructions 'No special instructions were received'
_oxdiff_exptl_absorpt_empirical_details
;
Empirical correction (ABSPACK) includes:
- Absorption correction using spherical harmonics
- Frame scaling
;
_oxdiff_exptl_absorpt_empirical_full_max 2.747
_oxdiff_exptl_absorpt_empirical_full_min 0.385

loop_
_space_group_symop_operation_xyz
'x, y, z'
'-x+1/2, -y, z+1/2'
'-x, y+1/2, -z+1/2'
'x+1/2, -y+1/2, -z'

loop_
_atom_site_label
_atom_site_type_symbol
_atom_site_fract_x
_atom_site_fract_y
_atom_site_fract_z
_atom_site_U_iso_or_equiv
_atom_site_adp_type
_atom_site_occupancy
_atom_site_site_symmetry_order
_atom_site_calc_flag
_atom_site_refinement_flags_posn
_atom_site_refinement_flags_adp
Ag1 Ag -0.53173(5) -0.53781(4) -0.51611(3) 0.0812(3) Uani 1 1 d . .
Ag2 Ag -0.47609(5) -0.51253(4) -0.45291(3) 0.0801(3) Uani 1 1 d . .
Ag3 Ag -0.44493(5) -0.50662(4) -0.53146(3) 0.0802(4) Uani 1 1 d . .
Ag4 Ag -0.52219(5) -0.46089(4) -0.55148(3) 0.0777(3) Uani 1 1 d . .
Ag5 Ag -0.55378(4) -0.46674(4) -0.47241(3) 0.0772(3) Uani 1 1 d . .
Ag6 Ag -0.46707(4) -0.43532(4) -0.48819(3) 0.0748(3) Uani 1 1 d . .
Ag7 Ag -0.51313(7) -0.60293(5) -0.46987(4) 0.1102(5) Uani 1 1 d . .
Ag8 Ag -0.45112(6) -0.58632(4) -0.55783(6) 0.1059(5) Uani 1 1 d . .
Ag9 Ag -0.40257(6) -0.56125(4) -0.46578(4) 0.0941(4) Uani 1 1 d . .
Ag10 Ag -0.27486(3) -0.51486(5) -0.47111(4) 0.1151(6) Uani 1 1 d D .
Ag11 Ag -0.32305(6) -0.52600(7) -0.54578(6) 0.1262(6) Uani 1 1 d . .
Ag12 Ag -0.38401(6) -0.55520(5) -0.61159(5) 0.1083(5) Uani 1 1 d . .
Ag13 Ag -0.51573(6) -0.61074(3) -0.65113(5) 0.1185(6) Uani 1 1 d D .
Ag14 Ag -0.57170(7) -0.61375(5) -0.58152(5) 0.1199(5) Uani 1 1 d . .
Ag15 Ag -0.59981(9) -0.62632(6) -0.49129(6) 0.1341(8) Uani 1 1 d . .
Ag16 Ag -0.56455(4) -0.61367(5) -0.36295(3) 0.1213(6) Uani 1 1 d D .
Ag17 Ag -0.48428(6) -0.56498(5) -0.36523(4) 0.0956(4) Uani 1 1 d . .
Ag18 Ag -0.38953(5) -0.53766(4) -0.38540(4) 0.0931(4) Uani 1 1 d . .
Ag19 Ag -0.31113(7) -0.48727(5) -0.39554(2) 0.1155(6) Uani 1 1 d D .
Ag20 Ag -0.29421(4) -0.42926(3) -0.45680(5) 0.1026(5) Uani 1 1 d D .
Ag21 Ag -0.37225(4) -0.37569(4) -0.45208(4) 0.0847(4) Uani 1 1 d . .
Ag22 Ag -0.45459(4) -0.32357(4) -0.48096(4) 0.0818(3) Uani 1 1 d . .
Ag23 Ag -0.54419(3) -0.28938(3) -0.48209(3) 0.0854(4) Uani 1 1 d D .
Ag24 Ag -0.63655(3) -0.32178(5) -0.49438(4) 0.0879(4) Uani 1 1 d D .
Ag25 Ag -0.63144(4) -0.39357(4) -0.44212(4) 0.0755(3) Uani 1 1 d . .
Ag26 Ag -0.64889(5) -0.47530(5) -0.40293(5) 0.0999(5) Uani 1 1 d . .
Ag27 Ag -0.63483(5) -0.54956(3) -0.35454(4) 0.1117(6) Uani 1 1 d D .
Ag28 Ag -0.52323(4) -0.49041(4) -0.38742(3) 0.0847(3) Uani 1 1 d . .
Ag29 Ag -0.43113(5) -0.43262(4) -0.41444(3) 0.0815(4) Uani 1 1 d . .
Ag30 Ag -0.53591(4) -0.39642(4) -0.42875(3) 0.0724(3) Uani 1 1 d . .
Ag31 Ag -0.64271(3) -0.61119(4) -0.41409(4) 0.1251(6) Uani 1 1 d D .
Ag32 Ag -0.62915(5) -0.51457(4) -0.47854(4) 0.0919(4) Uani 1 1 d . .
Ag33 Ag -0.59061(5) -0.53002(5) -0.57590(4) 0.1025(4) Uani 1 1 d . .
Ag34 Ag -0.60915(4) -0.43126(5) -0.54741(4) 0.0878(4) Uani 1 1 d . .
Ag35 Ag -0.54320(4) -0.53602(5) -0.68749(3) 0.1040(5) Uani 1 1 d D .
Ag36 Ag -0.54434(5) -0.45594(5) -0.65579(4) 0.0876(4) Uani 1 1 d . .
Ag37 Ag -0.57576(6) -0.37924(7) -0.60573(5) 0.1204(6) Uani 1 1 d . .
Ag38 Ag -0.57547(5) -0.30382(5) -0.56051(3) 0.1198(6) Uani 1 1 d D .
Ag39 Ag -0.44690(5) -0.55792(4) -0.68634(3) 0.1160(6) Uani 1 1 d D .
Ag40 Ag -0.46382(4) -0.45945(4) -0.61359(5) 0.0857(4) Uani 1 1 d . .
Ag41 Ag -0.46695(4) -0.37857(5) -0.54682(3) 0.0809(4) Uani 1 1 d . .
Ag42 Ag -0.37687(5) -0.45131(4) -0.54148(4) 0.0913(4) Uani 1 1 d . .
C2 C -0.75556(2) -0.52081(4) -0.39827(5) 0.182(2) Uiso 1 1 d . U
H2 H -0.7417 -0.4993 -0.3876 0.218 Uiso 1 1 calc R .
C3 C -0.80033(2) -0.52377(5) -0.39654(5) 0.181(2) Uiso 1 1 d G U
H3 H -0.8164 -0.5043 -0.3847 0.218 Uiso 1 1 calc R .
C4 C -0.82107(3) -0.55585(5) -0.41248(6) 0.1822(19) Uiso 1 1 d DG U
C5 C -0.79705(4) -0.58498(6) -0.43015(8) 0.183(2) Uiso 1 1 d G U
H5 H -0.8109 -0.6064 -0.4408 0.220 Uiso 1 1 calc R .
C6 C -0.75228(4) -0.58202(6) -0.43188(8) 0.182(2) Uiso 1 1 d G U
H6 H -0.7362 -0.6015 -0.4437 0.219 Uiso 1 1 calc R .
C1 C -0.73154(3) -0.54994(5) -0.41594(6) 0.181(2) Uiso 1 1 d G U
C7 C -0.88172(5) -0.59447(2) -0.38209(2) 0.183(6) Uiso 1 1 d D U
H7A H -0.8917 -0.6181 -0.3939 0.275 Uiso 1 1 calc R .
H7B H -0.9040 -0.5841 -0.3660 0.275 Uiso 1 1 calc R .
H7C H -0.8565 -0.6000 -0.3671 0.275 Uiso 1 1 calc R .
C8 C -0.87031(2) -0.56418(2) -0.41334(2) 0.184(2) Uiso 1 1 d D U
C9 C -0.89544(3) -0.52579(2) -0.40582(4) 0.188(6) Uiso 1 1 d D U
H9A H -0.8776 -0.5039 -0.4126 0.282 Uiso 1 1 calc R .
H9B H -0.9029 -0.5242 -0.3793 0.282 Uiso 1 1 calc R .
H9C H -0.9213 -0.5255 -0.4209 0.282 Uiso 1 1 calc R .
C10 C -0.88301(4) -0.58060(3) -0.45296(2) 0.189(6) Uiso 1 1 d D U
H10A H -0.9052 -0.5646 -0.4639 0.283 Uiso 1 1 calc R .
H10B H -0.8936 -0.6068 -0.4502 0.283 Uiso 1 1 calc R .
H10C H -0.8581 -0.5806 -0.4693 0.283 Uiso 1 1 calc R .
C13 C -0.69430(2) -0.60217(3) -0.56902(3) 0.162(2) Uiso 1 1 d . U
H13 H -0.6706 -0.6155 -0.5790 0.195 Uiso 1 1 calc R .
C14 C -0.73586(2) -0.61197(5) -0.58064(5) 0.163(2) Uiso 1 1 d G U
H14 H -0.7400 -0.6318 -0.5984 0.196 Uiso 1 1 calc R .
C15 C -0.77123(2) -0.59210(4) -0.56578(4) 0.1651(19) Uiso 1 1 d DG U
C16 C -0.76504(3) -0.56243(9) -0.53930(11) 0.165(2) Uiso 1 1 d G U
H16 H -0.7887 -0.5491 -0.5294 0.198 Uiso 1 1 calc R .
C12 C -0.72347(3) -0.55264(12) -0.52768(13) 0.162(2) Uiso 1 1 d G U
H12 H -0.7193 -0.5328 -0.5100 0.194 Uiso 1 1 calc R .
C11 C -0.68811(2) -0.57250(8) -0.54254(8) 0.159(2) Uiso 1 1 d G U
C17 C -0.83964(2) -0.61316(2) -0.54447(2) 0.175(6) Uiso 1 1 d D U
H17A H -0.8288 -0.6029 -0.5209 0.262 Uiso 1 1 calc R .
H17B H -0.8359 -0.6410 -0.5449 0.262 Uiso 1 1 calc R .
H17C H -0.8698 -0.6071 -0.5468 0.262 Uiso 1 1 calc R .
C18 C -0.81576(2) -0.59562(2) -0.57649(2) 0.170(2) Uiso 1 1 d D U
C19 C -0.82035(3) -0.62066(2) -0.60897(2) 0.171(6) Uiso 1 1 d D U
H19A H -0.8485 -0.6325 -0.6087 0.257 Uiso 1 1 calc GR .
H19B H -0.7986 -0.6406 -0.6081 0.257 Uiso 1 1 calc GR .
H19C H -0.8170 -0.6056 -0.6319 0.257 Uiso 1 1 calc GR .
C20 C -0.83405(3) -0.55800(2) -0.58417(2) 0.180(6) Uiso 1 1 d D U
H20A H -0.8214 -0.5475 -0.6070 0.270 Uiso 1 1 calc R .
H20B H -0.8283 -0.5408 -0.5632 0.270 Uiso 1 1 calc R .
H20C H -0.8647 -0.5605 -0.5875 0.270 Uiso 1 1 calc R .
C26 C -0.78280(2) -0.45723(2) -0.48583(2) 0.1538(13) Uani 1 1 d D U
H26 H -0.8034 -0.4682 -0.4698 0.185 Uiso 1 1 calc R .
C22 C -0.73923(2) -0.45938(2) -0.47638(2) 0.1522(13) Uani 1 1 d DG U
H22 H -0.7307 -0.4718 -0.4540 0.183 Uiso 1 1 calc R .
C21 C -0.70839(2) -0.44293(2) -0.50031(2) 0.1496(13) Uani 1 1 d G U
C23 C -0.72113(2) -0.42433(2) -0.53369(2) 0.1512(13) Uani 1 1 d DG U
H23 H -0.7005 -0.4133 -0.5497 0.181 Uiso 1 1 calc R .
C24 C -0.76470(2) -0.42218(2) -0.54314(2) 0.1532(13) Uani 1 1 d DG U
H24 H -0.7732 -0.4097 -0.5655 0.184 Uiso 1 1 calc R .
C25 C -0.79553(2) -0.43863(2) -0.51921(2) 0.1544(11) Uani 1 1 d DG U
C27 C -0.84117(2) -0.43626(2) -0.52931(2) 0.1576(14) Uani 1 1 d D U
C28 C -0.86430(3) -0.47491(2) -0.52799(3) 0.163(4) Uani 1 1 d D U
H28A H -0.8906 -0.4732 -0.5425 0.244 Uiso 1 1 calc R .
H28B H -0.8710 -0.4813 -0.5020 0.244 Uiso 1 1 calc R .
H28C H -0.8461 -0.4948 -0.5386 0.244 Uiso 1 1 calc R .
C29 C -0.86355(2) -0.41172(2) -0.50016(2) 0.164(4) Uani 1 1 d D U
H29A H -0.8435 -0.3931 -0.4898 0.246 Uiso 1 1 calc GR .
H29B H -0.8743 -0.4281 -0.4801 0.246 Uiso 1 1 calc GR .
H29C H -0.8872 -0.3982 -0.5119 0.246 Uiso 1 1 calc GR .
C30 C -0.85026(5) -0.41612(3) -0.56613(2) 0.158(4) Uani 1 1 d D U
H30A H -0.8237 -0.4068 -0.5769 0.237 Uiso 1 1 calc GR .
H30B H -0.8694 -0.3945 -0.5617 0.237 Uiso 1 1 calc GR .
H30C H -0.8636 -0.4341 -0.5835 0.237 Uiso 1 1 calc GR .
C33 C -0.69099(2) -0.36889(2) -0.61767(2) 0.1407(13) Uani 1 1 d . U
H33 H -0.6761 -0.3918 -0.6232 0.169 Uiso 1 1 calc R .
C31 C -0.67733(2) -0.34510(2) -0.58792(2) 0.1384(13) Uani 1 1 d G U
C32 C -0.69954(2) -0.31084(2) -0.57972(2) 0.1394(13) Uani 1 1 d G U
H32 H -0.6904 -0.2949 -0.5598 0.167 Uiso 1 1 calc R .
C36 C -0.73542(2) -0.30037(2) -0.60128(2) 0.1417(13) Uani 1 1 d DG U
H36 H -0.7503 -0.2775 -0.5958 0.170 Uiso 1 1 calc R .
C35 C -0.74908(2) -0.32416(2) -0.63103(2) 0.1437(11) Uani 1 1 d DG U
C34 C -0.72687(2) -0.35842(2) -0.63923(2) 0.1420(13) Uani 1 1 d DG U
H34 H -0.7360 -0.3743 -0.6591 0.170 Uiso 1 1 calc R .
C37 C -0.78288(2) -0.31430(2) -0.65134(2) 0.1487(14) Uani 1 1 d D U
C38 C -0.82208(2) -0.33908(2) -0.64443(3) 0.156(4) Uani 1 1 d D U
H38A H -0.8394 -0.3275 -0.6248 0.234 Uiso 1 1 calc R .
H38B H -0.8132 -0.3647 -0.6366 0.234 Uiso 1 1 calc R .
H38C H -0.8387 -0.3409 -0.6675 0.234 Uiso 1 1 calc R .
C39 C -0.79836(3) -0.27336(2) -0.64469(3) 0.154(4) Uani 1 1 d D U
H39A H -0.7981 -0.2593 -0.6683 0.231 Uiso 1 1 calc R .
H39B H -0.7796 -0.2606 -0.6268 0.231 Uiso 1 1 calc R .
H39C H -0.8272 -0.2740 -0.6347 0.231 Uiso 1 1 calc R .
C40 C -0.77601(3) -0.31650(3) -0.69362(2) 0.151(4) Uani 1 1 d D U
H40A H -0.7502 -0.3025 -0.7003 0.226 Uiso 1 1 calc GR .
H40B H -0.8003 -0.3051 -0.7065 0.226 Uiso 1 1 calc GR .
H40C H -0.7731 -0.3433 -0.7011 0.226 Uiso 1 1 calc GR .
C44 C -0.69676(2) -0.48048(5) -0.68656(3) 0.1493(13) Uani 1 1 d . U
H44 H -0.6994 -0.4807 -0.7130 0.179 Uiso 1 1 calc R .
C45 C -0.73293(2) -0.48649(7) -0.66380(4) 0.1508(11) Uani 1 1 d DG U
C46 C -0.72896(4) -0.48623(13) -0.62433(4) 0.1492(13) Uani 1 1 d G U
H46 H -0.7532 -0.4903 -0.6091 0.179 Uiso 1 1 calc R .
C42 C -0.68881(5) -0.47997(17) -0.60762(4) 0.1475(13) Uani 1 1 d G U
H42 H -0.6862 -0.4798 -0.5812 0.177 Uiso 1 1 calc R .
C41 C -0.65264(4) -0.47396(15) -0.63038(5) 0.1460(13) Uani 1 1 d G U
C43 C -0.65661(3) -0.47421(9) -0.66985(4) 0.1478(13) Uani 1 1 d G U
H43 H -0.6324 -0.4702 -0.6851 0.177 Uiso 1 1 calc R .
C47 C -0.77850(2) -0.48817(2) -0.68135(2) 0.1541(14) Uani 1 1 d D U
C48 C -0.81338(3) -0.48776(5) -0.65005(2) 0.156(4) Uani 1 1 d D U
H48A H -0.8185 -0.4614 -0.6420 0.233 Uiso 1 1 calc GR .
H48B H -0.8037 -0.5030 -0.6287 0.233 Uiso 1 1 calc GR .
H48C H -0.8397 -0.4987 -0.6599 0.233 Uiso 1 1 calc GR .
C49 C -0.78350(5) -0.52466(2) -0.70677(2) 0.159(4) Uani 1 1 d D U
H49A H -0.8070 -0.5208 -0.7243 0.238 Uiso 1 1 calc GR .
H49B H -0.7894 -0.5470 -0.6911 0.238 Uiso 1 1 calc GR .
H49C H -0.7573 -0.5289 -0.7208 0.238 Uiso 1 1 calc GR .
C50 C -0.78546(5) -0.45424(3) -0.70948(3) 0.158(4) Uani 1 1 d D U
H50A H -0.7608 -0.4520 -0.7259 0.237 Uiso 1 1 calc R .
H50B H -0.7891 -0.4304 -0.6955 0.237 Uiso 1 1 calc R .
H50C H -0.8108 -0.4592 -0.7245 0.237 Uiso 1 1 calc R .
C53 C -0.69982(3) -0.61036(3) -0.68107(3) 0.1703(13) Uani 1 1 d . U
H53 H -0.7283 -0.6019 -0.6788 0.204 Uiso 1 1 calc R .
C54 C -0.69026(4) -0.64318(4) -0.70278(5) 0.1701(11) Uani 1 1 d DG U
C55 C -0.64773(4) -0.65579(5) -0.70620(7) 0.1701(13) Uani 1 1 d G U
H55 H -0.6413 -0.6778 -0.7207 0.204 Uiso 1 1 calc R .
C56 C -0.61476(3) -0.63558(6) -0.68790(7) 0.1697(13) Uani 1 1 d G U
H56 H -0.5863 -0.6440 -0.6902 0.204 Uiso 1 1 calc R .
C51 C -0.62432(3) -0.60275(6) -0.66618(7) 0.1695(13) Uani 1 1 d G U
C52 C -0.66685(4) -0.59014(4) -0.66277(5) 0.1703(13) Uani 1 1 d G U
H52 H -0.6732 -0.5682 -0.6482 0.204 Uiso 1 1 calc R .
C57 C -0.72614(2) -0.66569(2) -0.72440(2) 0.1706(14) Uani 1 1 d D U
C58 C -0.76197(3) -0.68012(3) -0.69693(2) 0.172(4) Uani 1 1 d D U
H58A H -0.7620 -0.7081 -0.6964 0.257 Uiso 1 1 calc R .
H58B H -0.7896 -0.6709 -0.7056 0.257 Uiso 1 1 calc R .
H58C H -0.7565 -0.6703 -0.6718 0.257 Uiso 1 1 calc R .
C59 C -0.75387(3) -0.63793(2) -0.74928(2) 0.173(4) Uani 1 1 d D U
H59A H -0.7572 -0.6489 -0.7743 0.259 Uiso 1 1 calc GR .
H59B H -0.7398 -0.6130 -0.7511 0.259 Uiso 1 1 calc GR .
H59C H -0.7818 -0.6347 -0.7378 0.259 Uiso 1 1 calc GR .
C60 C -0.70717(4) -0.69969(2) -0.74825(3) 0.172(4) Uani 1 1 d D U
H60A H -0.6925 -0.6893 -0.7702 0.257 Uiso 1 1 calc R .
H60B H -0.7301 -0.7166 -0.7564 0.257 Uiso 1 1 calc R .
H60C H -0.6871 -0.7142 -0.7330 0.257 Uiso 1 1 calc R .
C62 C -0.5477(4) -0.5491(2) -0.28654(2) 0.1432(13) Uani 1 1 d . U
C63 C -0.5731(6) -0.5259(4) -0.26305(15) 0.1433(13) Uani 1 1 d G U
H63 H -0.5919 -0.5077 -0.2737 0.172 Uiso 1 1 calc R .
C64 C -0.5706(6) -0.5300(5) -0.22368(13) 0.1446(13) Uani 1 1 d G U
H64 H -0.5877 -0.5145 -0.2080 0.174 Uiso 1 1 calc R .
C65 C -0.5426(5) -0.5572(5) -0.20780(5) 0.1451(11) Uani 1 1 d DG U
C66 C -0.5171(6) -0.5804(6) -0.23129(19) 0.1464(13) Uani 1 1 d G U
H66 H -0.4984 -0.5987 -0.2207 0.176 Uiso 1 1 calc R .
C61 C -0.5197(6) -0.5764(4) -0.27065(17) 0.1453(13) Uani 1 1 d G U
H61 H -0.5026 -0.5919 -0.2864 0.174 Uiso 1 1 calc R .
C67 C -0.54299(2) -0.56050(2) -0.16372(2) 0.1453(14) Uani 1 1 d D U
C68 C -0.49598(2) -0.57169(7) -0.15301(7) 0.147(3) Uani 1 1 d D U
H68A H -0.4823 -0.5500 -0.1405 0.220 Uiso 1 1 calc GR .
H68B H -0.4802 -0.5782 -0.1757 0.220 Uiso 1 1 calc GR .
H68C H -0.4963 -0.5938 -0.1362 0.220 Uiso 1 1 calc GR .
C69 C -0.55993(7) -0.52215(3) -0.14562(5) 0.147(3) Uani 1 1 d D U
H69A H -0.5796 -0.5283 -0.1253 0.221 Uiso 1 1 calc GR .
H69B H -0.5746 -0.5070 -0.1647 0.221 Uiso 1 1 calc GR .
H69C H -0.5360 -0.5074 -0.1357 0.221 Uiso 1 1 calc GR .
C70 C -0.56988(4) -0.59715(3) -0.15325(9) 0.149(3) Uani 1 1 d D U
H70A H -0.6000 -0.5919 -0.1574 0.224 Uiso 1 1 calc R .
H70B H -0.5653 -0.6035 -0.1269 0.224 Uiso 1 1 calc R .
H70C H -0.5610 -0.6187 -0.1689 0.224 Uiso 1 1 calc R .
C76 C -0.42145(5) -0.43472(4) -0.31181(2) 0.1323(13) Uani 1 1 d . U
H76 H -0.4149 -0.4171 -0.3311 0.159 Uiso 1 1 calc R .
C75 C -0.41224(7) -0.42538(5) -0.27411(3) 0.1328(13) Uani 1 1 d G U
H75 H -0.3996 -0.4015 -0.2682 0.159 Uiso 1 1 calc R .
C74 C -0.42196(8) -0.45172(5) -0.24521(2) 0.1331(11) Uani 1 1 d DG U
C73 C -0.44089(17) -0.48740(7) -0.25400(3) 0.1319(13) Uani 1 1 d G U
H73 H -0.4474 -0.5050 -0.2347 0.158 Uiso 1 1 calc R .
C72 C -0.4501(2) -0.49674(9) -0.29170(4) 0.1304(13) Uani 1 1 d G U
H72 H -0.4628 -0.5206 -0.2976 0.157 Uiso 1 1 calc R .
C71 C -0.44038(12) -0.47041(7) -0.32060(3) 0.1300(13) Uani 1 1 d G U
C77 C -0.37843(5) -0.47119(2) -0.19555(7) 0.143(3) Uani 1 1 d D U
H77A H -0.3648 -0.4666 -0.1713 0.215 Uiso 1 1 calc GR .
H77B H -0.3568 -0.4774 -0.2142 0.215 Uiso 1 1 calc GR .
H77C H -0.3983 -0.4926 -0.1933 0.215 Uiso 1 1 calc GR .
C78 C -0.40315(2) -0.43399(2) -0.20809(2) 0.1366(14) Uani 1 1 d D U
C79 C -0.37962(3) -0.39406(2) -0.20919(5) 0.141(3) Uani 1 1 d D U
H79A H -0.3537 -0.3963 -0.2241 0.212 Uiso 1 1 calc R .
H79B H -0.3723 -0.3863 -0.1837 0.212 Uiso 1 1 calc R .
H79C H -0.3983 -0.3748 -0.2204 0.212 Uiso 1 1 calc R .
C80 C -0.44207(3) -0.44019(7) -0.18093(3) 0.136(3) Uani 1 1 d D U
H80A H -0.4685 -0.4384 -0.1952 0.204 Uiso 1 1 calc GR .
H80B H -0.4417 -0.4205 -0.1614 0.204 Uiso 1 1 calc GR .
H80C H -0.4401 -0.4655 -0.1694 0.204 Uiso 1 1 calc GR .
C83 C -0.61173(5) -0.39503(4) -0.32686(2) 0.0991(13) Uani 1 1 d . U
H83 H -0.6322 -0.3860 -0.3441 0.119 Uiso 1 1 calc R .
C81 C -0.57966(7) -0.42068(6) -0.33881(3) 0.0937(13) Uani 1 1 d G U
C82 C -0.54901(9) -0.43414(9) -0.31299(4) 0.0937(13) Uani 1 1 d G U
H82 H -0.5276 -0.4513 -0.3210 0.112 Uiso 1 1 calc R .
C86 C -0.55043(7) -0.42195(9) -0.27521(3) 0.0969(13) Uani 1 1 d G U
H86 H -0.5299 -0.4310 -0.2579 0.116 Uiso 1 1 calc R .
C85 C -0.58249(6) -0.39630(6) -0.26326(2) 0.1002(11) Uani 1 1 d DG U
C84 C -0.61314(6) -0.38284(5) -0.28908(2) 0.1011(13) Uani 1 1 d G U
H84 H -0.6346 -0.3657 -0.2811 0.121 Uiso 1 1 calc R .
C87 C -0.58415(2) -0.38629(2) -0.22020(2) 0.1048(14) Uani 1 1 d D U
C88 C -0.58273(9) -0.42451(2) -0.19659(3) 0.108(3) Uani 1 1 d D U
H88A H -0.5532 -0.4324 -0.1931 0.162 Uiso 1 1 calc GR .
H88B H -0.5982 -0.4446 -0.2099 0.162 Uiso 1 1 calc GR .
H88C H -0.5959 -0.4201 -0.1722 0.162 Uiso 1 1 calc GR .
C89 C -0.54480(2) -0.36045(2) -0.20967(4) 0.116(3) Uani 1 1 d D U
H89A H -0.5392 -0.3424 -0.2300 0.174 Uiso 1 1 calc R .
H89B H -0.5199 -0.3767 -0.2058 0.174 Uiso 1 1 calc R .
H89C H -0.5509 -0.3463 -0.1867 0.174 Uiso 1 1 calc R .
C90 C -0.62648(2) -0.36386(4) -0.21135(5) 0.112(3) Uani 1 1 d D U
H90A H -0.6507 -0.3784 -0.2208 0.168 Uiso 1 1 calc R .
H90B H -0.6256 -0.3387 -0.2234 0.168 Uiso 1 1 calc R .
H90C H -0.6293 -0.3605 -0.1843 0.168 Uiso 1 1 calc R .
C95 C -0.44644(3) -0.29553(2) -0.31312(2) 0.1150(11) Uani 1 1 d D U
C94 C -0.4711(3) -0.32945(18) -0.3124(2) 0.1131(13) Uani 1 1 d G U
H94 H -0.4842 -0.3374 -0.2898 0.136 Uiso 1 1 calc R .
C93 C -0.4762(5) -0.3514(3) -0.3454(3) 0.1096(13) Uani 1 1 d G U
H93 H -0.4927 -0.3741 -0.3449 0.131 Uiso 1 1 calc R .
C91 C -0.4567(5) -0.3395(4) -0.3791(3) 0.1063(13) Uani 1 1 d G U
C92 C -0.4320(4) -0.3056(4) -0.37985(10) 0.1085(13) Uani 1 1 d G U
H92 H -0.4189 -0.2976 -0.4024 0.130 Uiso 1 1 calc R .
C96 C -0.4269(3) -0.2836(2) -0.34685(12) 0.1117(13) Uani 1 1 d G U
H96 H -0.4104 -0.2609 -0.3473 0.134 Uiso 1 1 calc R .
C97 C -0.43968(2) -0.27637(2) -0.28397(2) 0.1229(14) Uani 1 1 d D U
C98 C -0.46176(2) -0.28988(3) -0.24735(2) 0.132(3) Uani 1 1 d D U
H98A H -0.4615 -0.2690 -0.2290 0.198 Uiso 1 1 calc R .
H98B H -0.4466 -0.3120 -0.2372 0.198 Uiso 1 1 calc R .
H98C H -0.4911 -0.2971 -0.2528 0.198 Uiso 1 1 calc R .
C99 C -0.39282(2) -0.27326(2) -0.27065(2) 0.131(3) Uani 1 1 d D U
H99A H -0.3868 -0.2469 -0.2631 0.197 Uiso 1 1 calc GR .
H99B H -0.3739 -0.2806 -0.2911 0.197 Uiso 1 1 calc GR .
H99C H -0.3883 -0.2904 -0.2493 0.197 Uiso 1 1 calc GR .
C100 C -0.45263(2) -0.23337(2) -0.28487(3) 0.129(3) Uani 1 1 d D U
H10D H -0.4595 -0.2248 -0.2595 0.194 Uiso 1 1 calc GR .
H10E H -0.4775 -0.2301 -0.3010 0.194 Uiso 1 1 calc GR .
H10F H -0.4291 -0.2181 -0.2947 0.194 Uiso 1 1 calc GR .
C103 C -0.62382(5) -0.30388(3) -0.33085(2) 0.1189(13) Uani 1 1 d . U
H103 H -0.6296 -0.3180 -0.3088 0.143 Uiso 1 1 calc R .
C102 C -0.6153(3) -0.32336(3) -0.36480(6) 0.1197(13) Uani 1 1 d G U
H102 H -0.6154 -0.3505 -0.3654 0.144 Uiso 1 1 calc R .
C101 C -0.6067(5) -0.30228(5) -0.39780(11) 0.1187(13) Uani 1 1 d G U
C104 C -0.6066(5) -0.26171(5) -0.39685(11) 0.1203(13) Uani 1 1 d G U
H104 H -0.6008 -0.2476 -0.4189 0.144 Uiso 1 1 calc R .
C105 C -0.6151(3) -0.24223(3) -0.36290(6) 0.1192(13) Uani 1 1 d G U
H105 H -0.6150 -0.2151 -0.3623 0.143 Uiso 1 1 calc R .
C106 C -0.62368(6) -0.26331(3) -0.32990(3) 0.1164(11) Uani 1 1 d DG U
C107 C -0.63299(2) -0.23995(2) -0.29297(2) 0.1153(14) Uani 1 1 d D U
C108 C -0.59287(2) -0.24149(5) -0.26656(2) 0.116(3) Uani 1 1 d D U
H10G H -0.5977 -0.2252 -0.2447 0.174 Uiso 1 1 calc R .
H10H H -0.5680 -0.2324 -0.2802 0.174 Uiso 1 1 calc R .
H10I H -0.5881 -0.2679 -0.2584 0.174 Uiso 1 1 calc R .
C109 C -0.67232(2) -0.25808(3) -0.27213(3) 0.113(3) Uani 1 1 d D U
H10J H -0.6675 -0.2574 -0.2451 0.169 Uiso 1 1 calc GR .
H10K H -0.6760 -0.2847 -0.2802 0.169 Uiso 1 1 calc GR .
H10L H -0.6979 -0.2434 -0.2782 0.169 Uiso 1 1 calc GR .
C110 C -0.64308(5) -0.19692(2) -0.30329(4) 0.117(3) Uani 1 1 d D U
H11A H -0.6652 -0.1962 -0.3225 0.175 Uiso 1 1 calc R .
H11B H -0.6174 -0.1846 -0.3128 0.175 Uiso 1 1 calc R .
H11C H -0.6529 -0.1834 -0.2810 0.175 Uiso 1 1 calc R .
C114 C -0.27595(2) -0.34962(2) -0.30570(2) 0.1503(11) Uani 1 1 d D U
C113 C -0.31461(4) -0.33718(8) -0.32182(2) 0.1490(13) Uani 1 1 d G U
H113 H -0.3275 -0.3142 -0.3134 0.179 Uiso 1 1 calc R .
C112 C -0.33398(3) -0.35906(11) -0.35049(2) 0.1471(13) Uani 1 1 d G U
H112 H -0.3599 -0.3507 -0.3613 0.177 Uiso 1 1 calc R .
C111 C -0.31469(10) -0.39338(8) -0.36304(2) 0.1465(13) Uani 1 1 d G U
C116 C -0.27602(13) -0.40582(2) -0.34692(2) 0.1485(13) Uani 1 1 d G U
H116 H -0.2631 -0.4288 -0.3553 0.178 Uiso 1 1 calc R .
C115 C -0.25665(8) -0.38394(4) -0.31825(2) 0.1498(13) Uani 1 1 d G U
H115 H -0.2308 -0.3923 -0.3075 0.180 Uiso 1 1 calc R .
C117 C -0.26038(2) -0.32611(2) -0.27832(2) 0.1536(14) Uani 1 1 d D U
C118 C -0.23984(3) -0.29255(2) -0.28651(3) 0.159(4) Uani 1 1 d D U
H11D H -0.2102 -0.2943 -0.2785 0.239 Uiso 1 1 calc GR .
H11E H -0.2537 -0.2714 -0.2734 0.239 Uiso 1 1 calc GR .
H11F H -0.2409 -0.2880 -0.3135 0.239 Uiso 1 1 calc GR .
C119 C -0.23108(2) -0.35060(2) -0.25164(2) 0.156(4) Uani 1 1 d D U
H11G H -0.2122 -0.3666 -0.2667 0.234 Uiso 1 1 calc R .
H11H H -0.2487 -0.3669 -0.2358 0.234 Uiso 1 1 calc R .
H11I H -0.2142 -0.3334 -0.2359 0.234 Uiso 1 1 calc R .
C120 C -0.29731(2) -0.31706(3) -0.24981(2) 0.158(4) Uani 1 1 d D U
H12A H -0.2951 -0.3342 -0.2283 0.237 Uiso 1 1 calc GR .
H12B H -0.3247 -0.3208 -0.2621 0.237 Uiso 1 1 calc GR .
H12C H -0.2950 -0.2905 -0.2414 0.237 Uiso 1 1 calc GR .
C124 C -0.26067(3) -0.65469(2) -0.36980(3) 0.1472(11) Uani 1 1 d D U
C125 C -0.2829(4) -0.6595(3) -0.4039(2) 0.1467(13) Uani 1 1 d G U
H125 H -0.2861 -0.6843 -0.4144 0.176 Uiso 1 1 calc R .
C126 C -0.3003(7) -0.6272(5) -0.4224(4) 0.1449(13) Uani 1 1 d G U
H126 H -0.3152 -0.6305 -0.4453 0.174 Uiso 1 1 calc R .
C121 C -0.2956(7) -0.5902(4) -0.4068(6) 0.1434(13) Uani 1 1 d G U
C122 C -0.2733(7) -0.58540(10) -0.3727(5) 0.1452(13) Uani 1 1 d G U
H122 H -0.2701 -0.5606 -0.3622 0.174 Uiso 1 1 calc R .
C123 C -0.2559(4) -0.61765(13) -0.3542(3) 0.1460(13) Uani 1 1 d G U
H123 H -0.2410 -0.6144 -0.3313 0.175 Uiso 1 1 calc R .
C127 C -0.23227(2) -0.68507(2) -0.34871(2) 0.1499(14) Uani 1 1 d D U
C128 C -0.18528(2) -0.66964(3) -0.34588(5) 0.156(4) Uani 1 1 d D U
H12D H -0.1671 -0.6894 -0.3350 0.234 Uiso 1 1 calc GR .
H12E H -0.1847 -0.6468 -0.3300 0.234 Uiso 1 1 calc GR .
H12F H -0.1749 -0.6631 -0.3709 0.234 Uiso 1 1 calc GR .
C129 C -0.25048(4) -0.69185(5) -0.30808(2) 0.150(4) Uani 1 1 d D U
H12G H -0.2793 -0.7020 -0.3098 0.226 Uiso 1 1 calc R .
H12H H -0.2509 -0.6675 -0.2945 0.226 Uiso 1 1 calc R .
H12I H -0.2325 -0.7102 -0.2948 0.226 Uiso 1 1 calc R .
C130 C -0.23264(5) -0.72409(2) -0.37107(3) 0.151(4) Uani 1 1 d D U
H13A H -0.2616 -0.7342 -0.3718 0.226 Uiso 1 1 calc GR .
H13B H -0.2140 -0.7425 -0.3586 0.226 Uiso 1 1 calc GR .
H13C H -0.2226 -0.7197 -0.3966 0.226 Uiso 1 1 calc GR .
C132 C -0.39904(2) -0.65066(2) -0.38736(2) 0.1516(13) Uani 1 1 d . U
H132 H -0.3844 -0.6294 -0.3771 0.182 Uiso 1 1 calc R .
C131 C -0.42778(6) -0.64516(2) -0.41735(4) 0.1511(13) Uani 1 1 d G U
C136 C -0.44968(8) -0.67689(2) -0.43275(7) 0.1514(13) Uani 1 1 d G U
H136 H -0.4689 -0.6732 -0.4528 0.182 Uiso 1 1 calc R .
C135 C -0.44286(6) -0.71411(2) -0.41816(6) 0.1525(13) Uani 1 1 d G U
H135 H -0.4575 -0.7353 -0.4285 0.183 Uiso 1 1 calc R .
C134 C -0.41412(2) -0.71960(2) -0.38817(3) 0.1533(11) Uani 1 1 d DG U
C133 C -0.39222(3) -0.68788(2) -0.37277(2) 0.1526(13) Uani 1 1 d G U
H133 H -0.3730 -0.6916 -0.3527 0.183 Uiso 1 1 calc R .
C137 C -0.40573(2) -0.76069(2) -0.37120(2) 0.1566(14) Uani 1 1 d D U
C138 C -0.35888(2) -0.76277(5) -0.35567(3) 0.160(3) Uani 1 1 d D U
H13D H -0.3589 -0.7568 -0.3289 0.241 Uiso 1 1 calc R .
H13E H -0.3412 -0.7442 -0.3690 0.241 Uiso 1 1 calc R .
H13F H -0.3476 -0.7886 -0.3595 0.241 Uiso 1 1 calc R .
C139 C -0.43804(2) -0.76842(4) -0.33828(2) 0.162(3) Uani 1 1 d D U
H13G H -0.4224 -0.7743 -0.3154 0.243 Uiso 1 1 calc GR .
H13H H -0.4562 -0.7901 -0.3448 0.243 Uiso 1 1 calc GR .
H13I H -0.4556 -0.7456 -0.3343 0.243 Uiso 1 1 calc GR .
C140 C -0.41189(5) -0.79196(2) -0.40268(2) 0.159(3) Uani 1 1 d D U
H14A H -0.4354 -0.8088 -0.3959 0.238 Uiso 1 1 calc R .
H14B H -0.3859 -0.8071 -0.4051 0.238 Uiso 1 1 calc R .
H14C H -0.4181 -0.7793 -0.4265 0.238 Uiso 1 1 calc R .
C143 C -0.31129(2) -0.63412(2) -0.53299(2) 0.224(2) Uiso 1 1 d . U
H143 H -0.2964 -0.6131 -0.5435 0.269 Uiso 1 1 calc R .
C141 C -0.35449(2) -0.63010(2) -0.52282(3) 0.222(2) Uiso 1 1 d G U
C142 C -0.37670(2) -0.66153(2) -0.50719(4) 0.224(2) Uiso 1 1 d G U
H142 H -0.4056 -0.6588 -0.5004 0.268 Uiso 1 1 calc R .
C146 C -0.35572(3) -0.69697(2) -0.50172(3) 0.224(2) Uiso 1 1 d DG U
H146 H -0.3706 -0.7180 -0.4913 0.269 Uiso 1 1 calc R .
C145 C -0.31252(2) -0.70099(2) -0.51189(2) 0.2258(19) Uiso 1 1 d DG U
C144 C -0.29031(2) -0.66956(2) -0.52753(2) 0.225(2) Uiso 1 1 d DG U
H144 H -0.2614 -0.6722 -0.5343 0.270 Uiso 1 1 calc R .
C147 C -0.29156(2) -0.73640(2) -0.50643(2) 0.229(2) Uiso 1 1 d D U
C148 C -0.29335(5) -0.76078(2) -0.53974(2) 0.236(6) Uiso 1 1 d D U
H14D H -0.2934 -0.7877 -0.5322 0.354 Uiso 1 1 calc R .
H14E H -0.2686 -0.7558 -0.5555 0.354 Uiso 1 1 calc R .
H14F H -0.3192 -0.7552 -0.5538 0.354 Uiso 1 1 calc R .
C149 C -0.24542(2) -0.72961(3) -0.49820(4) 0.230(6) Uiso 1 1 d D U
H14G H -0.2303 -0.7246 -0.5216 0.344 Uiso 1 1 calc R .
H14H H -0.2334 -0.7523 -0.4861 0.344 Uiso 1 1 calc R .
H14I H -0.2425 -0.7075 -0.4816 0.344 Uiso 1 1 calc R .
C150 C -0.30884(4) -0.75773(2) -0.47461(2) 0.233(6) Uiso 1 1 d D U
H15A H -0.3335 -0.7725 -0.4828 0.349 Uiso 1 1 calc R .
H15B H -0.3174 -0.7398 -0.4550 0.349 Uiso 1 1 calc R .
H15C H -0.2872 -0.7751 -0.4648 0.349 Uiso 1 1 calc R .
C152 C -0.38785(3) -0.66785(2) -0.61986(4) 0.176(2) Uiso 1 1 d . U
H152 H -0.3879 -0.6572 -0.5955 0.211 Uiso 1 1 calc R .
C153 C -0.37081(4) -0.70488(2) -0.62591(5) 0.179(2) Uiso 1 1 d G U
H153 H -0.3595 -0.7190 -0.6056 0.215 Uiso 1 1 calc R .
C154 C -0.37074(5) -0.72084(3) -0.66235(5) 0.1784(19) Uiso 1 1 d DG U
C155 C -0.38771(6) -0.69977(4) -0.69273(4) 0.177(2) Uiso 1 1 d G U
H155 H -0.3877 -0.7105 -0.7171 0.213 Uiso 1 1 calc R .
C156 C -0.40475(6) -0.66274(4) -0.68667(4) 0.176(2) Uiso 1 1 d G U
H156 H -0.4161 -0.6486 -0.7070 0.211 Uiso 1 1 calc R .
C151 C -0.40482(5) -0.64678(3) -0.65024(5) 0.174(2) Uiso 1 1 d G U
C157 C -0.34424(2) -0.75795(2) -0.67203(2) 0.179(2) Uiso 1 1 d D U
C158 C -0.36275(4) -0.79324(2) -0.64969(3) 0.185(6) Uiso 1 1 d D U
H15D H -0.3745 -0.7844 -0.6259 0.278 Uiso 1 1 calc R .
H15E H -0.3401 -0.8118 -0.6449 0.278 Uiso 1 1 calc R .
H15F H -0.3851 -0.8054 -0.6644 0.278 Uiso 1 1 calc R .
C159 C -0.29634(2) -0.75156(4) -0.66068(4) 0.179(6) Uiso 1 1 d D U
H15G H -0.2779 -0.7625 -0.6799 0.269 Uiso 1 1 calc GR .
H15H H -0.2908 -0.7642 -0.6367 0.269 Uiso 1 1 calc GR .
H15I H -0.2907 -0.7241 -0.6584 0.269 Uiso 1 1 calc GR .
C160 C -0.34715(5) -0.76616(4) -0.71542(2) 0.176(6) Uiso 1 1 d D U
H16A H -0.3344 -0.7911 -0.7209 0.264 Uiso 1 1 calc GR .
H16B H -0.3319 -0.7462 -0.7291 0.264 Uiso 1 1 calc GR .
H16C H -0.3769 -0.7663 -0.7231 0.264 Uiso 1 1 calc GR .
C162 C -0.46588(5) -0.69302(2) -0.55969(5) 0.140(2) Uiso 1 1 d . U
H162 H -0.4518 -0.6765 -0.5767 0.168 Uiso 1 1 calc R .
C161 C -0.49671(7) -0.67812(3) -0.53480(7) 0.134(2) Uiso 1 1 d G U
C166 C -0.51774(10) -0.70282(4) -0.50942(9) 0.136(2) Uiso 1 1 d G U
H166 H -0.5384 -0.6928 -0.4928 0.164 Uiso 1 1 calc R .
C165 C -0.50796(10) -0.74242(4) -0.50893(8) 0.142(2) Uiso 1 1 d G U
H165 H -0.5220 -0.7589 -0.4919 0.171 Uiso 1 1 calc R .
C164 C -0.47713(7) -0.75732(2) -0.53382(5) 0.1470(19) Uiso 1 1 d DG U
C163 C -0.45609(6) -0.73262(2) -0.55920(5) 0.144(2) Uiso 1 1 d G U
H163 H -0.4355 -0.7426 -0.5758 0.173 Uiso 1 1 calc R .
C167 C -0.47214(2) -0.80225(2) -0.53657(2) 0.153(2) Uiso 1 1 d D U
C168 C -0.51709(2) -0.82110(3) -0.54303(4) 0.157(6) Uiso 1 1 d D U
H16D H -0.5357 -0.8148 -0.5220 0.235 Uiso 1 1 calc R .
H16E H -0.5140 -0.8489 -0.5448 0.235 Uiso 1 1 calc R .
H16F H -0.5294 -0.8113 -0.5663 0.235 Uiso 1 1 calc R .
C169 C -0.44200(3) -0.81253(4) -0.57040(2) 0.163(6) Uiso 1 1 d D U
H16G H -0.4140 -0.8012 -0.5662 0.244 Uiso 1 1 calc GR .
H16H H -0.4541 -0.8024 -0.5936 0.244 Uiso 1 1 calc GR .
H16I H -0.4392 -0.8404 -0.5723 0.244 Uiso 1 1 calc GR .
C170 C -0.45235(4) -0.81806(4) -0.49903(2) 0.157(6) Uiso 1 1 d D U
H17D H -0.4370 -0.7975 -0.4863 0.235 Uiso 1 1 calc GR .
H17E H -0.4328 -0.8390 -0.5047 0.235 Uiso 1 1 calc GR .
H17F H -0.4750 -0.8275 -0.4828 0.235 Uiso 1 1 calc GR .
C174 C -0.55584(2) -0.75639(2) -0.38833(2) 0.184(2) Uiso 1 1 d D U
H174 H -0.5393 -0.7688 -0.3698 0.221 Uiso 1 1 calc R .
C176 C -0.58323(2) -0.77808(2) -0.41153(2) 0.1847(19) Uiso 1 1 d DG U
C175 C -0.60794(2) -0.75952(2) -0.43922(2) 0.183(2) Uiso 1 1 d DG U
H175 H -0.6263 -0.7740 -0.4547 0.220 Uiso 1 1 calc R .
C172 C -0.60526(2) -0.71927(2) -0.44371(2) 0.181(2) Uiso 1 1 d DG U
H172 H -0.6218 -0.7069 -0.4622 0.217 Uiso 1 1 calc R .
C171 C -0.57787(2) -0.69759(2) -0.42051(2) 0.180(2) Uiso 1 1 d G U
C173 C -0.55316(2) -0.71615(2) -0.39282(2) 0.183(2) Uiso 1 1 d DG U
H173 H -0.5348 -0.7016 -0.3773 0.219 Uiso 1 1 calc R .
C177 C -0.58596(2) -0.81905(2) -0.40695(2) 0.187(2) Uiso 1 1 d D U
C178 C -0.62782(2) -0.83072(2) -0.38983(2) 0.187(6) Uiso 1 1 d D U
H17G H -0.6370 -0.8551 -0.4006 0.280 Uiso 1 1 calc R .
H17H H -0.6491 -0.8111 -0.3950 0.280 Uiso 1 1 calc R .
H17I H -0.6245 -0.8335 -0.3628 0.280 Uiso 1 1 calc R .
C179 C -0.55117(2) -0.83393(2) -0.38178(2) 0.195(6) Uiso 1 1 d D U
H17J H -0.5310 -0.8490 -0.3966 0.293 Uiso 1 1 calc R .
H17K H -0.5635 -0.8501 -0.3623 0.293 Uiso 1 1 calc R .
H17L H -0.5364 -0.8123 -0.3702 0.293 Uiso 1 1 calc R .
C180 C -0.58196(3) -0.83955(2) -0.44401(2) 0.185(6) Uiso 1 1 d D U
H18A H -0.5733 -0.8661 -0.4397 0.278 Uiso 1 1 calc GR .
H18B H -0.5607 -0.8266 -0.4594 0.278 Uiso 1 1 calc GR .
H18C H -0.6093 -0.8392 -0.4569 0.278 Uiso 1 1 calc GR .
C183 C -0.43517(3) -0.45098(2) -0.74246(2) 0.2257(13) Uani 1 1 d . U
H183 H -0.4113 -0.4545 -0.7267 0.271 Uiso 1 1 calc R .
C184 C -0.43082(3) -0.43106(2) -0.77677(2) 0.2257(13) Uani 1 1 d DG U
H184 H -0.4040 -0.4212 -0.7840 0.271 Uiso 1 1 calc R .
C185 C -0.46652(3) -0.42585(2) -0.80029(2) 0.2265(11) Uani 1 1 d DG U
C186 C -0.50656(3) -0.44056(2) -0.78950(2) 0.2258(13) Uani 1 1 d DG U
H186 H -0.5304 -0.4371 -0.8052 0.271 Uiso 1 1 calc R .
C181 C -0.51092(3) -0.46048(2) -0.75519(2) 0.2256(13) Uani 1 1 d G U
H181 H -0.5377 -0.4703 -0.7480 0.271 Uiso 1 1 calc R .
C182 C -0.47522(3) -0.46569(2) -0.73167(2) 0.2252(13) Uani 1 1 d G U
C187 C -0.46237(2) -0.40687(2) -0.83298(2) 0.2288(14) Uani 1 1 d D U
C188 C -0.42016(2) -0.38262(3) -0.83499(5) 0.230(4) Uani 1 1 d D U
H18D H -0.4251 -0.3595 -0.8499 0.344 Uiso 1 1 calc R .
H18E H -0.3978 -0.3980 -0.8466 0.344 Uiso 1 1 calc R .
H18F H -0.4115 -0.3754 -0.8097 0.344 Uiso 1 1 calc R .
C189 C -0.49569(2) -0.37762(3) -0.84059(5) 0.233(4) Uani 1 1 d D U
H18G H -0.4914 -0.3555 -0.8242 0.350 Uiso 1 1 calc R .
H18H H -0.5237 -0.3887 -0.8359 0.350 Uiso 1 1 calc R .
H18I H -0.4939 -0.3694 -0.8667 0.350 Uiso 1 1 calc R .
C190 C -0.45932(4) -0.43152(2) -0.86688(3) 0.232(4) Uani 1 1 d D U
H19D H -0.4818 -0.4245 -0.8845 0.348 Uiso 1 1 calc R .
H19E H -0.4626 -0.4584 -0.8597 0.348 Uiso 1 1 calc R .
H19F H -0.4316 -0.4278 -0.8787 0.348 Uiso 1 1 calc R .
C191 C -0.47191(2) -0.36268(2) -0.64575(2) 0.180(2) Uiso 1 1 d D U
C192 C -0.43553(2) -0.37621(2) -0.66489(2) 0.183(2) Uiso 1 1 d G U
H192 H -0.4252 -0.4013 -0.6602 0.220 Uiso 1 1 calc R .
C193 C -0.41455(2) -0.35230(2) -0.69101(2) 0.185(2) Uiso 1 1 d DG U
H193 H -0.3902 -0.3614 -0.7038 0.222 Uiso 1 1 calc R .
C194 C -0.42994(2) -0.31485(2) -0.69799(2) 0.1850(19) Uiso 1 1 d DG U
C195 C -0.46631(2) -0.30132(2) -0.67885(2) 0.182(2) Uiso 1 1 d DG U
H195 H -0.4766 -0.2763 -0.6835 0.219 Uiso 1 1 calc R .
C196 C -0.48730(2) -0.32523(2) -0.65273(2) 0.182(2) Uiso 1 1 d G U
H196 H -0.5116 -0.3162 -0.6399 0.218 Uiso 1 1 calc R .
C197 C -0.41050(2) -0.29213(2) -0.72246(2) 0.191(2) Uiso 1 1 d D U
C198 C -0.38417(2) -0.25973(2) -0.70507(2) 0.198(6) Uiso 1 1 d D U
H19G H -0.3711 -0.2688 -0.6819 0.298 Uiso 1 1 calc GR .
H19H H -0.4026 -0.2379 -0.6997 0.298 Uiso 1 1 calc GR .
H19I H -0.3620 -0.2519 -0.7226 0.298 Uiso 1 1 calc GR .
C199 C -0.37898(2) -0.31236(2) -0.74851(2) 0.194(6) Uiso 1 1 d D U
H19J H -0.3503 -0.3031 -0.7434 0.292 Uiso 1 1 calc GR .
H19K H -0.3863 -0.3069 -0.7745 0.292 Uiso 1 1 calc GR .
H19L H -0.3802 -0.3400 -0.7442 0.292 Uiso 1 1 calc GR .
C200 C -0.44007(2) -0.27083(2) -0.74946(2) 0.194(6) Uiso 1 1 d D U
H20D H -0.4247 -0.2646 -0.7724 0.291 Uiso 1 1 calc R .
H20E H -0.4500 -0.2472 -0.7377 0.291 Uiso 1 1 calc R .
H20F H -0.4644 -0.2871 -0.7555 0.291 Uiso 1 1 calc R .
C202 C -0.44060(2) -0.24277(2) -0.53236(2) 0.273(2) Uiso 1 1 d D U
H202 H -0.4335 -0.2535 -0.5088 0.327 Uiso 1 1 calc R .
C205 C -0.41956(2) -0.20939(2) -0.54514(2) 0.274(2) Uiso 1 1 d DG U
H205 H -0.3984 -0.1977 -0.5301 0.329 Uiso 1 1 calc R .
C206 C -0.43015(2) -0.19341(2) -0.58035(2) 0.2730(19) Uiso 1 1 d DG U
C204 C -0.46178(2) -0.21082(2) -0.60278(2) 0.272(2) Uiso 1 1 d DG U
H204 H -0.4689 -0.2001 -0.6263 0.326 Uiso 1 1 calc R .
C203 C -0.48282(2) -0.24420(2) -0.59000(2) 0.271(2) Uiso 1 1 d DG U
H203 H -0.5040 -0.2558 -0.6050 0.325 Uiso 1 1 calc R .
C201 C -0.47223(2) -0.26017(2) -0.55479(2) 0.271(2) Uiso 1 1 d DG U
C207 C -0.41027(2) -0.16189(2) -0.59242(2) 0.274(2) Uiso 1 1 d D U
C208 C -0.37482(2) -0.14750(3) -0.56667(2) 0.279(6) Uiso 1 1 d D U
H20G H -0.3481 -0.1467 -0.5805 0.418 Uiso 1 1 calc R .
H20H H -0.3719 -0.1648 -0.5453 0.418 Uiso 1 1 calc R .
H20I H -0.3818 -0.1218 -0.5577 0.418 Uiso 1 1 calc R .
C209 C -0.38848(3) -0.16609(3) -0.63052(2) 0.277(6) Uiso 1 1 d D U
H20J H -0.4077 -0.1574 -0.6503 0.415 Uiso 1 1 calc R .
H20K H -0.3812 -0.1930 -0.6347 0.415 Uiso 1 1 calc R .
H20L H -0.3626 -0.1506 -0.6309 0.415 Uiso 1 1 calc R .
C210 C -0.43897(2) -0.12682(2) -0.59738(3) 0.273(6) Uiso 1 1 d D U
H21A H -0.4533 -0.1283 -0.6216 0.410 Uiso 1 1 calc R .
H21B H -0.4218 -0.1035 -0.5963 0.410 Uiso 1 1 calc R .
H21C H -0.4602 -0.1263 -0.5774 0.410 Uiso 1 1 calc R .
C214 C -0.29339(2) -0.43171(2) -0.68887(2) 0.2193(19) Uiso 1 1 d D U
C213 C -0.31719(2) -0.46465(2) -0.69862(2) 0.218(2) Uiso 1 1 d DG U
H213 H -0.3135 -0.4761 -0.7224 0.262 Uiso 1 1 calc R .
C212 C -0.34642(2) -0.48044(2) -0.67278(2) 0.217(2) Uiso 1 1 d DG U
H212 H -0.3623 -0.5025 -0.6793 0.260 Uiso 1 1 calc R .
C211 C -0.35186(2) -0.46329(2) -0.63718(2) 0.216(2) Uiso 1 1 d DG U
C216 C -0.32806(2) -0.43035(2) -0.62743(2) 0.217(2) Uiso 1 1 d DG U
H216 H -0.3317 -0.4189 -0.6036 0.260 Uiso 1 1 calc R .
C215 C -0.29883(2) -0.41456(2) -0.65327(2) 0.219(2) Uiso 1 1 d DG U
H215 H -0.2829 -0.3925 -0.6467 0.263 Uiso 1 1 calc R .
C217 C -0.26582(2) -0.41683(2) -0.71323(2) 0.221(2) Uiso 1 1 d D U
C218 C -0.22083(2) -0.43291(3) -0.70982(3) 0.222(6) Uiso 1 1 d D U
H21D H -0.2011 -0.4165 -0.7236 0.333 Uiso 1 1 calc R .
H21E H -0.2200 -0.4588 -0.7202 0.333 Uiso 1 1 calc R .
H21F H -0.2126 -0.4337 -0.6835 0.333 Uiso 1 1 calc R .
C219 C -0.27712(3) -0.42269(3) -0.75445(2) 0.226(6) Uiso 1 1 d D U
H21G H -0.2753 -0.4499 -0.7606 0.339 Uiso 1 1 calc R .
H21H H -0.2573 -0.4083 -0.7701 0.339 Uiso 1 1 calc R .
H21I H -0.3060 -0.4136 -0.7590 0.339 Uiso 1 1 calc R .
C220 C -0.25988(3) -0.37348(2) -0.70956(3) 0.224(6) Uiso 1 1 d D U
H22A H -0.2548 -0.3624 -0.7343 0.336 Uiso 1 1 calc R .
H22B H -0.2356 -0.3682 -0.6933 0.336 Uiso 1 1 calc R .
H22C H -0.2855 -0.3621 -0.6987 0.336 Uiso 1 1 calc R .
C224 C -0.24228(2) -0.44431(4) -0.54503(3) 0.197(2) Uiso 1 1 d . U
C223 C -0.22659(4) -0.46659(5) -0.57513(4) 0.199(2) Uiso 1 1 d G U
H223 H -0.2408 -0.4894 -0.5822 0.238 Uiso 1 1 calc R .
C222 C -0.18970(4) -0.45478(6) -0.59459(4) 0.200(2) Uiso 1 1 d G U
H222 H -0.1792 -0.4697 -0.6147 0.239 Uiso 1 1 calc R .
C221 C -0.16850(4) -0.42070(6) -0.58395(5) 0.1985(19) Uiso 1 1 d DG U
C226 C -0.18419(4) -0.39843(5) -0.55386(6) 0.198(2) Uiso 1 1 d G U
H226 H -0.1700 -0.3756 -0.5467 0.237 Uiso 1 1 calc R .
C225 C -0.22108(4) -0.41023(5) -0.53440(4) 0.197(2) Uiso 1 1 d G U
H225 H -0.2316 -0.3953 -0.5143 0.236 Uiso 1 1 calc R .
C227 C -0.13034(2) -0.40924(2) -0.60524(2) 0.200(2) Uiso 1 1 d D U
C228 C -0.09192(2) -0.42924(2) -0.59171(2) 0.197(6) Uiso 1 1 d D U
H22D H -0.0891 -0.4538 -0.6047 0.295 Uiso 1 1 calc R .
H22E H -0.0944 -0.4337 -0.5648 0.295 Uiso 1 1 calc R .
H22F H -0.0669 -0.4134 -0.5967 0.295 Uiso 1 1 calc R .
C229 C -0.12325(4) -0.36739(2) -0.60363(4) 0.204(6) Uiso 1 1 d D U
H22G H -0.1491 -0.3547 -0.5948 0.306 Uiso 1 1 calc R .
H22H H -0.1161 -0.3579 -0.6286 0.306 Uiso 1 1 calc R .
H22I H -0.0999 -0.3618 -0.5864 0.306 Uiso 1 1 calc R .
C230 C -0.13591(3) -0.41945(3) -0.64608(2) 0.203(6) Uiso 1 1 d D U
H23A H -0.1514 -0.3989 -0.6588 0.304 Uiso 1 1 calc R .
H23B H -0.1519 -0.4434 -0.6481 0.304 Uiso 1 1 calc R .
H23C H -0.1081 -0.4226 -0.6577 0.304 Uiso 1 1 calc R .
C234 C -0.30157(2) -0.30042(2) -0.58269(2) 0.1753(19) Uiso 1 1 d D U
C233 C -0.28523(2) -0.32940(2) -0.55900(2) 0.172(2) Uiso 1 1 d DG U
H233 H -0.2555 -0.3321 -0.5559 0.206 Uiso 1 1 calc R .
C232 C -0.31329(2) -0.35437(2) -0.53994(2) 0.170(2) Uiso 1 1 d DG U
H232 H -0.3024 -0.3738 -0.5241 0.203 Uiso 1 1 calc R .
C231 C -0.35769(2) -0.35036(2) -0.54457(2) 0.167(2) Uiso 1 1 d DG U
C236 C -0.37403(2) -0.32137(2) -0.56826(2) 0.172(2) Uiso 1 1 d DG U
H236 H -0.4037 -0.3187 -0.5714 0.207 Uiso 1 1 calc R .
C235 C -0.34597(2) -0.29640(2) -0.58732(2) 0.175(2) Uiso 1 1 d DG U
H235 H -0.3569 -0.2770 -0.6032 0.210 Uiso 1 1 calc R .
C237 C -0.23615(2) -0.29441(2) -0.61668(3) 0.179(6) Uiso 1 1 d D U
H23D H -0.2111 -0.2779 -0.6163 0.269 Uiso 1 1 calc R .
H23E H -0.2400 -0.3050 -0.6418 0.269 Uiso 1 1 calc R .
H23F H -0.2324 -0.3153 -0.5988 0.269 Uiso 1 1 calc R .
C238 C -0.30096(3) -0.27047(3) -0.64322(2) 0.195(6) Uiso 1 1 d D U
H23G H -0.3200 -0.2484 -0.6438 0.292 Uiso 1 1 calc R .
H23H H -0.3176 -0.2941 -0.6452 0.292 Uiso 1 1 calc R .
H23I H -0.2810 -0.2689 -0.6642 0.292 Uiso 1 1 calc R .
C239 C -0.27592(2) -0.27056(2) -0.60574(2) 0.180(2) Uiso 1 1 d D U
C240 C -0.26937(4) -0.23837(2) -0.59049(3) 0.184(6) Uiso 1 1 d D U
H24A H -0.2722 -0.2181 -0.6092 0.276 Uiso 1 1 calc R .
H24B H -0.2407 -0.2378 -0.5800 0.276 Uiso 1 1 calc R .
H24C H -0.2901 -0.2343 -0.5705 0.276 Uiso 1 1 calc R .
C241 C -0.62313(4) -0.68900(2) -0.55286(2) 0.2690(19) Uiso 1 1 d D U
C242 C -0.62572(10) -0.73373(2) -0.55917(3) 0.272(2) Uiso 1 1 d D U
C243 C -0.71082(2) -0.40279(2) -0.38785(2) 0.1665(19) Uiso 1 1 d D U
C244 C -0.73761(2) -0.38514(2) -0.35484(2) 0.188(2) Uiso 1 1 d D U
C245 C -0.39315(2) -0.58382(2) -0.31212(2) 0.220(2) Uiso 1 1 d D U
C246 C -0.36942(2) -0.59476(2) -0.27506(2) 0.231(2) Uiso 1 1 d D U
C247 C -0.35838(2) -0.28823(2) -0.47148(4) 0.1463(19) Uiso 1 1 d D U
C248 C -0.33186(5) -0.25001(3) -0.4750(3) 0.158(2) Uiso 1 1 d D U
C249 C -0.28172(2) -0.56041(3) -0.62574(2) 0.1984(19) Uiso 1 1 d D U
C250 C -0.24386(2) -0.56482(2) -0.65424(2) 0.208(2) Uiso 1 1 d D U
C251 C -0.60320(4) -0.38279(2) -0.69890(2) 0.2879(19) Uiso 1 1 d D U
C252 C -0.60700(2) -0.35666(2) -0.73482(2) 0.291(2) Uiso 1 1 d D U
F1 F -0.60483(3) -0.75974(7) -0.53130(2) 0.279(6) Uiso 1 1 d D U
F2 F -0.67232(2) -0.73691(7) -0.55662(3) 0.269(6) Uiso 1 1 d D U
F3 F -0.61116(4) -0.74501(10) -0.59796(2) 0.273(6) Uiso 1 1 d D U
F4 F -0.65176(2) -0.34851(5) -0.72549(4) 0.292(6) Uiso 1 1 d D U
F5 F -0.60334(4) -0.38205(2) -0.76774(2) 0.286(6) Uiso 1 1 d D U
F6 F -0.57641(4) -0.32463(2) -0.73655(5) 0.301(6) Uiso 1 1 d D U
F7 F -0.34312(4) -0.22034(4) -0.45236(2) 0.169(5) Uiso 1 1 d D U
F8 F -0.28476(3) -0.26245(4) -0.47082(3) 0.170(5) Uiso 1 1 d D U
F9 F -0.33587(4) -0.24044(6) -0.51759(2) 0.177(5) Uiso 1 1 d D U
F10 F -0.21240(2) -0.53527(2) -0.64432(3) 0.220(6) Uiso 1 1 d D U
F11 F -0.26179(3) -0.55879(3) -0.69188(2) 0.219(6) Uiso 1 1 d D U
F12 F -0.22707(3) -0.60391(2) -0.64936(3) 0.218(6) Uiso 1 1 d D U
F13 F -0.71262(3) -0.39083(3) -0.32042(2) 0.217(6) Uiso 1 1 d D U
F14 F -0.77813(2) -0.40620(2) -0.35394(3) 0.203(5) Uiso 1 1 d D U
F15 F -0.74355(4) -0.34424(2) -0.36369(3) 0.213(5) Uiso 1 1 d D U
F16 F -0.35443(3) -0.63390(2) -0.28134(3) 0.243(6) Uiso 1 1 d D U
F17 F -0.40174(2) -0.59160(3) -0.24585(2) 0.244(6) Uiso 1 1 d D U
F18 F -0.33535(2) -0.56649(2) -0.27187(3) 0.250(6) Uiso 1 1 d D U
O1 O -0.69711(4) -0.37805(4) -0.41110(2) 0.153(3) Uiso 1 1 d D U
O1W O -0.21509(4) -0.49363(9) -0.42786(4) 0.254(17) Uiso 1 1 d D .
O2 O -0.70697(6) -0.43907(2) -0.38621(5) 0.160(3) Uiso 1 1 d D U
O2W O -0.25310(6) -0.36644(3) -0.4559(14) 0.36(3) Uiso 1 1 d D .
O3 O -0.39754(3) -0.27934(10) -0.4703(5) 0.140(3) Uiso 1 1 d D U
O3W O -0.3063(5) -0.50550(10) -0.32666(3) 0.221(14) Uiso 1 1 d D .
O4 O -0.34516(9) -0.31307(4) -0.44813(4) 0.140(3) Uiso 1 1 d D U
O4W O -0.47907(7) -0.58820(6) -0.74465(3) 0.223(14) Uiso 1 1 d D .
O5 O -0.31783(3) -0.57226(7) -0.63678(8) 0.194(3) Uiso 1 1 d D U
O5W O -0.59365(5) -0.52433(16) -0.74198(3) 0.29(2) Uiso 1 1 d D .
O6 O -0.2764(2) -0.54579(6) -0.59343(3) 0.194(3) Uiso 1 1 d D U
O6W O -0.54236(9) -0.67829(3) -0.63786(14) 0.216(13) Uiso 1 1 d D .
O7 O -0.60936(6) -0.67669(3) -0.58413(3) 0.268(3) Uiso 1 1 d D U
O7W O -0.70546(4) -0.64449(6) -0.44506(6) 0.32(3) Uiso 1 1 d D .
O8 O -0.63594(7) -0.68502(3) -0.51929(2) 0.266(3) Uiso 1 1 d D U
O8W O -0.66532(8) -0.49060(3) -0.32227(6) 0.100 Uiso 1 1 d D .
O9 O -0.37054(5) -0.56562(4) -0.33571(2) 0.215(3) Uiso 1 1 d D U
O9W O -0.60929(5) -0.63560(9) -0.30759(3) 0.100 Uiso 1 1 d D .
O10 O -0.43170(2) -0.59466(7) -0.31342(4) 0.199(6) Uiso 1 1 d D U
O10W O -0.71223(3) -0.3266(3) -0.46986(7) 0.125(5) Uiso 1 1 d D .
O11 O -0.6078(2) -0.36459(5) -0.66828(2) 0.287(3) Uiso 1 1 d D U
O11W O -0.60169(9) -0.27253(6) -0.62060(3) 0.28(2) Uiso 1 1 d D .
O12 O -0.57815(4) -0.41112(2) -0.70300(5) 0.286(3) Uiso 1 1 d D U
O12W O -0.49694(5) -0.24838(5) -0.44038(4) 0.149(7) Uiso 1 1 d D .
S1 S -0.55127(13) -0.53261(11) -0.44892(10) 0.0676(9) Uani 1 1 d . .
S2 S -0.53579(12) -0.40803(10) -0.50702(9) 0.0602(8) Uani 1 1 d . .
S3 S -0.41048(14) -0.48177(11) -0.47480(10) 0.0678(10) Uani 1 1 d . .
S4 S -0.50096(13) -0.52312(11) -0.57719(11) 0.0687(10) Uani 1 1 d . .
S5 S -0.51168(18) -0.62759(12) -0.53515(13) 0.0851(13) Uani 1 1 d . .
S6 S -0.37793(17) -0.57639(14) -0.53186(12) 0.0866(13) Uani 1 1 d . .
S7 S -0.45242(16) -0.59529(13) -0.42317(13) 0.0850(12) Uani 1 1 d . .
S8 S -0.57423(2) -0.64292(2) -0.42662(2) 0.1187(19) Uani 1 1 d D .
S9 S -0.32501(14) -0.54968(14) -0.42837(14) 0.0860(12) Uani 1 1 d . .
S10 S -0.4379(2) -0.60559(15) -0.63383(14) 0.1157(17) Uani 1 1 d . .
S11 S -0.5847(2) -0.57573(15) -0.64193(11) 0.0997(15) Uani 1 1 d . .
S12 S -0.62868(16) -0.56742(14) -0.52653(11) 0.0882(12) Uani 1 1 d . .
S13 S -0.67230(15) -0.54444(15) -0.41735(11) 0.1002(14) Uani 1 1 d . .
S14 S -0.65094(2) -0.44577(2) -0.48784(2) 0.0636(9) Uani 1 1 d D .
S15 S -0.60233(13) -0.46650(11) -0.60801(10) 0.0661(9) Uani 1 1 d . .
S16 S -0.63148(3) -0.35421(3) -0.55705(2) 0.0791(11) Uani 1 1 d . .
S17 S -0.48005(7) -0.49192(2) -0.68614(3) 0.0709(10) Uani 1 1 d . .
S18 S -0.49870(3) -0.39466(3) -0.61171(2) 0.0709(10) Uani 1 1 d D .
S19 S -0.49938(2) -0.30325(2) -0.53830(2) 0.0672(10) Uani 1 1 d D U
S20 S -0.39305(2) -0.38183(2) -0.52054(2) 0.0641(9) Uani 1 1 d D .
S21 S -0.38959(2) -0.48366(2) -0.60384(2) 0.0671(10) Uani 1 1 d D .
S22 S -0.29565(13) -0.46326(18) -0.51844(14) 0.0939(14) Uani 1 1 d . .
S23 S -0.34209(3) -0.42097(3) -0.40113(2) 0.0833(11) Uani 1 1 d . .
S24 S -0.46140(13) -0.36702(10) -0.42498(9) 0.0628(9) Uani 1 1 d . .
S25 S -0.58643(13) -0.33179(11) -0.43955(11) 0.0671(9) Uani 1 1 d . .
S26 S -0.58120(12) -0.44000(11) -0.38782(10) 0.0624(9) Uani 1 1 d . .
S27 S -0.44511(11) -0.48780(10) -0.36980(9) 0.0611(8) Uani 1 1 d . .
S28 S -0.55725(18) -0.54678(17) -0.33762(12) 0.0931(15) Uani 1 1 d . .

loop_
_atom_site_aniso_label
_atom_site_aniso_U_11
_atom_site_aniso_U_22
_atom_site_aniso_U_33
_atom_site_aniso_U_23
_atom_site_aniso_U_13
_atom_site_aniso_U_12
Ag1 0.1041(8) 0.0845(6) 0.0551(5) 0.0001(5) -0.0094(6) -0.0173(6)
Ag2 0.0881(7) 0.0887(7) 0.0633(6) -0.0021(6) -0.0134(6) -0.0058(6)
Ag3 0.0865(7) 0.0904(7) 0.0635(6) -0.0069(6) -0.0079(6) -0.0061(6)
Ag4 0.0884(7) 0.0868(7) 0.0578(5) -0.0026(5) -0.0100(5) -0.0043(6)
Ag5 0.0852(7) 0.0890(7) 0.0575(5) 0.0020(5) -0.0113(5) -0.0100(6)
Ag6 0.0763(6) 0.0786(6) 0.0696(6) -0.0042(5) -0.0099(5) 0.0027(5)
Ag7 0.1516(13) 0.1082(9) 0.0709(7) -0.0005(7) -0.0397(7) 0.0249(9)
Ag8 0.0984(10) 0.0775(7) 0.1419(13) 0.0144(8) -0.0167(9) -0.0031(7)
Ag9 0.1313(11) 0.0738(6) 0.0772(7) -0.0082(6) 0.0125(8) 0.0143(7)
Ag10 0.0808(9) 0.1237(11) 0.1409(14) -0.0148(11) 0.0058(9) 0.0036(9)
Ag11 0.1091(10) 0.1539(13) 0.1157(10) -0.0473(10) 0.0386(8) -0.0257(10)
Ag12 0.1152(11) 0.1032(9) 0.1066(10) -0.0168(8) 0.0199(8) 0.0247(8)
Ag13 0.1433(15) 0.1070(10) 0.1053(10) -0.0029(9) -0.0112(11) -0.0202(10)
Ag14 0.1440(12) 0.1226(10) 0.0931(9) 0.0230(8) -0.0330(9) -0.0530(9)
Ag15 0.191(2) 0.1025(10) 0.1089(12) -0.0123(9) 0.0013(13) -0.0361(11)
Ag16 0.1450(14) 0.1245(12) 0.0944(9) 0.0135(9) -0.0190(10) -0.0295(11)
Ag17 0.1146(10) 0.0950(8) 0.0773(7) 0.0086(6) -0.0293(7) 0.0044(8)
Ag18 0.1005(9) 0.0956(7) 0.0830(7) 0.0055(7) -0.0120(7) 0.0281(7)
Ag19 0.1216(12) 0.1030(9) 0.1220(12) -0.0220(9) -0.0124(10) 0.0140(9)
Ag20 0.0854(8) 0.1178(10) 0.1045(9) -0.0204(9) -0.0024(8) 0.0074(8)
Ag21 0.0718(6) 0.1054(8) 0.0768(6) -0.0210(6) -0.0140(6) 0.0065(6)
Ag22 0.0648(6) 0.0914(7) 0.0893(7) 0.0130(6) -0.0083(6) -0.0159(5)
Ag23 0.0759(7) 0.1053(8) 0.0751(6) -0.0164(6) 0.0071(6) -0.0171(6)
Ag24 0.0791(7) 0.1074(9) 0.0773(7) -0.0020(7) -0.0054(6) -0.0055(7)
Ag25 0.0647(6) 0.0877(7) 0.0741(6) -0.0108(6) -0.0024(5) -0.0077(5)
Ag26 0.0618(7) 0.1234(11) 0.1146(10) 0.0105(9) -0.0020(7) 0.0017(7)
Ag27 0.1163(11) 0.1334(12) 0.0853(8) 0.0143(9) -0.0189(8) -0.0154(10)
Ag28 0.0768(6) 0.1049(7) 0.0723(6) -0.0280(5) -0.0289(5) 0.0255(6)
Ag29 0.1138(9) 0.0719(6) 0.0587(5) -0.0041(5) -0.0048(6) 0.0185(6)
Ag30 0.0700(6) 0.0954(7) 0.0518(5) -0.0087(5) -0.0056(5) -0.0180(5)
Ag31 0.1250(13) 0.1448(13) 0.1054(11) -0.0010(11) 0.0010(10) -0.0426(10)
Ag32 0.0927(7) 0.0861(7) 0.0968(8) 0.0048(7) -0.0384(6) -0.0160(6)
Ag33 0.0780(7) 0.1377(10) 0.0920(7) 0.0490(7) -0.0155(6) -0.0250(7)
Ag34 0.0553(5) 0.1377(10) 0.0704(6) -0.0301(6) -0.0034(5) -0.0085(6)
Ag35 0.1164(11) 0.1057(9) 0.0899(8) 0.0097(8) -0.0111(8) -0.0299(8)
Ag36 0.0859(8) 0.1118(9) 0.0651(6) 0.0220(6) 0.0005(6) -0.0015(7)
Ag37 0.0951(10) 0.1752(16) 0.0911(9) 0.0274(10) -0.0019(8) 0.0262(11)
Ag38 0.0872(9) 0.1805(15) 0.0917(9) 0.0319(10) -0.0266(7) -0.0320(10)
Ag39 0.1188(12) 0.0953(9) 0.1338(13) -0.0059(10) -0.0034(11) 0.0071(9)
Ag40 0.0637(6) 0.0769(6) 0.1164(9) 0.0103(7) 0.0097(6) -0.0005(5)
Ag41 0.0621(6) 0.1248(9) 0.0557(5) 0.0129(6) 0.0025(5) 0.0039(6)
Ag42 0.1116(9) 0.0915(7) 0.0707(6) -0.0208(6) 0.0151(7) -0.0218(7)
C26 0.085(2) 0.246(2) 0.130(2) 0.002(2) -0.012(2) -0.004(2)
C22 0.084(2) 0.246(2) 0.128(2) 0.002(2) -0.012(2) -0.004(2)
C21 0.080(2) 0.244(2) 0.124(2) 0.001(2) -0.014(2) -0.005(2)
C23 0.083(2) 0.245(2) 0.127(2) 0.001(2) -0.014(2) -0.003(2)
C24 0.085(2) 0.245(2) 0.129(2) 0.001(2) -0.013(2) -0.003(2)
C25 0.0861(19) 0.2462(19) 0.1310(19) 0.0009(19) -0.0120(19) -0.0032(19)
C27 0.090(2) 0.248(2) 0.135(2) 0.001(2) -0.012(2) -0.001(2)
C28 0.098(6) 0.250(6) 0.141(6) -0.002(6) -0.013(6) -0.004(6)
C29 0.098(6) 0.252(6) 0.142(6) 0.000(6) -0.014(6) 0.004(6)
C30 0.090(6) 0.249(6) 0.136(6) 0.003(6) -0.012(6) 0.004(6)
C33 0.127(2) 0.165(2) 0.130(2) 0.025(2) -0.047(2) 0.020(2)
C31 0.125(2) 0.164(2) 0.127(2) 0.027(2) -0.049(2) 0.023(2)
C32 0.126(2) 0.165(2) 0.128(2) 0.027(2) -0.048(2) 0.024(2)
C36 0.127(2) 0.167(2) 0.131(2) 0.025(2) -0.047(2) 0.021(2)
C35 0.1286(19) 0.1686(19) 0.1338(19) 0.0242(19) -0.0462(19) 0.0192(19)
C34 0.127(2) 0.167(2) 0.132(2) 0.024(2) -0.047(2) 0.019(2)
C37 0.133(2) 0.173(2) 0.140(2) 0.023(2) -0.043(2) 0.016(2)
C38 0.139(6) 0.180(6) 0.148(6) 0.019(6) -0.037(6) 0.008(6)
C39 0.141(6) 0.177(6) 0.144(6) 0.024(6) -0.040(6) 0.016(6)
C40 0.134(6) 0.178(6) 0.141(6) 0.024(6) -0.045(6) 0.012(6)
C44 0.089(2) 0.195(2) 0.163(2) 0.001(2) -0.011(2) -0.036(2)
C45 0.0900(19) 0.1961(19) 0.1661(19) 0.0009(19) -0.0096(19) -0.0353(19)
C46 0.089(2) 0.195(2) 0.164(2) 0.002(2) -0.007(2) -0.036(2)
C42 0.087(2) 0.194(2) 0.162(2) 0.003(2) -0.007(2) -0.036(2)
C41 0.086(2) 0.193(2) 0.159(2) 0.004(2) -0.008(2) -0.036(2)
C43 0.088(2) 0.195(2) 0.161(2) 0.003(2) -0.009(2) -0.036(2)
C47 0.093(2) 0.199(2) 0.171(2) 0.000(2) -0.011(2) -0.033(2)
C48 0.092(6) 0.201(6) 0.174(6) 0.001(6) -0.012(6) -0.036(6)
C49 0.098(6) 0.203(6) 0.175(6) -0.003(6) -0.012(6) -0.035(6)
C50 0.096(6) 0.200(6) 0.178(6) 0.001(6) -0.014(6) -0.032(6)
C53 0.097(2) 0.253(2) 0.160(2) -0.084(2) 0.007(2) -0.022(2)
C54 0.0967(19) 0.2529(19) 0.1608(19) -0.0834(19) 0.0059(19) -0.0219(19)
C55 0.097(2) 0.253(2) 0.160(2) -0.084(2) 0.006(2) -0.021(2)
C56 0.097(2) 0.253(2) 0.159(2) -0.084(2) 0.007(2) -0.021(2)
C51 0.097(2) 0.253(2) 0.159(2) -0.083(2) 0.009(2) -0.021(2)
C52 0.098(2) 0.254(2) 0.159(2) -0.084(2) 0.010(2) -0.022(2)
C57 0.096(2) 0.253(2) 0.163(2) -0.082(2) 0.004(2) -0.024(2)
C58 0.093(6) 0.255(6) 0.166(6) -0.081(6) 0.006(6) -0.027(6)
C59 0.094(6) 0.255(6) 0.169(6) -0.076(6) -0.001(6) -0.026(6)
C60 0.101(6) 0.251(6) 0.163(6) -0.089(6) 0.005(6) -0.026(6)
C62 0.132(2) 0.194(2) 0.103(2) 0.078(2) 0.022(2) 0.036(2)
C63 0.132(2) 0.195(2) 0.103(2) 0.077(2) 0.022(2) 0.035(2)
C64 0.133(2) 0.197(2) 0.104(2) 0.074(2) 0.022(2) 0.036(2)
C65 0.1328(19) 0.1989(19) 0.1037(19) 0.0737(19) 0.0224(19) 0.0362(19)
C66 0.134(2) 0.198(2) 0.107(2) 0.073(2) 0.020(2) 0.038(2)
C61 0.133(2) 0.197(2) 0.106(2) 0.075(2) 0.021(2) 0.037(2)
C67 0.132(2) 0.202(2) 0.102(2) 0.073(2) 0.026(2) 0.035(2)
C68 0.132(6) 0.205(6) 0.103(6) 0.073(6) 0.027(6) 0.033(6)
C69 0.135(6) 0.203(6) 0.103(6) 0.068(6) 0.026(6) 0.033(6)
C70 0.138(6) 0.210(6) 0.100(6) 0.067(6) 0.026(6) 0.032(6)
C76 0.150(2) 0.158(2) 0.088(2) -0.016(2) -0.033(2) -0.012(2)
C75 0.151(2) 0.159(2) 0.088(2) -0.019(2) -0.035(2) -0.013(2)
C74 0.1522(19) 0.1607(19) 0.0863(19) -0.0197(19) -0.0356(19) -0.0128(19)
C73 0.151(2) 0.159(2) 0.085(2) -0.017(2) -0.033(2) -0.012(2)
C72 0.149(2) 0.157(2) 0.085(2) -0.016(2) -0.034(2) -0.012(2)
C71 0.148(2) 0.156(2) 0.086(2) -0.014(2) -0.035(2) -0.012(2)
C77 0.164(6) 0.171(6) 0.095(6) -0.022(6) -0.038(6) -0.010(6)
C78 0.157(2) 0.165(2) 0.088(2) -0.022(2) -0.035(2) -0.011(2)
C79 0.164(6) 0.169(6) 0.091(6) -0.023(6) -0.035(6) -0.011(6)
C80 0.158(6) 0.165(6) 0.085(6) -0.019(6) -0.036(6) -0.008(6)
C83 0.081(2) 0.151(2) 0.065(2) -0.015(2) -0.003(2) 0.026(2)
C81 0.077(2) 0.147(2) 0.058(2) -0.015(2) -0.002(2) 0.028(2)
C82 0.077(2) 0.147(2) 0.057(2) -0.017(2) 0.000(2) 0.027(2)
C86 0.081(2) 0.150(2) 0.060(2) -0.018(2) -0.001(2) 0.024(2)
C85 0.0851(19) 0.1537(19) 0.0616(18) -0.0161(19) -0.0007(18) 0.0226(19)
C84 0.084(2) 0.153(2) 0.066(2) -0.016(2) -0.002(2) 0.024(2)
C87 0.093(2) 0.159(2) 0.063(2) -0.016(2) -0.001(2) 0.019(2)
C88 0.100(6) 0.162(6) 0.063(5) -0.021(6) -0.001(5) 0.018(6)
C89 0.109(6) 0.169(6) 0.070(5) -0.018(6) 0.003(6) 0.016(6)
C90 0.094(6) 0.165(6) 0.076(6) -0.015(6) -0.003(5) 0.021(6)
C95 0.0974(19) 0.1533(19) 0.0943(19) -0.0270(19) -0.0017(19) -0.0286(19)
C94 0.096(2) 0.151(2) 0.092(2) -0.026(2) -0.001(2) -0.028(2)
C93 0.093(2) 0.147(2) 0.089(2) -0.028(2) -0.005(2) -0.029(2)
C91 0.089(2) 0.144(2) 0.086(2) -0.029(2) -0.009(2) -0.029(2)
C92 0.090(2) 0.146(2) 0.089(2) -0.030(2) -0.007(2) -0.030(2)
C96 0.093(2) 0.150(2) 0.092(2) -0.029(2) -0.003(2) -0.030(2)
C97 0.105(2) 0.162(2) 0.102(2) -0.026(2) -0.002(2) -0.028(2)
C98 0.113(6) 0.170(6) 0.112(6) -0.023(6) 0.001(6) -0.030(6)
C99 0.111(6) 0.175(6) 0.108(6) -0.018(6) 0.005(6) -0.024(6)
C100 0.115(6) 0.170(6) 0.104(6) -0.029(6) -0.001(6) -0.021(6)
C103 0.110(2) 0.140(2) 0.106(2) -0.005(2) -0.016(2) -0.011(2)
C102 0.111(2) 0.141(2) 0.107(2) -0.004(2) -0.017(2) -0.011(2)
C101 0.111(2) 0.139(2) 0.106(2) -0.005(2) -0.018(2) -0.012(2)
C104 0.112(2) 0.141(2) 0.108(2) -0.005(2) -0.017(2) -0.010(2)
C105 0.111(2) 0.140(2) 0.106(2) -0.005(2) -0.016(2) -0.009(2)
C106 0.1069(19) 0.1384(19) 0.1038(19) -0.0054(19) -0.0178(19) -0.0097(19)
C107 0.104(2) 0.139(2) 0.103(2) -0.008(2) -0.020(2) -0.011(2)
C108 0.103(6) 0.142(6) 0.103(6) -0.013(6) -0.024(6) -0.013(6)
C109 0.099(6) 0.139(6) 0.101(6) -0.002(6) -0.013(6) -0.018(6)
C110 0.107(6) 0.137(6) 0.107(6) -0.010(6) -0.027(6) -0.009(6)
C114 0.1399(19) 0.1526(19) 0.1585(19) -0.0354(19) -0.0560(19) 0.0095(19)
C113 0.139(2) 0.152(2) 0.157(2) -0.035(2) -0.058(2) 0.009(2)
C112 0.137(2) 0.150(2) 0.155(2) -0.034(2) -0.059(2) 0.011(2)
C111 0.136(2) 0.150(2) 0.154(2) -0.035(2) -0.058(2) 0.011(2)
C116 0.138(2) 0.151(2) 0.156(2) -0.035(2) -0.055(2) 0.011(2)
C115 0.139(2) 0.153(2) 0.158(2) -0.035(2) -0.056(2) 0.010(2)
C117 0.143(2) 0.155(2) 0.163(2) -0.036(2) -0.052(2) 0.010(2)
C118 0.151(6) 0.158(6) 0.168(6) -0.036(6) -0.048(6) 0.007(6)
C119 0.145(6) 0.155(6) 0.168(6) -0.034(6) -0.050(6) 0.012(6)
C120 0.148(6) 0.160(6) 0.166(6) -0.036(6) -0.047(6) 0.013(6)
C124 0.1469(19) 0.1580(19) 0.1365(19) -0.0035(19) -0.0393(19) 0.0511(19)
C125 0.146(2) 0.159(2) 0.135(2) -0.004(2) -0.040(2) 0.051(2)
C126 0.144(2) 0.158(2) 0.133(2) -0.004(2) -0.041(2) 0.051(2)
C121 0.142(2) 0.156(2) 0.132(2) -0.005(2) -0.041(2) 0.051(2)
C122 0.144(2) 0.157(2) 0.134(2) -0.005(2) -0.041(2) 0.050(2)
C123 0.145(2) 0.158(2) 0.135(2) -0.005(2) -0.040(2) 0.051(2)
C127 0.149(2) 0.160(2) 0.140(2) -0.003(2) -0.038(2) 0.050(2)
C128 0.155(6) 0.166(6) 0.148(6) 0.000(6) -0.034(6) 0.048(6)
C129 0.151(6) 0.159(6) 0.142(6) -0.002(6) -0.040(6) 0.050(6)
C130 0.147(6) 0.163(6) 0.142(6) -0.005(6) -0.036(6) 0.053(6)
C132 0.252(2) 0.103(2) 0.100(2) 0.007(2) -0.051(2) 0.043(2)
C131 0.251(2) 0.103(2) 0.099(2) 0.005(2) -0.051(2) 0.041(2)
C136 0.251(2) 0.104(2) 0.099(2) 0.004(2) -0.050(2) 0.041(2)
C135 0.252(2) 0.105(2) 0.101(2) 0.006(2) -0.050(2) 0.041(2)
C134 0.2529(19) 0.1044(19) 0.1027(19) 0.0076(19) -0.0501(19) 0.0427(19)
C133 0.252(2) 0.103(2) 0.102(2) 0.007(2) -0.050(2) 0.043(2)
C137 0.254(2) 0.108(2) 0.108(2) 0.010(2) -0.049(2) 0.043(2)
C138 0.255(6) 0.109(6) 0.117(6) 0.018(6) -0.043(6) 0.047(6)
C139 0.255(6) 0.118(6) 0.112(6) 0.012(6) -0.049(6) 0.037(6)
C140 0.256(6) 0.108(6) 0.113(6) 0.009(6) -0.043(6) 0.042(6)
C183 0.253(2) 0.315(2) 0.110(2) 0.079(2) -0.053(2) -0.169(2)
C184 0.253(2) 0.314(2) 0.110(2) 0.080(2) -0.053(2) -0.169(2)
C185 0.2539(19) 0.3147(19) 0.1109(19) 0.0802(19) -0.0525(19) -0.1692(19)
C186 0.252(2) 0.315(2) 0.110(2) 0.079(2) -0.053(2) -0.169(2)
C181 0.252(2) 0.315(2) 0.110(2) 0.079(2) -0.054(2) -0.168(2)
C182 0.252(2) 0.315(2) 0.109(2) 0.078(2) -0.054(2) -0.169(2)
C187 0.256(2) 0.315(2) 0.115(2) 0.082(2) -0.051(2) -0.169(2)
C188 0.260(6) 0.312(6) 0.118(6) 0.086(6) -0.045(6) -0.175(6)
C189 0.261(6) 0.319(6) 0.119(6) 0.082(6) -0.052(6) -0.165(6)
C190 0.259(6) 0.320(6) 0.116(6) 0.084(6) -0.045(6) -0.164(6)
S1 0.077(2) 0.0757(18) 0.0504(15) -0.0066(14) -0.0181(15) 0.0059(17)
S2 0.0613(17) 0.0744(17) 0.0449(14) 0.0039(13) -0.0105(13) -0.0077(15)
S3 0.078(2) 0.0707(18) 0.0545(17) -0.0011(15) 0.0036(16) 0.0052(17)
S4 0.0666(19) 0.0724(19) 0.0670(19) 0.0017(16) -0.0059(16) -0.0031(16)
S5 0.114(3) 0.0705(19) 0.071(2) 0.0053(18) -0.014(2) -0.018(2)
S6 0.100(3) 0.103(3) 0.0572(18) -0.0174(19) -0.0093(19) 0.026(2)
S7 0.089(2) 0.087(2) 0.078(2) 0.0192(18) -0.0273(19) 0.009(2)
S8 0.175(5) 0.070(2) 0.111(3) 0.019(2) 0.044(3) -0.032(3)
S9 0.070(2) 0.094(2) 0.093(3) 0.003(2) -0.0180(19) 0.0287(18)
S10 0.165(5) 0.101(3) 0.080(2) -0.043(2) -0.035(3) 0.048(3)
S11 0.138(4) 0.115(3) 0.0456(17) -0.0195(18) 0.000(2) -0.048(3)
S12 0.109(3) 0.107(2) 0.0492(17) -0.0063(18) 0.0035(18) -0.051(2)
S13 0.066(2) 0.144(3) 0.090(2) 0.046(2) 0.0015(19) -0.031(2)
S14 0.0497(15) 0.0797(19) 0.0613(17) 0.0067(16) -0.0043(14) -0.0108(14)
S15 0.0719(19) 0.0770(18) 0.0494(15) 0.0089(15) -0.0087(15) -0.0091(16)
S16 0.0679(19) 0.098(2) 0.071(2) -0.0051(19) -0.0279(16) 0.0190(18)
S17 0.095(2) 0.0719(18) 0.0461(15) 0.0119(14) 0.0013(17) 0.0000(18)
S18 0.094(2) 0.0678(17) 0.0508(16) 0.0098(15) 0.0006(17) 0.0006(18)
S19 0.071(2) 0.0552(15) 0.076(2) -0.0038(15) -0.0044(17) -0.0017(15)
S20 0.0473(15) 0.0800(19) 0.0650(18) 0.0010(16) -0.0044(14) -0.0037(14)
S21 0.0694(19) 0.084(2) 0.0481(15) -0.0100(15) -0.0005(15) -0.0018(17)
S22 0.0451(17) 0.150(4) 0.087(2) -0.030(3) 0.0013(17) -0.018(2)
S23 0.0589(19) 0.091(2) 0.100(2) -0.0334(19) -0.0247(18) 0.0165(17)
S24 0.0731(19) 0.0623(16) 0.0529(15) -0.0045(13) -0.0159(14) 0.0003(15)
S25 0.073(2) 0.0651(16) 0.0629(18) -0.0095(15) 0.0026(16) -0.0082(16)
S26 0.0652(18) 0.0701(17) 0.0519(15) -0.0061(14) 0.0016(14) -0.0006(15)
S27 0.0608(16) 0.0666(16) 0.0560(14) -0.0040(13) -0.0295(12) 0.0061(14)
S28 0.104(3) 0.119(3) 0.0561(19) 0.012(2) -0.006(2) -0.023(3)

loop_
_atom_type_symbol
_atom_type_description
_atom_type_scat_dispersion_real
_atom_type_scat_dispersion_imag
_atom_type_scat_source
C C 0.0181 0.0091 'International Tables Vol C Tables 4.2.6.8 and 6.1.1.4'
H H 0.0000 0.0000 'International Tables Vol C Tables 4.2.6.8 and 6.1.1.4'
Ag Ag 0.1306 4.2820 'International Tables Vol C Tables 4.2.6.8 and 6.1.1.4'
F F 0.0727 0.0534 'International Tables Vol C Tables 4.2.6.8 and 6.1.1.4'
O O 0.0492 0.0322 'International Tables Vol C Tables 4.2.6.8 and 6.1.1.4'
S S 0.3331 0.5567 'International Tables Vol C Tables 4.2.6.8 and 6.1.1.4'

loop_
_geom_angle_atom_site_label_1
_geom_angle_atom_site_label_2
_geom_angle_atom_site_label_3
_geom_angle
Ag2 Ag1 Ag3 59.72(4)
Ag2 Ag1 Ag5 60.08(4)
Ag2 Ag1 Ag8 92.29(6)
Ag3 Ag1 Ag5 90.37(5)
Ag3 Ag1 Ag8 54.39(5)
Ag4 Ag1 Ag2 89.74(5)
Ag4 Ag1 Ag3 60.21(5)
Ag4 Ag1 Ag5 60.12(4)
Ag4 Ag1 Ag8 100.79(5)
Ag5 Ag1 Ag8 144.13(6)
Ag7 Ag1 Ag2 71.29(5)
Ag7 Ag1 Ag3 101.93(7)
Ag7 Ag1 Ag4 159.41(7)
Ag7 Ag1 Ag5 113.62(6)
Ag7 Ag1 Ag8 72.87(6)
Ag33 Ag1 Ag2 157.15(7)
Ag33 Ag1 Ag3 115.08(6)
Ag33 Ag1 Ag4 70.20(5)
Ag33 Ag1 Ag5 99.22(6)
Ag33 Ag1 Ag7 129.91(7)
Ag33 Ag1 Ag8 101.89(6)
S1 Ag1 Ag2 52.74(10)
S1 Ag1 Ag3 112.13(11)
S1 Ag1 Ag4 111.63(11)
S1 Ag1 Ag5 51.82(10)
S1 Ag1 Ag7 63.41(10)
S1 Ag1 Ag8 130.21(11)
S1 Ag1 Ag33 123.87(11)
S4 Ag1 Ag2 112.33(11)
S4 Ag1 Ag3 52.95(10)
S4 Ag1 Ag4 52.58(10)
S4 Ag1 Ag5 112.46(11)
S4 Ag1 Ag7 126.83(12)
S4 Ag1 Ag8 54.24(10)
S4 Ag1 Ag33 64.38(10)
S4 Ag1 S1 161.12(15)
Ag1 Ag2 Ag5 60.28(4)
Ag1 Ag2 Ag7 52.69(4)
Ag1 Ag2 Ag29 141.94(6)
Ag3 Ag2 Ag1 60.18(4)
Ag3 Ag2 Ag5 90.76(5)
Ag3 Ag2 Ag6 60.59(4)
Ag3 Ag2 Ag7 90.54(5)
Ag3 Ag2 Ag29 100.71(5)
Ag5 Ag2 Ag7 99.86(6)
Ag5 Ag2 Ag29 89.85(5)
Ag6 Ag2 Ag1 90.18(5)
Ag6 Ag2 Ag5 60.03(4)
Ag6 Ag2 Ag7 142.17(5)
Ag6 Ag2 Ag29 52.73(4)
Ag9 Ag2 Ag1 100.08(6)
Ag9 Ag2 Ag3 68.24(5)
Ag9 Ag2 Ag5 157.28(6)
Ag9 Ag2 Ag6 112.60(6)
Ag9 Ag2 Ag7 72.83(6)
Ag9 Ag2 Ag29 102.13(6)
Ag28 Ag2 Ag1 112.98(6)
Ag28 Ag2 Ag3 156.55(7)
Ag28 Ag2 Ag5 68.00(5)
Ag28 Ag2 Ag6 98.65(6)
Ag28 Ag2 Ag7 102.44(6)
Ag28 Ag2 Ag9 134.13(6)
Ag28 Ag2 Ag29 70.61(5)
Ag29 Ag2 Ag7 165.09(5)
S1 Ag2 Ag1 53.06(9)
S1 Ag2 Ag3 112.91(9)
S1 Ag2 Ag5 51.97(10)
S1 Ag2 Ag6 111.75(10)
S1 Ag2 Ag7 54.68(10)
S1 Ag2 Ag9 127.29(11)
S1 Ag2 Ag28 62.28(9)
S1 Ag2 Ag29 127.22(10)
S3 Ag2 Ag1 112.43(10)
S3 Ag2 Ag3 52.62(9)
S3 Ag2 Ag5 112.30(11)
S3 Ag2 Ag6 52.55(10)
S3 Ag2 Ag7 129.35(11)
S3 Ag2 Ag9 62.29(10)
S3 Ag2 Ag28 125.18(10)
S3 Ag2 Ag29 54.73(9)
S3 Ag2 S1 161.35(14)
Ag1 Ag3 Ag4 59.68(5)
Ag1 Ag3 Ag6 89.69(5)
Ag1 Ag3 Ag9 91.68(5)
Ag1 Ag3 Ag40 99.97(5)
Ag2 Ag3 Ag1 60.10(4)
Ag2 Ag3 Ag4 89.65(5)
Ag2 Ag3 Ag6 59.82(4)
Ag2 Ag3 Ag9 54.87(4)
Ag2 Ag3 Ag40 141.68(6)
Ag4 Ag3 Ag6 59.63(4)
Ag4 Ag3 Ag9 143.56(6)
Ag4 Ag3 Ag40 52.93(4)
Ag6 Ag3 Ag9 101.86(5)
Ag6 Ag3 Ag40 90.15(5)
Ag8 Ag3 Ag1 69.79(5)
Ag8 Ag3 Ag2 102.37(6)
Ag8 Ag3 Ag4 111.88(6)
Ag8 Ag3 Ag6 158.41(7)
Ag8 Ag3 Ag9 73.09(6)
Ag8 Ag3 Ag40 99.71(6)
Ag9 Ag3 Ag40 163.35(6)
Ag42 Ag3 Ag1 159.66(7)
Ag42 Ag3 Ag2 113.89(6)
Ag42 Ag3 Ag4 102.51(6)
Ag42 Ag3 Ag6 71.69(5)
Ag42 Ag3 Ag8 129.56(7)
Ag42 Ag3 Ag9 99.92(6)
Ag42 Ag3 Ag40 72.73(5)
S3 Ag3 Ag1 112.40(11)
S3 Ag3 Ag2 52.67(10)
S3 Ag3 Ag4 111.58(11)
S3 Ag3 Ag6 52.22(10)
S3 Ag3 Ag8 128.83(11)
S3 Ag3 Ag9 55.92(10)
S3 Ag3 Ag40 127.96(11)
S3 Ag3 Ag42 62.68(10)
S3 Ag3 S4 160.45(15)
S4 Ag3 Ag1 52.00(10)
S4 Ag3 Ag2 111.76(11)
S4 Ag3 Ag4 52.15(10)
S4 Ag3 Ag6 111.47(11)
S4 Ag3 Ag8 61.39(10)
S4 Ag3 Ag9 128.54(11)
S4 Ag3 Ag40 54.58(10)
S4 Ag3 Ag42 126.85(11)
Ag1 Ag4 Ag3 60.11(5)
Ag1 Ag4 Ag5 60.43(4)
Ag1 Ag4 Ag6 90.38(5)
Ag1 Ag4 Ag33 52.95(4)
Ag1 Ag4 Ag41 143.13(5)
Ag3 Ag4 Ag5 90.50(5)
Ag3 Ag4 Ag33 101.63(6)
Ag3 Ag4 Ag41 91.28(5)
Ag5 Ag4 Ag33 89.01(5)
Ag5 Ag4 Ag41 100.56(5)
Ag6 Ag4 Ag3 60.40(4)
Ag6 Ag4 Ag5 60.06(4)
Ag6 Ag4 Ag33 141.82(6)
Ag6 Ag4 Ag41 53.60(4)
Ag33 Ag4 Ag41 163.91(5)
Ag34 Ag4 Ag1 101.67(6)
Ag34 Ag4 Ag3 159.21(6)
Ag34 Ag4 Ag5 70.58(5)
Ag34 Ag4 Ag6 113.61(5)
Ag34 Ag4 Ag33 70.46(5)
Ag34 Ag4 Ag41 100.38(6)
Ag40 Ag4 Ag1 113.97(6)
Ag40 Ag4 Ag3 71.01(5)
Ag40 Ag4 Ag5 159.57(7)
Ag40 Ag4 Ag6 101.91(6)
Ag40 Ag4 Ag33 102.86(5)
Ag40 Ag4 Ag34 128.92(6)
Ag40 Ag4 Ag41 72.11(5)
S2 Ag4 Ag1 112.45(9)
S2 Ag4 Ag3 112.62(10)
S2 Ag4 Ag5 52.31(9)
S2 Ag4 Ag6 52.52(9)
S2 Ag4 Ag33 126.37(10)
S2 Ag4 Ag34 62.81(9)
S2 Ag4 Ag40 126.32(10)
S2 Ag4 Ag41 54.59(9)
S4 Ag4 Ag1 52.33(10)
S4 Ag4 Ag3 52.85(10)
S4 Ag4 Ag5 112.52(11)
S4 Ag4 Ag6 112.93(11)
S4 Ag4 Ag33 55.96(10)
S4 Ag4 Ag34 125.88(11)
S4 Ag4 Ag40 63.43(10)
S4 Ag4 Ag41 129.34(11)
S4 Ag4 S2 161.70(13)
Ag1 Ag5 Ag28 101.79(5)
Ag1 Ag5 Ag34 90.55(5)
Ag2 Ag5 Ag1 59.64(5)
Ag2 Ag5 Ag28 54.15(4)
Ag2 Ag5 Ag34 141.97(5)
Ag4 Ag5 Ag1 59.45(4)
Ag4 Ag5 Ag2 89.09(5)
Ag4 Ag5 Ag28 142.03(6)
Ag4 Ag5 Ag34 53.76(4)
Ag6 Ag5 Ag1 89.61(5)
Ag6 Ag5 Ag2 59.70(4)
Ag6 Ag5 Ag4 59.73(4)
Ag6 Ag5 Ag28 89.92(5)
Ag6 Ag5 Ag34 100.65(5)
Ag28 Ag5 Ag34 163.86(6)
Ag30 Ag5 Ag1 155.69(6)
Ag30 Ag5 Ag2 99.40(5)
Ag30 Ag5 Ag4 112.10(5)
Ag30 Ag5 Ag6 67.83(4)
Ag30 Ag5 Ag28 70.50(4)
Ag30 Ag5 Ag34 102.08(5)
Ag32 Ag5 Ag1 71.17(5)
Ag32 Ag5 Ag2 112.17(6)
Ag32 Ag5 Ag4 103.81(5)
Ag32 Ag5 Ag6 159.92(6)
Ag32 Ag5 Ag28 99.45(5)
Ag32 Ag5 Ag30 132.05(6)
Ag32 Ag5 Ag34 74.52(5)
S1 Ag5 Ag1 52.94(9)
S1 Ag5 Ag2 52.78(10)
S1 Ag5 Ag4 112.07(10)
S1 Ag5 Ag6 112.23(11)
S1 Ag5 Ag28 55.84(9)
S1 Ag5 Ag30 126.23(9)
S1 Ag5 Ag32 60.92(10)
S1 Ag5 Ag34 128.57(10)
S1 Ag5 S2 161.27(14)
S2 Ag5 Ag1 111.84(9)
S2 Ag5 Ag2 111.81(10)
S2 Ag5 Ag4 52.68(9)
S2 Ag5 Ag6 52.45(9)
S2 Ag5 Ag28 127.27(9)
S2 Ag5 Ag30 62.02(9)
S2 Ag5 Ag32 128.90(10)
S2 Ag5 Ag34 54.80(9)
Ag2 Ag6 Ag3 59.59(4)
Ag2 Ag6 Ag5 60.28(5)
Ag2 Ag6 Ag30 92.09(5)
Ag3 Ag6 Ag30 144.72(6)
Ag4 Ag6 Ag2 89.70(5)
Ag4 Ag6 Ag3 59.96(4)
Ag4 Ag6 Ag5 60.21(4)
Ag4 Ag6 Ag30 103.06(5)
Ag5 Ag6 Ag3 90.32(5)
Ag5 Ag6 Ag30 55.57(4)
Ag29 Ag6 Ag2 71.32(5)
Ag29 Ag6 Ag3 114.03(5)
Ag29 Ag6 Ag4 159.10(6)
Ag29 Ag6 Ag5 101.48(5)
Ag29 Ag6 Ag30 69.98(4)
Ag29 Ag6 Ag41 130.11(6)
Ag41 Ag6 Ag2 157.84(6)
Ag41 Ag6 Ag3 101.19(5)
Ag41 Ag6 Ag4 69.87(5)
Ag41 Ag6 Ag5 112.90(5)
Ag41 Ag6 Ag30 100.64(5)
S2 Ag6 Ag2 112.38(10)
S2 Ag6 Ag3 112.55(9)
S2 Ag6 Ag4 52.89(9)
S2 Ag6 Ag5 52.45(9)
S2 Ag6 Ag29 125.87(9)
S2 Ag6 Ag30 56.10(8)
S2 Ag6 Ag41 62.38(9)
S3 Ag6 Ag2 52.56(10)
S3 Ag6 Ag3 52.18(9)
S3 Ag6 Ag4 111.87(10)
S3 Ag6 Ag5 112.57(11)
S3 Ag6 Ag29 63.66(9)
S3 Ag6 Ag30 128.20(10)
S3 Ag6 Ag41 126.42(11)
S3 Ag6 S2 161.41(14)
Ag1 Ag7 Ag2 56.02(5)
Ag1 Ag7 Ag15 83.15(7)
Ag15 Ag7 Ag2 128.12(8)
S1 Ag7 Ag1 51.67(8)
S1 Ag7 Ag2 45.46(9)
S1 Ag7 Ag15 85.15(11)
S1 Ag7 S8 89.66(10)
S5 Ag7 Ag1 74.79(11)
S5 Ag7 Ag2 118.65(12)
S5 Ag7 Ag15 71.22(14)
S5 Ag7 S1 123.74(14)
S5 Ag7 S7 129.46(19)
S5 Ag7 S8 110.69(13)
S7 Ag7 Ag1 116.54(13)
S7 Ag7 Ag2 62.08(11)
S7 Ag7 Ag15 153.11(14)
S7 Ag7 S1 93.14(14)
S7 Ag7 S8 101.77(12)
S8 Ag7 Ag1 124.38(8)
S8 Ag7 Ag2 126.11(6)
S8 Ag7 Ag15 51.46(6)
Ag3 Ag8 Ag1 55.82(5)
Ag3 Ag8 Ag12 79.61(6)
Ag12 Ag8 Ag1 128.04(6)
S4 Ag8 Ag1 45.18(9)
S4 Ag8 Ag3 51.01(9)
S4 Ag8 Ag12 87.31(10)
S4 Ag8 S10 91.86(15)
S5 Ag8 Ag1 65.04(12)
S5 Ag8 Ag3 119.11(13)
S5 Ag8 Ag12 158.05(14)
S5 Ag8 S4 96.01(15)
S5 Ag8 S10 106.48(19)
S6 Ag8 Ag1 117.13(13)
S6 Ag8 Ag3 71.95(12)
S6 Ag8 Ag12 63.09(12)
S6 Ag8 S4 119.94(15)
S6 Ag8 S5 130.90(18)
S6 Ag8 S10 104.65(19)
S10 Ag8 Ag1 130.51(15)
S10 Ag8 Ag3 121.49(13)
S10 Ag8 Ag12 51.64(15)
Ag2 Ag9 Ag3 56.89(4)
Ag2 Ag9 Ag18 78.38(5)
Ag18 Ag9 Ag3 125.02(6)
S3 Ag9 Ag2 50.91(9)
S3 Ag9 Ag3 46.52(8)
S3 Ag9 Ag18 81.47(9)
S3 Ag9 S9 89.42(14)
S6 Ag9 Ag2 120.77(13)
S6 Ag9 Ag3 65.39(12)
S6 Ag9 Ag18 154.16(15)
S6 Ag9 S3 97.25(14)
S6 Ag9 S9 101.87(17)
S7 Ag9 Ag2 71.32(12)
S7 Ag9 Ag3 117.04(13)
S7 Ag9 Ag18 68.52(12)
S7 Ag9 S3 119.10(15)
S7 Ag9 S6 131.44(18)
S7 Ag9 S9 109.02(16)
S9 Ag9 Ag2 122.17(11)
S9 Ag9 Ag3 127.24(12)
S9 Ag9 Ag18 52.43(11)
Ag19 Ag10 Ag11 127.72(6)
Ag19 Ag10 Ag20 58.72(5)
Ag20 Ag10 Ag11 99.63(7)
O1W Ag10 Ag11 157.33(8)
O1W Ag10 Ag19 69.65(6)
O1W Ag10 Ag20 76.37(8)
O1W Ag10 S22 112.72(14)
S9 Ag10 Ag11 98.91(12)
S9 Ag10 Ag19 52.10(12)
S9 Ag10 Ag20 104.05(12)
S9 Ag10 O1W 103.72(13)
S9 Ag10 S22 125.59(14)
S22 Ag10 Ag11 52.57(13)
S22 Ag10 Ag19 105.32(13)
S22 Ag10 Ag20 51.54(13)
Ag10 Ag11 Ag12 165.31(9)
Ag10 Ag11 Ag42 96.87(7)
Ag42 Ag11 Ag12 88.62(7)
O6 Ag11 Ag10 110.72(14)
O6 Ag11 Ag12 75.55(13)
O6 Ag11 Ag42 128.45(11)
O6 Ag11 S6 111.57(16)
O6 Ag11 S22 108.52(15)
S6 Ag11 Ag10 104.75(12)
S6 Ag11 Ag12 60.69(11)
S6 Ag11 Ag42 101.58(13)
S6 Ag11 S22 139.25(16)
S22 Ag11 Ag10 52.78(13)
S22 Ag11 Ag12 139.30(15)
S22 Ag11 Ag42 56.39(12)
Ag8 Ag12 Ag11 93.83(7)
Ag8 Ag12 Ag39 94.71(7)
Ag11 Ag12 Ag39 162.88(8)
O5 Ag12 Ag8 139.95(10)
O5 Ag12 Ag11 80.17(8)
O5 Ag12 Ag39 102.37(9)
O5 Ag12 S6 104.42(14)
O5 Ag12 S10 107.19(16)
O5 Ag12 S21 110.83(10)
S6 Ag12 Ag8 49.37(12)
S6 Ag12 Ag11 48.06(12)
S6 Ag12 Ag39 143.79(13)
S10 Ag12 Ag8 59.59(14)
S10 Ag12 Ag11 147.24(14)
S10 Ag12 Ag39 48.60(13)
S10 Ag12 S6 99.79(17)
S21 Ag12 Ag8 103.57(7)
S21 Ag12 Ag11 69.25(6)
S21 Ag12 Ag39 94.30(6)
S21 Ag12 S6 98.44(11)
S21 Ag12 S10 131.73(16)
Ag14 Ag13 Ag39 138.84(6)
Ag35 Ag13 Ag14 102.32(6)
Ag35 Ag13 Ag39 61.16(4)
O6W Ag13 Ag14 68.02(10)
O6W Ag13 Ag35 141.25(11)
O6W Ag13 Ag39 148.55(9)
S10 Ag13 Ag14 111.26(14)
S10 Ag13 Ag35 108.60(13)
S10 Ag13 Ag39 51.86(13)
S10 Ag13 O6W 109.81(15)
S11 Ag13 Ag14 53.88(11)
S11 Ag13 Ag35 52.63(12)
S11 Ag13 Ag39 111.58(13)
S11 Ag13 O6W 98.06(14)
S11 Ag13 S10 140.32(17)
Ag13 Ag14 Ag15 159.35(10)
Ag33 Ag14 Ag13 97.84(6)
Ag33 Ag14 Ag15 90.60(7)
O7 Ag14 Ag13 105.94(7)
O7 Ag14 Ag15 78.26(6)
O7 Ag14 Ag33 140.10(10)
O7 Ag14 S5 102.08(12)
O7 Ag14 S11 110.31(14)
S5 Ag14 Ag13 96.14(14)
S5 Ag14 Ag15 63.31(13)
S5 Ag14 Ag33 106.75(12)
S5 Ag14 S11 139.45(19)
S11 Ag14 Ag13 52.34(14)
S11 Ag14 Ag15 146.02(16)
S11 Ag14 Ag33 61.27(12)
Ag7 Ag15 Ag14 88.21(8)
Ag7 Ag15 Ag31 97.19(7)
Ag31 Ag15 Ag14 159.71(9)
O8 Ag15 Ag7 137.53(12)
O8 Ag15 Ag14 81.17(7)
O8 Ag15 Ag31 106.85(9)
O8 Ag15 S12 106.95(14)
S8 Ag15 Ag7 61.89(7)
S8 Ag15 Ag14 145.51(12)
S8 Ag15 Ag31 50.57(5)
S8 Ag15 O8 108.60(8)
S8 Ag15 S12 138.24(13)
S12 Ag15 Ag7 103.47(13)
S12 Ag15 Ag14 61.43(11)
S12 Ag15 Ag31 98.29(13)
Ag17 Ag16 Ag27 100.93(6)
Ag17 Ag16 Ag31 129.39(6)
Ag31 Ag16 Ag27 58.29(5)
O9W Ag16 Ag17 130.37(7)
O9W Ag16 Ag27 75.58(8)
O9W Ag16 Ag31 91.52(6)
S8 Ag16 Ag17 107.64(5)
S8 Ag16 Ag27 106.76(5)
S8 Ag16 Ag31 51.29(4)
S8 Ag16 O9W 120.93(7)
S8 Ag16 S28 135.59(12)
S28 Ag16 Ag17 54.28(14)
S28 Ag16 Ag27 51.18(14)
S28 Ag16 Ag31 105.17(14)
S28 Ag16 O9W 92.88(14)
Ag16 Ag17 Ag18 160.33(7)
Ag28 Ag17 Ag16 98.72(6)
Ag28 Ag17 Ag18 93.66(6)
S7 Ag17 Ag16 96.78(13)
S7 Ag17 Ag18 64.69(12)
S7 Ag17 Ag28 108.06(11)
S7 Ag17 S27 99.74(14)
S7 Ag17 S28 140.20(17)
S27 Ag17 Ag16 148.49(10)
S27 Ag17 Ag18 48.12(8)
S27 Ag17 Ag28 50.58(7)
S28 Ag17 Ag16 52.24(13)
S28 Ag17 Ag18 147.10(14)
S28 Ag17 Ag28 61.35(13)
S28 Ag17 S27 99.69(16)
Ag9 Ag18 Ag17 90.35(6)
Ag9 Ag18 Ag19 98.88(6)
Ag19 Ag18 Ag17 161.50(7)
O9 Ag18 Ag9 135.48(8)
O9 Ag18 Ag17 86.43(7)
O9 Ag18 Ag19 97.84(7)
O9 Ag18 S9 101.63(13)
O9 Ag18 S27 109.18(10)
S9 Ag18 Ag9 59.78(12)
S9 Ag18 Ag17 144.71(13)
S9 Ag18 Ag19 52.11(12)
S27 Ag18 Ag9 107.63(9)
S27 Ag18 Ag17 60.78(9)
S27 Ag18 Ag19 100.97(10)
S27 Ag18 S9 141.96(15)
Ag18 Ag19 Ag10 102.93(6)
Ag20 Ag19 Ag10 60.72(5)
Ag20 Ag19 Ag18 127.81(7)
O3W Ag19 Ag10 138.2(2)
O3W Ag19 Ag18 77.9(3)
O3W Ag19 Ag20 148.75(18)
S9 Ag19 Ag10 52.08(12)
S9 Ag19 Ag18 54.22(12)
S9 Ag19 Ag20 105.82(12)
S9 Ag19 O3W 104.19(16)
S9 Ag19 S23 133.77(13)
S23 Ag19 Ag10 111.14(5)
S23 Ag19 Ag18 103.00(8)
S23 Ag19 Ag20 52.92(4)
S23 Ag19 O3W 109.22(14)
Ag10 Ag20 Ag21 138.56(5)
Ag19 Ag20 Ag10 60.56(4)
Ag19 Ag20 Ag21 102.97(6)
O2W Ag20 Ag10 137.2(3)
O2W Ag20 Ag19 131.0(11)
O2W Ag20 Ag21 83.32(9)
S22 Ag20 Ag10 53.12(14)
S22 Ag20 Ag19 108.43(15)
S22 Ag20 Ag21 108.66(13)
S22 Ag20 O2W 115.4(11)
S22 Ag20 S23 137.76(11)
S23 Ag20 Ag10 111.14(5)
S23 Ag20 Ag19 53.08(5)
S23 Ag20 Ag21 53.85(4)
S23 Ag20 O2W 101.3(9)
Ag20 Ag21 Ag22 158.73(6)
Ag29 Ag21 Ag20 96.59(6)
Ag29 Ag21 Ag22 91.05(5)
O4 Ag21 Ag20 106.04(8)
O4 Ag21 Ag22 78.12(7)
O4 Ag21 Ag29 143.56(8)
O4 Ag21 S20 103.30(6)
O4 Ag21 S23 113.04(7)
O4 Ag21 S24 103.18(10)
S20 Ag21 Ag20 95.84(6)
S20 Ag21 Ag22 63.08(4)
S20 Ag21 Ag29 102.35(5)
S20 Ag21 S23 136.01(7)
S20 Ag21 S24 94.47(8)
S23 Ag21 Ag20 51.56(5)
S23 Ag21 Ag22 146.71(6)
S23 Ag21 Ag29 60.89(5)
S23 Ag21 S24 100.31(8)
S24 Ag21 Ag20 145.74(9)
S24 Ag21 Ag22 46.58(7)
S24 Ag21 Ag29 49.24(8)
Ag23 Ag22 Ag21 159.01(6)
Ag41 Ag22 Ag21 89.71(5)
Ag41 Ag22 Ag23 96.70(5)
O3 Ag22 Ag21 73.65(15)
O3 Ag22 Ag23 116.23(8)
O3 Ag22 Ag41 128.3(4)
O3 Ag22 S19 111.0(3)
O3 Ag22 S24 109.0(4)
S19 Ag22 Ag21 145.04(6)
S19 Ag22 Ag23 51.71(3)
S19 Ag22 Ag41 59.58(4)
S24 Ag22 Ag21 59.47(10)
S24 Ag22 Ag23 99.57(10)
S24 Ag22 Ag41 102.83(9)
S24 Ag22 S19 138.36(10)
Ag22 Ag23 Ag24 135.45(5)
Ag38 Ag23 Ag22 104.39(5)
Ag38 Ag23 Ag24 60.56(4)
O12W Ag23 Ag22 70.87(5)
O12W Ag23 Ag24 145.35(6)
O12W Ag23 Ag38 146.05(7)
S19 Ag23 Ag22 54.24(4)
S19 Ag23 Ag24 109.86(4)
S19 Ag23 Ag38 53.55(4)
S19 Ag23 O12W 104.38(6)
S19 Ag23 S25 132.29(10)
S25 Ag23 Ag22 104.58(10)
S25 Ag23 Ag24 51.83(10)
S25 Ag23 Ag38 106.96(10)
S25 Ag23 O12W 106.72(10)
Ag25 Ag24 Ag23 99.00(4)
Ag38 Ag24 Ag23 57.49(3)
Ag38 Ag24 Ag25 125.64(6)
O10W Ag24 Ag23 147.20(17)
O10W Ag24 Ag25 77.8(2)
O10W Ag24 Ag38 148.66(10)
S16 Ag24 Ag23 103.10(4)
S16 Ag24 Ag25 99.67(6)
S16 Ag24 Ag38 51.31(4)
S16 Ag24 O10W 109.63(15)
S16 Ag24 S25 125.83(10)
S25 Ag24 Ag23 50.80(9)
S25 Ag24 Ag25 52.96(9)
S25 Ag24 Ag38 103.22(10)
S25 Ag24 O10W 107.93(12)
Ag24 Ag25 Ag26 163.46(6)
Ag30 Ag25 Ag24 99.81(5)
Ag30 Ag25 Ag26 94.11(5)
O1 Ag25 Ag24 92.89(5)
O1 Ag25 Ag26 81.52(5)
O1 Ag25 Ag30 141.56(6)
O1 Ag25 S14 104.53(6)
O1 Ag25 S25 105.54(10)
O1 Ag25 S26 106.19(9)
S14 Ag25 Ag24 100.31(5)
S14 Ag25 Ag26 66.49(5)
S14 Ag25 Ag30 108.56(5)
S14 Ag25 S25 139.42(10)
S14 Ag25 S26 99.12(8)
S25 Ag25 Ag24 51.75(9)
S25 Ag25 Ag26 144.76(10)
S25 Ag25 Ag30 58.63(10)
S25 Ag25 S26 97.98(12)
S26 Ag25 Ag24 148.27(9)
S26 Ag25 Ag26 47.75(8)
S26 Ag25 Ag30 49.94(8)
Ag27 Ag26 Ag25 160.56(7)
Ag32 Ag26 Ag25 88.76(6)
Ag32 Ag26 Ag27 94.98(6)
O2 Ag26 Ag25 76.28(6)
O2 Ag26 Ag27 114.92(8)
O2 Ag26 Ag32 129.03(9)
O2 Ag26 S13 109.78(13)
O2 Ag26 S26 110.39(12)
S13 Ag26 Ag25 142.26(11)
S13 Ag26 Ag27 51.59(10)
S13 Ag26 Ag32 57.84(10)
S26 Ag26 Ag25 61.09(9)
S26 Ag26 Ag27 99.53(10)
S26 Ag26 Ag32 103.50(10)
S26 Ag26 S13 137.98(15)
Ag26 Ag27 Ag16 128.97(6)
Ag31 Ag27 Ag16 59.30(4)
Ag31 Ag27 Ag26 100.76(6)
O8W Ag27 Ag16 151.49(8)
O8W Ag27 Ag26 61.99(6)
O8W Ag27 Ag31 149.19(8)
S13 Ag27 Ag16 106.93(13)
S13 Ag27 Ag26 52.52(12)
S13 Ag27 Ag31 52.63(13)
S13 Ag27 O8W 99.64(14)
S28 Ag27 Ag16 50.99(14)
S28 Ag27 Ag26 103.69(13)
S28 Ag27 Ag31 105.94(13)
S28 Ag27 O8W 103.08(15)
S28 Ag27 S13 131.27(15)
Ag2 Ag28 Ag5 57.85(4)
Ag2 Ag28 Ag17 76.69(5)
Ag17 Ag28 Ag5 125.75(6)
S1 Ag28 Ag2 51.77(9)
S1 Ag28 Ag5 46.58(8)
S1 Ag28 Ag17 83.07(9)
S1 Ag28 S28 90.47(13)
S26 Ag28 Ag2 123.60(10)
S26 Ag28 Ag5 67.04(9)
S26 Ag28 Ag17 154.50(11)
S26 Ag28 S1 97.67(12)
S26 Ag28 S27 132.38(13)
S26 Ag28 S28 102.15(15)
S27 Ag28 Ag2 73.20(9)
S27 Ag28 Ag5 120.18(9)
S27 Ag28 Ag17 64.35(9)
S27 Ag28 S1 121.38(12)
S27 Ag28 S28 103.50(14)
S28 Ag28 Ag2 120.99(13)
S28 Ag28 Ag5 129.55(11)
S28 Ag28 Ag17 52.37(13)
Ag6 Ag29 Ag2 55.95(4)
Ag6 Ag29 Ag21 81.71(5)
Ag6 Ag29 S23 122.80(6)
Ag21 Ag29 Ag2 127.58(5)
S3 Ag29 Ag2 45.13(9)
S3 Ag29 Ag6 51.05(9)
S3 Ag29 Ag21 85.31(9)
S3 Ag29 S23 89.27(10)
S23 Ag29 Ag2 125.92(5)
S23 Ag29 Ag21 51.94(4)
S24 Ag29 Ag2 121.79(10)
S24 Ag29 Ag6 75.05(9)
S24 Ag29 Ag21 64.43(10)
S24 Ag29 S3 121.72(12)
S24 Ag29 S23 105.48(10)
S24 Ag29 S27 136.10(13)
S27 Ag29 Ag2 64.01(8)
S27 Ag29 Ag6 118.91(9)
S27 Ag29 Ag21 151.82(10)
S27 Ag29 S3 93.38(12)
S27 Ag29 S23 99.95(9)
Ag5 Ag30 Ag6 56.60(4)
Ag5 Ag30 Ag25 75.92(5)
Ag25 Ag30 Ag6 123.87(5)
S2 Ag30 Ag5 50.23(8)
S2 Ag30 Ag6 46.26(8)
S2 Ag30 Ag25 81.44(8)
S24 Ag30 Ag5 122.20(9)
S24 Ag30 Ag6 66.41(9)
S24 Ag30 Ag25 153.96(10)
S24 Ag30 S2 96.20(11)
S24 Ag30 S25 101.92(12)
S25 Ag30 Ag5 119.26(9)
S25 Ag30 Ag6 127.91(9)
S25 Ag30 Ag25 52.28(9)
S25 Ag30 S2 88.84(11)
S26 Ag30 Ag5 72.62(9)
S26 Ag30 Ag6 119.25(10)
S26 Ag30 Ag25 63.65(9)
S26 Ag30 S2 118.91(12)
S26 Ag30 S24 136.16(12)
S26 Ag30 S25 104.02(13)
Ag16 Ag31 Ag15 100.03(7)
Ag27 Ag31 Ag15 134.83(7)
Ag27 Ag31 Ag16 62.41(5)
O7W Ag31 Ag15 82.82(7)
O7W Ag31 Ag16 150.38(8)
O7W Ag31 Ag27 133.74(7)
S8 Ag31 Ag15 51.96(6)
S8 Ag31 Ag16 52.63(3)
S8 Ag31 Ag27 111.95(5)
S8 Ag31 O7W 113.31(7)
S8 Ag31 S13 137.12(12)
S13 Ag31 Ag15 106.09(11)
S13 Ag31 Ag16 110.60(12)
S13 Ag31 Ag27 53.55(10)
S13 Ag31 O7W 96.58(12)
Ag5 Ag32 Ag26 81.05(5)
S1 Ag32 Ag5 51.18(9)
S1 Ag32 Ag26 86.83(9)
S1 Ag32 S13 92.77(13)
S12 Ag32 Ag5 117.79(13)
S12 Ag32 Ag26 157.01(12)
S12 Ag32 S1 95.13(15)
S12 Ag32 S13 105.32(15)
S12 Ag32 S14 127.56(12)
S13 Ag32 Ag5 123.73(11)
S13 Ag32 Ag26 51.69(11)
S14 Ag32 Ag5 71.69(5)
S14 Ag32 Ag26 68.79(5)
S14 Ag32 S1 120.86(10)
S14 Ag32 S13 109.15(12)
Ag1 Ag33 Ag4 56.85(4)
Ag1 Ag33 Ag14 80.03(6)
Ag1 Ag33 S11 121.70(14)
Ag14 Ag33 Ag4 126.37(7)
S4 Ag33 Ag1 50.95(9)
S4 Ag33 Ag4 45.74(9)
S4 Ag33 Ag14 83.30(10)
S4 Ag33 S11 88.24(16)
S11 Ag33 Ag4 125.15(13)
S11 Ag33 Ag14 52.06(12)
S12 Ag33 Ag1 74.53(12)
S12 Ag33 Ag4 120.05(11)
S12 Ag33 Ag14 68.47(13)
S12 Ag33 S4 122.26(15)
S12 Ag33 S11 108.82(16)
S12 Ag33 S15 135.14(17)
S15 Ag33 Ag1 121.42(11)
S15 Ag33 Ag4 65.18(10)
S15 Ag33 Ag14 149.03(11)
S15 Ag33 S4 93.66(13)
S15 Ag33 S11 97.15(14)
Ag4 Ag34 Ag5 55.67(4)
Ag4 Ag34 Ag37 81.32(6)
Ag37 Ag34 Ag5 126.25(6)
S2 Ag34 Ag4 50.64(8)
S2 Ag34 Ag5 44.98(8)
S2 Ag34 Ag37 83.88(9)
S14 Ag34 Ag4 116.96(6)
S14 Ag34 Ag5 62.58(4)
S14 Ag34 Ag37 153.19(8)
S14 Ag34 S2 93.03(8)
S14 Ag34 S16 99.39(5)
S15 Ag34 Ag4 72.74(10)
S15 Ag34 Ag5 117.11(11)
S15 Ag34 Ag37 70.18(10)
S15 Ag34 S2 120.67(13)
S15 Ag34 S14 131.98(11)
S15 Ag34 S16 112.79(10)
S16 Ag34 Ag4 124.56(6)
S16 Ag34 Ag5 124.79(5)
S16 Ag34 Ag37 54.08(6)
S16 Ag34 S2 89.60(9)
Ag13 Ag35 Ag39 60.57(5)
Ag36 Ag35 Ag13 129.64(5)
Ag36 Ag35 Ag39 103.47(5)
O5W Ag35 Ag13 129.94(14)
O5W Ag35 Ag36 97.55(13)
O5W Ag35 Ag39 130.88(6)
S11 Ag35 Ag13 52.90(15)
S11 Ag35 Ag36 105.20(12)
S11 Ag35 Ag39 111.27(15)
S11 Ag35 O5W 105.01(16)
S11 Ag35 S17 137.62(12)
S17 Ag35 Ag13 106.93(6)
S17 Ag35 Ag36 55.63(5)
S17 Ag35 Ag39 51.84(5)
S17 Ag35 O5W 114.24(11)
Ag35 Ag36 Ag37 159.95(7)
Ag35 Ag36 S18 147.81(6)
Ag40 Ag36 Ag35 98.23(6)
Ag40 Ag36 Ag37 90.82(6)
Ag40 Ag36 S18 49.77(4)
O12 Ag36 Ag35 109.08(6)
O12 Ag36 Ag37 74.90(6)
O12 Ag36 Ag40 136.57(7)
O12 Ag36 S17 110.21(6)
O12 Ag36 S18 96.33(6)
S15 Ag36 Ag35 97.31(10)
S15 Ag36 Ag37 62.90(10)
S15 Ag36 Ag40 105.67(10)
S15 Ag36 O12 103.61(11)
S15 Ag36 S17 140.28(11)
S15 Ag36 S18 95.46(10)
S17 Ag36 Ag35 52.48(5)
S17 Ag36 Ag37 145.94(8)
S17 Ag36 Ag40 61.77(6)
S17 Ag36 S18 100.78(6)
S18 Ag36 Ag37 45.61(4)
Ag34 Ag37 Ag36 89.49(8)
Ag34 Ag37 Ag38 98.94(7)
Ag38 Ag37 Ag36 162.59(8)
O11 Ag37 Ag34 127.65(17)
O11 Ag37 Ag36 78.85(9)
O11 Ag37 Ag38 107.10(9)
O11 Ag37 S16 104.73(16)
S16 Ag37 Ag34 59.91(5)
S16 Ag37 Ag36 144.51(9)
S16 Ag37 Ag38 51.01(5)
S18 Ag37 Ag34 105.91(8)
S18 Ag37 Ag36 59.82(6)
S18 Ag37 Ag38 103.03(8)
S18 Ag37 O11 111.06(17)
S18 Ag37 S16 141.28(8)
Ag23 Ag38 Ag24 61.96(3)
Ag23 Ag38 Ag37 129.06(6)
Ag37 Ag38 Ag24 102.94(7)
O11W Ag38 Ag23 144.95(8)
O11W Ag38 Ag24 121.73(8)
O11W Ag38 Ag37 85.60(7)
S16 Ag38 Ag23 107.66(5)
S16 Ag38 Ag24 51.88(4)
S16 Ag38 Ag37 54.77(5)
S16 Ag38 O11W 96.56(8)
S16 Ag38 S19 131.44(6)
S19 Ag38 Ag23 52.83(3)
S19 Ag38 Ag24 110.51(4)
S19 Ag38 Ag37 100.01(6)
S19 Ag38 O11W 124.72(9)
Ag13 Ag39 Ag12 96.18(6)
Ag13 Ag39 Ag35 58.27(5)
Ag35 Ag39 Ag12 125.53(5)
O4W Ag39 Ag12 154.92(8)
O4W Ag39 Ag13 78.90(6)
O4W Ag39 Ag35 72.82(7)
S10 Ag39 Ag12 49.86(15)
S10 Ag39 Ag13 52.19(17)
S10 Ag39 Ag35 106.21(18)
S10 Ag39 O4W 112.30(14)
S10 Ag39 S17 130.13(13)
S17 Ag39 Ag12 102.58(6)
S17 Ag39 Ag13 104.50(7)
S17 Ag39 Ag35 51.47(6)
S17 Ag39 O4W 102.45(8)
Ag4 Ag40 Ag3 56.06(5)
Ag4 Ag40 Ag36 81.12(5)
Ag36 Ag40 Ag3 127.45(6)
S4 Ag40 Ag3 45.47(9)
S4 Ag40 Ag4 50.82(9)
S4 Ag40 Ag36 84.94(9)
S4 Ag40 S17 91.80(9)
S17 Ag40 Ag3 128.00(5)
S17 Ag40 Ag4 125.01(7)
S17 Ag40 Ag36 53.36(6)
S18 Ag40 Ag3 119.10(6)
S18 Ag40 Ag4 73.51(5)
S18 Ag40 Ag36 66.48(5)
S18 Ag40 S4 120.87(10)
S18 Ag40 S17 107.49(6)
S21 Ag40 Ag3 63.67(4)
S21 Ag40 Ag4 118.80(7)
S21 Ag40 Ag36 152.22(7)
S21 Ag40 S4 93.30(9)
S21 Ag40 S17 99.10(7)
S21 Ag40 S18 134.90(6)
Ag6 Ag41 Ag4 56.53(4)
Ag6 Ag41 Ag22 82.66(5)
Ag22 Ag41 Ag4 129.74(5)
S2 Ag41 Ag4 46.21(8)
S2 Ag41 Ag6 51.35(8)
S2 Ag41 Ag22 86.45(8)
S2 Ag41 S19 90.37(9)
S18 Ag41 Ag4 64.54(4)
S18 Ag41 Ag6 120.12(7)
S18 Ag41 Ag22 150.95(7)
S18 Ag41 S2 94.36(8)
S18 Ag41 S19 99.09(5)
S19 Ag41 Ag4 127.61(5)
S19 Ag41 Ag6 123.92(5)
S19 Ag41 Ag22 51.86(4)
S20 Ag41 Ag4 117.35(6)
S20 Ag41 Ag6 72.47(4)
S20 Ag41 Ag22 67.87(4)
S20 Ag41 S2 120.89(8)
S20 Ag41 S18 133.11(6)
S20 Ag41 S19 109.61(6)
Ag3 Ag42 Ag11 81.51(6)
S3 Ag42 Ag3 50.78(9)
S3 Ag42 Ag11 86.03(10)
S20 Ag42 Ag3 116.17(7)
S20 Ag42 Ag11 154.93(8)
S20 Ag42 S3 92.00(9)
S20 Ag42 S22 103.96(14)
S21 Ag42 Ag3 72.26(5)
S21 Ag42 Ag11 70.69(5)
S21 Ag42 S3 121.15(10)
S21 Ag42 S20 129.90(7)
S21 Ag42 S22 110.32(12)
S22 Ag42 Ag3 123.71(14)
S22 Ag42 Ag11 51.26(14)
S22 Ag42 S3 92.29(15)
C3 C2 C1 120.0
C2 C3 C4 120.0
C3 C4 C5 120.0
C3 C4 C8 127.37(9)
C5 C4 C8 112.63(9)
C6 C5 C4 120.0
C5 C6 C1 120.0
C2 C1 S13 118.04(17)
C6 C1 C2 120.0
C6 C1 S13 121.96(17)
C4 C8 C7 109.47(8)
C4 C8 C9 109.48(8)
C7 C8 C9 109.47(7)
C10 C8 C4 109.47(8)
C10 C8 C7 109.47(6)
C10 C8 C9 109.47(7)
C14 C13 C11 120.0
C15 C14 C13 120.0
C14 C15 C18 128.12(7)
C16 C15 C14 120.0
C16 C15 C18 111.67(7)
C15 C16 C12 120.0
C11 C12 C16 120.0
C13 C11 S12 113.06(15)
C12 C11 C13 120.0
C12 C11 S12 126.62(14)
C15 C18 C17 108.47(6)
C15 C18 C19 110.73(6)
C19 C18 C17 108.20(5)
C20 C18 C15 110.68(6)
C20 C18 C17 108.20(5)
C20 C18 C19 110.46(5)
C22 C26 C25 120.0
C21 C22 C26 120.0
C22 C21 C23 120.0
C22 C21 S14 120.0
C23 C21 S14 120.0
C21 C23 C24 120.0
C25 C24 C23 120.0
C26 C25 C27 120.3
C24 C25 C26 120.0
C24 C25 C27 119.7
C25 C27 C28 113.81(4)
C25 C27 C29 108.29(4)
C25 C27 C30 114.76(6)
C29 C27 C28 104.68(4)
C30 C27 C28 110.12(6)
C30 C27 C29 104.20(5)
C31 C33 C34 120.0
C33 C31 S16 125.9
C32 C31 C33 120.0
C32 C31 S16 114.1
C31 C32 C36 120.0
C35 C36 C32 120.0
C36 C35 C34 120.0
C37 C35 C36 120.0
C37 C35 C34 120.0
C35 C34 C33 120.0
C35 C37 C38 114.30(5)
C35 C37 C39 114.30(5)
C35 C37 C40 114.31(5)
C38 C37 C39 104.23(5)
C38 C37 C40 104.24(6)
C40 C37 C39 104.24(6)
C45 C44 C43 120.0
C44 C45 C47 120.87(6)
C46 C45 C44 120.0
C46 C45 C47 118.66(6)
C42 C46 C45 120.0
C46 C42 C41 120.0
C42 C41 S15 118.49(15)
C43 C41 C42 120.0
C43 C41 S15 121.51(15)
C41 C43 C44 120.0
C45 C47 C48 110.87(6)
C45 C47 C49 110.67(9)
C45 C47 C50 110.86(9)
C48 C47 C49 110.44(8)
C48 C47 C50 110.63(7)
C50 C47 C49 103.13(6)
C54 C53 C52 120.0
C53 C54 C55 120.0
C53 C54 C57 121.21(7)
C55 C54 C57 118.77(7)
C54 C55 C56 120.0
C51 C56 C55 120.0
C56 C51 C52 120.0
C56 C51 S11 122.9(2)
C52 C51 S11 117.1(2)
C51 C52 C53 120.0
C54 C57 C58 111.52(7)
C54 C57 C59 111.52(7)
C58 C57 C59 98.61(5)
C60 C57 C54 111.52(6)
C60 C57 C58 111.52(6)
C60 C57 C59 111.52(6)
C63 C62 C61 120.0
C63 C62 S28 117.8(5)
C61 C62 S28 121.8(5)
C64 C63 C62 120.0
C63 C64 C65 120.0
C64 C65 C67 116.3(8)
C66 C65 C64 120.0
C66 C65 C67 123.6(8)
C65 C66 C61 120.0
C66 C61 C62 120.0
C65 C67 C69 110.5(6)
C68 C67 C65 104.6(6)
C68 C67 C69 115.31(13)
C70 C67 C65 107.4(7)
C70 C67 C68 104.23(10)
C70 C67 C69 114.07(10)
C75 C76 C71 120.0
C74 C75 C76 120.0
C75 C74 C73 120.0
C75 C74 C78 106.09(8)
C73 C74 C78 133.56(8)
C72 C73 C74 120.0
C71 C72 C73 120.0
C76 C71 S27 121.93(13)
C72 C71 C76 120.0
C72 C71 S27 117.30(13)
C74 C78 C80 99.85(10)
C77 C78 C74 95.83(12)
C77 C78 C79 120.06(7)
C77 C78 C80 95.53(11)
C79 C78 C74 120.07(9)
C79 C78 C80 120.07(9)
C81 C83 C84 120.0
C83 C81 S26 119.33(14)
C82 C81 C83 120.0
C82 C81 S26 120.43(14)
C81 C82 C86 120.0
C85 C86 C82 120.0
C86 C85 C84 120.0
C86 C85 C87 117.22(9)
C84 C85 C87 122.63(9)
C85 C84 C83 120.0
C85 C87 C88 109.45(8)
C85 C87 C89 109.43(8)
C85 C87 C90 109.44(8)
C88 C87 C89 109.44(9)
C90 C87 C88 109.62(12)
C90 C87 C89 109.45(6)
C94 C95 C96 120.0
C97 C95 C94 121.5(3)
C97 C95 C96 118.4(3)
C93 C94 C95 120.0
C94 C93 C91 120.0
C93 C91 S24 123.3(8)
C92 C91 C93 120.0
C92 C91 S24 116.7(8)
C96 C92 C91 120.0
C92 C96 C95 120.0
C95 C97 C98 117.42(7)
C95 C97 C99 116.86(7)
C95 C97 C100 116.86(7)
C98 C97 C99 100.87(6)
C98 C97 C100 101.10(6)
C99 C97 C100 100.85(6)
C102 C103 C106 120.0
C101 C102 C103 120.0
C102 C101 S25 115.57(17)
C104 C101 C102 120.0
C104 C101 S25 123.59(15)
C101 C104 C105 120.0
C106 C105 C104 120.0
C103 C106 C107 122.40(6)
C105 C106 C103 120.0
C105 C106 C107 117.60(6)
C108 C107 C106 109.47(8)
C109 C107 C106 109.47(7)
C109 C107 C108 109.47(6)
C109 C107 C110 109.47(7)
C110 C107 C106 109.48(7)
C110 C107 C108 109.47(8)
C113 C114 C115 120.0
C117 C114 C113 114.57(9)
C117 C114 C115 125.43(9)
C114 C113 C112 120.0
C111 C112 C113 120.0
C112 C111 C116 120.0
C112 C111 S23 117.8(2)
C116 C111 S23 122.2(2)
C115 C116 C111 120.0
C116 C115 C114 120.0
C114 C117 C118 121.97(6)
C114 C117 C119 108.49(6)
C114 C117 C120 108.49(6)
C118 C117 C119 108.38(7)
C118 C117 C120 108.37(7)
C119 C117 C120 98.63(5)
C125 C124 C123 120.0
C125 C124 C127 127.7(5)
C123 C124 C127 111.4(5)
C124 C125 C126 120.0
C125 C126 C121 120.0
C126 C121 S9 118.5(11)
C122 C121 C126 120.0
C122 C121 S9 120.9(11)
C121 C122 C123 120.0
C122 C123 C124 120.0
C124 C127 C128 109.47(6)
C129 C127 C124 109.47(7)
C129 C127 C128 109.46(7)
C130 C127 C124 109.47(6)
C130 C127 C128 109.48(7)
C130 C127 C129 109.47(7)
C131 C132 C133 120.0
C132 C131 C136 120.0
C132 C131 S7 117.65(14)
C136 C131 S7 118.04(15)
C131 C136 C135 120.0
C134 C135 C136 120.0
C135 C134 C137 121.4
C133 C134 C135 120.0
C133 C134 C137 118.6
C134 C133 C132 120.0
C134 C137 C138 109.47(7)
C134 C137 C139 109.46(6)
C134 C137 C140 109.47(5)
C138 C137 C140 109.49(7)
C139 C137 C138 109.47(5)
C139 C137 C140 109.47(6)
C141 C143 C144 120.0
C143 C141 S6 113.48(15)
C142 C141 C143 120.0
C142 C141 S6 126.50(15)
C146 C142 C141 120.0
C142 C146 C145 120.0
C144 C145 C146 120.0
C147 C145 C146 120.0
C147 C145 C144 120.0
C145 C144 C143 120.0
C145 C147 C148 112.17(5)
C145 C147 C149 109.96(5)
C145 C147 C150 112.18(5)
C148 C147 C149 106.74(7)
C150 C147 C148 108.76(5)
C150 C147 C149 106.75(7)
C153 C152 C151 120.0
C154 C153 C152 120.0
C153 C154 C155 120.0
C153 C154 C157 121.65(9)
C155 C154 C157 117.23(9)
C154 C155 C156 120.0
C151 C156 C155 120.0
C152 C151 S10 111.68(17)
C156 C151 C152 120.0
C156 C151 S10 126.25(18)
C154 C157 C158 109.47(8)
C154 C157 C160 109.47(8)
C158 C157 C160 109.47(7)
C159 C157 C154 109.48(8)
C159 C157 C158 109.48(7)
C159 C157 C160 109.47(7)
C161 C162 C163 120.0
C162 C161 C166 120.0
C162 C161 S5 121.85(18)
C166 C161 S5 118.12(18)
C161 C166 C165 120.0
C164 C165 C166 120.0
C165 C164 C163 120.0
C165 C164 C167 118.17(9)
C163 C164 C167 121.19(9)
C164 C163 C162 120.0
C164 C167 C168 109.47(8)
C164 C167 C170 109.47(8)
C169 C167 C164 109.47(8)
C169 C167 C168 109.47(7)
C169 C167 C170 109.48(6)
C170 C167 C168 109.47(7)
C176 C174 C173 120.0
C174 C176 C175 120.0
C174 C176 C177 120.0
C175 C176 C177 120.0
C172 C175 C176 120.0
C171 C172 C175 120.0
C172 C171 S8 120.0
C173 C171 C172 120.0
C173 C171 S8 120.0
C171 C173 C174 120.0
C176 C177 C178 111.43(3)
C176 C177 C179 111.42(3)
C176 C177 C180 111.43(3)
C178 C177 C179 107.47(3)
C178 C177 C180 107.48(4)
C179 C177 C180 107.39(4)
C184 C183 C182 120.0
C183 C184 C185 120.0
C184 C185 C186 120.0
C187 C185 C184 120.00(5)
C187 C185 C186 120.00(5)
C181 C186 C185 120.0
C186 C181 C182 120.0
C183 C182 S17 119.08(8)
C181 C182 C183 120.0
C181 C182 S17 120.92(8)
C185 C187 C188 112.60(9)
C185 C187 C189 115.23(8)
C185 C187 C190 115.28(5)
C189 C187 C188 102.63(6)
C190 C187 C188 102.61(7)
C190 C187 C189 107.02(8)
C192 C191 C196 120.0
C192 C191 S18 119.0
C196 C191 S18 121.0
C191 C192 C193 120.0
C194 C193 C192 120.0
C195 C194 C193 120.0
C197 C194 C193 120.5
C197 C194 C195 119.5
C194 C195 C196 120.0
C195 C196 C191 120.0
C194 C197 C198 114.99(4)
C194 C197 C199 115.04(5)
C194 C197 C200 115.00(5)
C199 C197 C198 103.57(5)
C199 C197 C200 103.58(5)
C200 C197 C198 103.07(5)
C205 C202 C201 120.0
C202 C205 C206 120.0
C204 C206 C205 120.0
C207 C206 C205 120.0
C207 C206 C204 120.0
C206 C204 C203 120.0
C204 C203 C201 120.0
C202 C201 S19 120.0
C203 C201 C202 120.0
C203 C201 S19 120.0
C206 C207 C208 114.69(5)
C206 C207 C209 114.70(5)
C206 C207 C210 114.70(5)
C208 C207 C210 103.77(5)
C209 C207 C208 103.77(5)
C209 C207 C210 103.78(6)
C213 C214 C215 120.0
C217 C214 C213 120.0
C217 C214 C215 120.0
C212 C213 C214 120.0
C211 C212 C213 120.0
C212 C211 C216 120.0
C212 C211 S21 120.0
C216 C211 S21 120.0
C215 C216 C211 120.0
C216 C215 C214 120.0
C214 C217 C218 114.11(5)
C214 C217 C219 115.13(5)
C214 C217 C220 114.10(5)
C218 C217 C220 104.03(5)
C219 C217 C218 104.09(6)
C219 C217 C220 104.09(6)
C223 C224 C225 120.0
C223 C224 S22 117.61(17)
C225 C224 S22 122.39(17)
C222 C223 C224 120.0
C221 C222 C223 120.0
C222 C221 C226 120.0
C222 C221 C227 118.24(12)
C226 C221 C227 121.76(12)
C225 C226 C221 120.0
C226 C225 C224 120.0
C221 C227 C228 111.73(8)
C221 C227 C229 111.72(9)
C221 C227 C230 109.77(9)
C228 C227 C230 107.43(5)
C229 C227 C228 109.26(6)
C229 C227 C230 106.72(6)
C233 C234 C235 120.0
C233 C234 C239 127.3
C235 C234 C239 112.7
C234 C233 C232 120.0
C231 C232 C233 120.0
C232 C231 C236 120.0
C232 C231 S20 120.0
C236 C231 S20 120.0
C235 C236 C231 120.0
C236 C235 C234 120.0
C237 C239 C234 101.17(5)
C238 C239 C234 101.18(5)
C238 C239 C237 101.17(5)
C240 C239 C234 116.86(6)
C240 C239 C237 116.86(8)
C240 C239 C238 116.86(7)
O7 C241 C242 103.06(7)
O8 C241 C242 103.06(8)
O8 C241 O7 153.88(10)
F1 C242 C241 118.73(15)
F1 C242 F3 108.53(17)
F2 C242 C241 96.72(16)
F2 C242 F1 110.51(13)
F2 C242 F3 109.82(15)
F3 C242 C241 111.87(15)
O1 C243 C244 113.90(7)
O2 C243 C244 113.89(8)
O2 C243 O1 132.21(10)
F13 C244 C243 106.60(5)
F14 C244 C243 106.60(6)
F14 C244 F13 112.19(6)
F14 C244 F15 112.18(6)
F15 C244 C243 106.60(6)
F15 C244 F13 112.18(7)
O9 C245 C246 114.42(7)
O10 C245 C246 114.43(8)
O10 C245 O9 131.15(11)
F16 C246 C245 104.59(6)
F16 C246 F17 113.88(7)
F16 C246 F18 113.87(6)
F17 C246 C245 104.60(5)
F17 C246 F18 113.88(7)
F18 C246 C245 104.58(6)
O3 C247 C248 108.05(19)
O4 C247 C248 117.0(3)
O4 C247 O3 117.5(6)
F7 C248 C247 117.2(5)
F7 C248 F8 113.8(5)
F7 C248 F9 113.3(3)
F8 C248 C247 105.18(13)
F8 C248 F9 103.4(4)
F9 C248 C247 102.5(5)
O5 C249 C250 116.40(12)
O6 C249 C250 121.6(3)
O6 C249 O5 121.9(3)
F10 C250 C249 106.60(6)
F10 C250 F11 112.19(7)
F11 C250 C249 106.59(6)
F12 C250 C249 106.60(6)
F12 C250 F10 112.18(6)
F12 C250 F11 112.19(7)
O11 C251 C252 113.69(9)
O11 C251 O12 123.8(3)
O12 C251 C252 113.69(9)
F4 C252 C251 90.01(9)
F4 C252 F5 111.69(7)
F4 C252 F6 119.15(9)
F5 C252 C251 107.15(6)
F5 C252 F6 111.69(8)
F6 C252 C251 114.92(9)
C243 O1 Ag25 116.05(9)
C243 O2 Ag26 127.55(12)
C247 O3 Ag22 124.3(3)
C247 O4 Ag21 118.33(14)
C249 O5 Ag12 126.35(16)
C249 O6 Ag11 133.7(4)
C241 O7 Ag14 115.20(8)
C241 O8 Ag15 108.42(12)
C245 O9 Ag18 128.91(11)
C251 O11 Ag37 128.3(3)
C251 O12 Ag36 131.53(12)
Ag1 S1 Ag7 64.93(10)
Ag1 S1 Ag28 136.16(17)
Ag1 S1 Ag32 82.29(11)
Ag2 S1 Ag1 74.21(12)
Ag2 S1 Ag7 79.85(13)
Ag2 S1 Ag28 65.96(10)
Ag2 S1 Ag32 140.23(16)
Ag5 S1 Ag1 75.25(11)
Ag5 S1 Ag2 75.25(12)
Ag5 S1 Ag7 137.41(16)
Ag5 S1 Ag28 77.57(11)
Ag5 S1 Ag32 67.90(10)
Ag28 S1 Ag7 122.08(14)
Ag32 S1 Ag7 118.41(14)
Ag32 S1 Ag28 117.77(15)
Ag4 S2 Ag30 138.01(15)
Ag4 S2 Ag34 66.54(9)
Ag4 S2 Ag41 79.20(11)
Ag5 S2 Ag4 75.02(11)
Ag5 S2 Ag6 75.10(11)
Ag5 S2 Ag30 67.76(9)
Ag5 S2 Ag34 80.22(11)
Ag5 S2 Ag41 137.94(16)
Ag6 S2 Ag4 74.59(11)
Ag6 S2 Ag30 77.64(10)
Ag6 S2 Ag34 138.10(15)
Ag6 S2 Ag41 66.27(10)
Ag30 S2 Ag34 122.82(13)
Ag41 S2 Ag30 116.91(13)
Ag41 S2 Ag34 118.59(12)
Ag2 S3 Ag9 66.80(11)
Ag2 S3 Ag29 80.14(12)
Ag2 S3 Ag42 138.65(17)
Ag3 S3 Ag2 74.71(13)
Ag3 S3 Ag6 75.61(12)
Ag3 S3 Ag9 77.57(12)
Ag3 S3 Ag29 137.76(18)
Ag3 S3 Ag42 66.54(10)
Ag6 S3 Ag2 74.89(13)
Ag6 S3 Ag9 137.70(18)
Ag6 S3 Ag29 65.29(10)
Ag6 S3 Ag42 81.91(12)
Ag9 S3 Ag29 122.15(14)
Ag9 S3 Ag42 115.93(14)
Ag42 S3 Ag29 120.16(14)
Ag1 S4 Ag3 75.05(12)
Ag1 S4 Ag4 75.08(12)
Ag1 S4 Ag8 80.58(13)
Ag1 S4 Ag33 64.67(11)
Ag1 S4 Ag40 137.74(17)
Ag3 S4 Ag8 67.60(11)
Ag3 S4 Ag33 136.07(17)
Ag3 S4 Ag40 79.94(12)
Ag4 S4 Ag3 74.99(12)
Ag4 S4 Ag8 139.45(17)
Ag4 S4 Ag33 78.30(12)
Ag4 S4 Ag40 65.75(10)
Ag8 S4 Ag33 119.27(15)
Ag8 S4 Ag40 120.08(15)
Ag40 S4 Ag33 119.12(15)
Ag7 S5 Ag8 96.75(17)
Ag7 S5 Ag14 121.9(2)
Ag8 S5 Ag14 104.07(17)
C161 S5 Ag7 109.4(2)
C161 S5 Ag8 111.0(3)
C161 S5 Ag14 112.2(2)
Ag8 S6 Ag9 95.25(19)
Ag8 S6 Ag11 130.9(2)
Ag8 S6 Ag12 67.54(12)
Ag9 S6 Ag12 145.6(2)
Ag11 S6 Ag9 104.38(18)
Ag11 S6 Ag12 71.24(13)
C141 S6 Ag8 105.3(2)
C141 S6 Ag9 98.90(18)
C141 S6 Ag11 115.1(2)
C141 S6 Ag12 113.99(18)
Ag9 S7 Ag7 97.06(16)
Ag9 S7 Ag17 123.4(2)
Ag17 S7 Ag7 106.31(19)
C131 S7 Ag7 106.2(2)
C131 S7 Ag9 104.1(2)
C131 S7 Ag17 116.8(2)
Ag15 S8 Ag7 66.65(7)
Ag16 S8 Ag7 102.19(5)
Ag16 S8 Ag15 141.03(6)
Ag31 S8 Ag7 118.17(5)
Ag31 S8 Ag15 77.46(7)
Ag31 S8 Ag16 76.08(5)
C171 S8 Ag7 126.17(4)
C171 S8 Ag15 108.27(5)
C171 S8 Ag16 107.91(4)
C171 S8 Ag31 111.87(3)
Ag10 S9 Ag9 109.09(18)
Ag10 S9 Ag18 141.1(2)
Ag10 S9 Ag19 75.82(15)
Ag18 S9 Ag9 67.78(12)
Ag19 S9 Ag9 119.82(17)
Ag19 S9 Ag18 73.66(14)
C121 S9 Ag9 121.4(7)
C121 S9 Ag10 107.8(8)
C121 S9 Ag18 105.7(8)
C121 S9 Ag19 112.3(7)
Ag12 S10 Ag8 68.77(13)
Ag13 S10 Ag8 96.3(2)
Ag13 S10 Ag12 139.8(2)
Ag39 S10 Ag8 122.7(2)
Ag39 S10 Ag12 81.55(19)
Ag39 S10 Ag13 75.94(18)
C151 S10 Ag8 124.4(3)
C151 S10 Ag12 104.7(3)
C151 S10 Ag13 114.1(3)
C151 S10 Ag39 109.6(2)
Ag13 S11 Ag14 73.78(17)
Ag13 S11 Ag33 115.8(2)
Ag14 S11 Ag33 66.67(11)
Ag35 S11 Ag13 74.47(17)
Ag35 S11 Ag14 138.5(3)
Ag35 S11 Ag33 105.18(18)
C51 S11 Ag13 106.5(2)
C51 S11 Ag14 104.3(2)
C51 S11 Ag33 130.5(3)
C51 S11 Ag35 110.0(2)
Ag32 S12 Ag15 104.68(15)
Ag33 S12 Ag15 126.3(2)
Ag33 S12 Ag32 95.80(16)
C11 S12 Ag15 114.0(2)
C11 S12 Ag32 105.0(2)
C11 S12 Ag33 107.4(2)
Ag26 S13 Ag32 70.47(12)
Ag27 S13 Ag26 75.89(14)
Ag27 S13 Ag32 119.59(18)
Ag31 S13 Ag26 138.9(2)
Ag31 S13 Ag27 73.82(13)
Ag31 S13 Ag32 101.69(17)
C1 S13 Ag26 112.1(2)
C1 S13 Ag27 115.54(18)
C1 S13 Ag31 105.8(2)
C1 S13 Ag32 123.11(19)
Ag25 S14 Ag34 105.73(5)
Ag32 S14 Ag25 122.42(5)
Ag32 S14 Ag34 99.11(6)
C21 S14 Ag25 110.64(4)
C21 S14 Ag32 110.26(4)
C21 S14 Ag34 106.91(5)
Ag33 S15 Ag36 109.22(16)
Ag34 S15 Ag33 92.91(13)
Ag34 S15 Ag36 125.14(16)
C41 S15 Ag33 101.8(2)
C41 S15 Ag34 112.4(2)
C41 S15 Ag36 111.05(17)
Ag24 S16 Ag34 109.79(5)
Ag24 S16 Ag37 141.59(6)
Ag37 S16 Ag34 66.00(6)
Ag38 S16 Ag24 76.81(5)
Ag38 S16 Ag34 120.33(6)
Ag38 S16 Ag37 74.22(7)
C31 S16 Ag24 113.89(5)
C31 S16 Ag34 115.83(5)
C31 S16 Ag37 100.68(6)
C31 S16 Ag38 113.77(5)
Ag35 S17 Ag36 71.89(8)
Ag35 S17 Ag39 76.69(6)
Ag35 S17 Ag40 113.51(6)
Ag36 S17 Ag40 64.87(5)
Ag39 S17 Ag36 139.23(8)
Ag39 S17 Ag40 106.73(6)
C182 S17 Ag35 110.28(9)
C182 S17 Ag36 100.85(7)
C182 S17 Ag39 114.15(6)
C182 S17 Ag40 125.19(5)
Ag37 S18 Ag36 74.57(7)
Ag37 S18 Ag40 128.40(7)
Ag37 S18 Ag41 104.64(6)
Ag40 S18 Ag36 63.75(5)
Ag40 S18 Ag41 92.86(6)
Ag41 S18 Ag36 143.64(5)
C191 S18 Ag36 107.51(4)
C191 S18 Ag37 111.68(7)
C191 S18 Ag40 108.94(5)
C191 S18 Ag41 106.33(4)
Ag22 S19 Ag41 68.56(4)
Ag23 S19 Ag22 74.05(5)
Ag23 S19 Ag38 73.62(4)
Ag23 S19 Ag41 117.95(4)
Ag38 S19 Ag22 139.87(5)
Ag38 S19 Ag41 107.52(5)
C201 S19 Ag22 103.03(4)
C201 S19 Ag23 111.35(4)
C201 S19 Ag38 110.47(5)
C201 S19 Ag41 123.98(4)
Ag21 S20 Ag42 107.84(5)
Ag41 S20 Ag21 126.49(5)
Ag41 S20 Ag42 96.71(6)
C231 S20 Ag21 104.48(5)
C231 S20 Ag41 111.78(5)
C231 S20 Ag42 108.33(4)
Ag12 S21 Ag42 121.89(6)
Ag40 S21 Ag12 112.54(6)
Ag40 S21 Ag42 96.87(6)
C211 S21 Ag12 105.58(5)
C211 S21 Ag40 112.63(4)
C211 S21 Ag42 107.31(5)
Ag10 S22 Ag42 123.32(19)
Ag11 S22 Ag10 74.64(18)
Ag11 S22 Ag42 72.35(13)
Ag20 S22 Ag10 75.34(15)
Ag20 S22 Ag11 138.7(2)
Ag20 S22 Ag42 102.17(17)
C224 S22 Ag10 108.96(19)
C224 S22 Ag11 112.3(2)
C224 S22 Ag20 104.0(2)
C224 S22 Ag42 125.8(2)
Ag19 S23 Ag21 139.28(5)
Ag19 S23 Ag29 105.15(6)
Ag20 S23 Ag19 74.00(5)
Ag20 S23 Ag21 74.59(5)
Ag20 S23 Ag29 116.03(5)
Ag21 S23 Ag29 67.17(5)
C111 S23 Ag19 103.61(13)
C111 S23 Ag20 110.89(8)
C111 S23 Ag21 111.43(11)
C111 S23 Ag29 129.89(12)
Ag22 S24 Ag21 73.95(10)
Ag22 S24 Ag30 106.07(13)
Ag29 S24 Ag21 66.34(10)
Ag29 S24 Ag22 129.51(16)
Ag29 S24 Ag30 89.48(12)
Ag30 S24 Ag21 143.44(14)
C91 S24 Ag21 104.8(5)
C91 S24 Ag22 111.9(5)
C91 S24 Ag29 107.5(5)
C91 S24 Ag30 108.6(5)
Ag23 S25 Ag24 77.37(12)
Ag23 S25 Ag25 139.80(16)
Ag23 S25 Ag30 104.98(15)
Ag24 S25 Ag25 75.28(12)
Ag24 S25 Ag30 124.96(15)
Ag25 S25 Ag30 69.09(10)
C101 S25 Ag23 109.3(2)
C101 S25 Ag24 108.5(5)
C101 S25 Ag25 107.0(4)
C101 S25 Ag30 121.1(4)
Ag26 S26 Ag25 71.16(10)
Ag26 S26 Ag28 105.77(14)
Ag26 S26 Ag30 129.99(15)
Ag28 S26 Ag25 139.71(14)
Ag28 S26 Ag30 90.78(13)
Ag30 S26 Ag25 66.40(9)
C81 S26 Ag25 115.19(17)
C81 S26 Ag26 113.40(19)
C81 S26 Ag28 103.01(16)
C81 S26 Ag30 107.87(18)
Ag18 S27 Ag17 71.10(10)
Ag18 S27 Ag28 126.23(14)
Ag18 S27 Ag29 105.24(14)
Ag28 S27 Ag17 65.07(9)
Ag29 S27 Ag17 142.68(13)
Ag29 S27 Ag28 92.27(12)
C71 S27 Ag17 106.06(15)
C71 S27 Ag18 112.07(19)
C71 S27 Ag28 108.8(2)
C71 S27 Ag29 109.34(16)
Ag16 S28 Ag17 73.48(16)
Ag16 S28 Ag27 77.82(16)
Ag16 S28 Ag28 116.67(17)
Ag17 S28 Ag28 66.28(13)
Ag27 S28 Ag17 139.7(2)
Ag27 S28 Ag28 103.94(18)
C62 S28 Ag16 109.2(4)
C62 S28 Ag17 102.7(5)
C62 S28 Ag27 113.1(5)
C62 S28 Ag28 125.6(4)

loop_
_geom_bond_atom_site_label_1
_geom_bond_atom_site_label_2
_geom_bond_distance
Ag1 Ag2 2.9373(18)
Ag1 Ag3 2.940(2)
Ag1 Ag4 2.9272(18)
Ag1 Ag5 2.9566(18)
Ag1 Ag7 2.817(2)
Ag1 Ag8 3.335(2)
Ag1 Ag33 2.791(2)
Ag1 S1 2.440(4)
Ag1 S4 2.398(4)
Ag2 Ag3 2.9262(18)
Ag2 Ag5 2.950(2)
Ag2 Ag6 2.9331(18)
Ag2 Ag7 3.355(2)
Ag2 Ag9 2.857(2)
Ag2 Ag28 2.8244(18)
Ag2 Ag29 3.3535(19)
Ag2 S1 2.429(4)
Ag2 S3 2.412(4)
Ag3 Ag4 2.943(2)
Ag3 Ag6 2.9560(18)
Ag3 Ag8 2.889(2)
Ag3 Ag9 3.244(2)
Ag3 Ag40 3.354(2)
Ag3 Ag42 2.854(2)
Ag3 S3 2.411(4)
Ag3 S4 2.429(4)
Ag4 Ag5 2.9473(17)
Ag4 Ag6 2.9331(17)
Ag4 Ag33 3.289(2)
Ag4 Ag34 2.8787(19)
Ag4 Ag40 2.830(2)
Ag4 Ag41 3.301(2)
Ag4 S2 2.426(4)
Ag4 S4 2.406(4)
Ag5 Ag6 2.9430(19)
Ag5 Ag28 3.2309(17)
Ag5 Ag30 2.9074(18)
Ag5 Ag32 2.8578(19)
Ag5 Ag34 3.3661(18)
Ag5 S1 2.403(4)
Ag5 S2 2.414(4)
Ag6 Ag29 2.8171(17)
Ag6 Ag30 3.2645(17)
Ag6 Ag41 2.8300(18)
Ag6 S2 2.414(4)
Ag6 S3 2.412(4)
Ag7 Ag15 2.898(3)
Ag7 S1 2.781(4)
Ag7 S5 2.441(5)
Ag7 S7 2.506(5)
Ag7 S8 2.7841(19)
Ag8 Ag12 3.001(3)
Ag8 S4 2.743(4)
Ag8 S5 2.478(5)
Ag8 S6 2.464(5)
Ag8 S10 2.776(5)
Ag9 Ag18 2.960(2)
Ag9 S3 2.752(4)
Ag9 S6 2.494(4)
Ag9 S7 2.444(5)
Ag9 S9 2.763(5)
Ag10 Ag11 3.038(2)
Ag10 Ag19 3.0297(18)
Ag10 Ag20 3.0343(19)
Ag10 O1W 2.5000(12)
Ag10 S9 2.465(5)
Ag10 S22 2.509(6)
Ag11 Ag12 3.144(3)
Ag11 Ag42 3.056(3)
Ag11 O6 2.310(5)
Ag11 S6 2.470(6)
Ag11 S22 2.501(6)
Ag12 Ag39 3.266(2)
Ag12 O5 2.305(2)
Ag12 S6 2.895(5)
Ag12 S10 2.524(7)
Ag12 S21 2.4716(19)
Ag13 Ag14 2.995(3)
Ag13 Ag35 2.9832(19)
Ag13 Ag39 3.055(2)
Ag13 O6W 2.5000(12)
Ag13 S10 2.488(7)
Ag13 S11 2.469(6)
Ag14 Ag15 3.311(3)
Ag14 Ag33 2.934(3)
Ag14 O7 2.452(2)
Ag14 S5 2.513(5)
Ag14 S11 2.520(5)
Ag15 Ag31 3.060(3)
Ag15 O8 2.501(3)
Ag15 S8 2.469(2)
Ag15 S12 2.529(5)
Ag16 Ag17 2.993(2)
Ag16 Ag27 3.104(2)
Ag16 Ag31 3.0118(17)
Ag16 O9W 2.4999(12)
Ag16 S8 2.4659(12)
Ag16 S28 2.468(6)
Ag17 Ag18 3.157(2)
Ag17 Ag28 2.930(2)
Ag17 S7 2.486(5)
Ag17 S27 2.913(4)
Ag17 S28 2.534(6)
Ag18 Ag19 2.998(3)
Ag18 O9 2.0739(17)
Ag18 S9 2.535(5)
Ag18 S27 2.485(4)
Ag19 Ag20 2.973(2)
Ag19 O3W 2.5000(11)
Ag19 S9 2.466(5)
Ag19 S23 2.472(2)
Ag20 Ag21 3.0370(18)
Ag20 O2W 2.5000(11)
Ag20 S22 2.456(5)
Ag20 S23 2.4673(18)
Ag21 Ag22 3.2716(19)
Ag21 Ag29 2.978(2)
Ag21 O4 2.307(2)
Ag21 S20 2.4949(14)
Ag21 S23 2.5437(17)
Ag21 S24 2.932(4)
Ag22 Ag23 3.0094(17)
Ag22 Ag41 3.006(2)
Ag22 O3 2.356(4)
Ag22 S19 2.5396(16)
Ag22 S24 2.473(4)
Ag23 Ag24 3.0955(14)
Ag23 Ag38 2.9576(14)
Ag23 O12W 2.5000(11)
Ag23 S19 2.4566(13)
Ag23 S25 2.458(4)
Ag24 Ag25 3.071(2)
Ag24 Ag38 3.0543(16)
Ag24 O10W 2.4998(11)
Ag24 S16 2.4679(16)
Ag24 S25 2.494(4)
Ag25 Ag26 3.165(2)
Ag25 Ag30 2.9939(17)
Ag25 O1 2.3653(17)
Ag25 S14 2.4765(14)
Ag25 S25 2.535(4)
Ag25 S26 2.928(4)
Ag26 Ag27 3.089(2)
Ag26 Ag32 3.036(2)
Ag26 O2 2.261(2)
Ag26 S13 2.527(5)
Ag26 S26 2.476(4)
Ag27 Ag31 2.9796(18)
Ag27 O8W 2.5000(12)
Ag27 S13 2.496(4)
Ag27 S28 2.474(6)
Ag28 S1 2.738(4)
Ag28 S26 2.490(4)
Ag28 S27 2.496(3)
Ag28 S28 2.808(5)
Ag29 S3 2.779(4)
Ag29 S23 2.8224(19)
Ag29 S24 2.462(4)
Ag29 S27 2.492(4)
Ag30 S2 2.774(3)
Ag30 S24 2.519(4)
Ag30 S25 2.736(4)
Ag30 S26 2.501(4)
Ag31 O7W 2.5000(12)
Ag31 S8 2.4212(13)
Ag31 S13 2.466(5)
Ag32 S1 2.696(4)
Ag32 S12 2.472(4)
Ag32 S13 2.727(4)
Ag32 S14 2.4730(15)
Ag33 S4 2.784(4)
Ag33 S11 2.802(5)
Ag33 S12 2.455(4)
Ag33 S15 2.477(4)
Ag34 Ag37 2.903(3)
Ag34 S2 2.791(4)
Ag34 S14 2.5068(15)
Ag34 S15 2.453(4)
Ag34 S16 2.749(2)
Ag35 Ag36 2.960(2)
Ag35 Ag39 3.072(2)
Ag35 O5W 2.5000(11)
Ag35 S11 2.461(5)
Ag35 S17 2.470(2)
Ag36 Ag37 3.306(3)
Ag36 Ag40 2.900(2)
Ag36 O12 2.4886(18)
Ag36 S15 2.482(4)
Ag36 S17 2.571(2)
Ag36 S18 2.9650(17)
Ag37 Ag38 3.032(3)
Ag37 O11 2.459(4)
Ag37 S16 2.573(2)
Ag37 S18 2.451(2)
Ag38 O11W 2.5000(11)
Ag38 S16 2.4486(18)
Ag38 S19 2.4797(15)
Ag39 O4W 2.5000(12)
Ag39 S10 2.477(5)
Ag39 S17 2.4826(18)
Ag40 S4 2.776(4)
Ag40 S17 2.822(2)
Ag40 S18 2.4688(17)
Ag40 S21 2.4655(14)
Ag41 S2 2.739(4)
Ag41 S18 2.5394(13)
Ag41 S19 2.7844(16)
Ag41 S20 2.4677(14)
Ag42 S3 2.764(4)
Ag42 S20 2.5406(15)
Ag42 S21 2.4833(15)
Ag42 S22 2.671(4)
C2 C3 1.3900
C2 C1 1.3900
C3 C4 1.3900
C4 C5 1.3900
C4 C8 1.5501
C5 C6 1.3900
C6 C1 1.3900
C1 S13 1.843(5)
C7 C8 1.5500(8)
C8 C9 1.5500(8)
C8 C10 1.5500(6)
C13 C14 1.3900
C13 C11 1.3900
C14 C15 1.3900
C15 C16 1.3900
C15 C18 1.4330
C16 C12 1.3900
C12 C11 1.3900
C11 S12 1.930(5)
C17 C18 1.4724(5)
C18 C19 1.4331(6)
C18 C20 1.4331(6)
C26 C22 1.3900
C26 C25 1.3900
C22 C21 1.3900
C21 C23 1.3900
C21 S14 1.8330
C23 C24 1.3900
C24 C25 1.3900
C25 C27 1.4581
C27 C28 1.5057(5)
C27 C29 1.4936(5)
C27 C30 1.4908(6)
C33 C31 1.3900
C33 C34 1.3900
C31 C32 1.3900
C31 S16 1.8116(10)
C32 C36 1.3900
C36 C35 1.3900
C35 C34 1.3900
C35 C37 1.3096
C37 C38 1.5000(7)
C37 C39 1.5001(7)
C37 C40 1.5000(6)
C44 C45 1.3900
C44 C43 1.3900
C45 C46 1.3900
C45 C47 1.5395
C46 C42 1.3900
C42 C41 1.3900
C41 C43 1.3900
C41 S15 1.762(4)
C47 C48 1.5395(8)
C47 C49 1.5431(7)
C47 C50 1.5396(8)
C53 C54 1.3900
C53 C52 1.3900
C54 C55 1.3900
C54 C57 1.5496
C55 C56 1.3900
C56 C51 1.3900
C51 C52 1.3900
C51 S11 1.755(5)
C57 C58 1.5496(8)
C57 C59 1.5498(7)
C57 C60 1.5496(8)
C62 C63 1.3900
C62 C61 1.3900
C62 S28 1.818(5)
C63 C64 1.3900
C64 C65 1.3900
C65 C66 1.3900
C65 C67 1.5502
C66 C61 1.3900
C67 C68 1.5502(7)
C67 C69 1.5502(10)
C67 C70 1.5502(10)
C76 C75 1.3900
C76 C71 1.3900
C75 C74 1.3900
C74 C73 1.3900
C74 C78 1.5500
C73 C72 1.3900
C72 C71 1.3900
C71 S27 1.832(3)
C77 C78 1.5500(9)
C78 C79 1.5500(7)
C78 C80 1.5499(9)
C83 C81 1.3900
C83 C84 1.3900
C81 C82 1.3900
C81 S26 1.842(4)
C82 C86 1.3900
C86 C85 1.3900
C85 C84 1.3900
C85 C87 1.5497
C87 C88 1.5497(8)
C87 C89 1.5498(7)
C87 C90 1.5497(8)
C95 C94 1.3900
C95 C96 1.3900
C95 C97 1.2331
C94 C93 1.3900
C93 C91 1.3900
C91 C92 1.3900
C91 S24 1.870(3)
C92 C96 1.3900
C97 C98 1.5265(9)
C97 C99 1.5268(8)
C97 C100 1.5268(8)
C103 C102 1.3900
C103 C106 1.3900
C102 C101 1.3900
C101 C104 1.3900
C101 S25 1.887(5)
C104 C105 1.3900
C105 C106 1.3900
C106 C107 1.5496
C107 C108 1.5497(6)
C107 C109 1.5496(8)
C107 C110 1.5496(8)
C114 C113 1.3900
C114 C115 1.3900
C114 C117 1.3427
C113 C112 1.3900
C112 C111 1.3900
C111 C116 1.3900
C111 S23 1.8431(11)
C116 C115 1.3900
C117 C118 1.3448(10)
C117 C119 1.5495(8)
C117 C120 1.5496(8)
C124 C125 1.3900
C124 C123 1.3900
C124 C127 1.5500
C125 C126 1.3900
C126 C121 1.3900
C121 C122 1.3900
C121 S9 1.825(6)
C122 C123 1.3900
C127 C128 1.5500(6)
C127 C129 1.5499(8)
C127 C130 1.5499(8)
C132 C131 1.3900
C132 C133 1.3900
C131 C136 1.3900
C131 S7 1.882(5)
C136 C135 1.3900
C135 C134 1.3900
C134 C133 1.3900
C134 C137 1.5500
C137 C138 1.5500(6)
C137 C139 1.5500(6)
C137 C140 1.5500(6)
C143 C141 1.3900
C143 C144 1.3900
C141 C142 1.3900
C141 S6 2.003(5)
C142 C146 1.3900
C146 C145 1.3900
C145 C144 1.3900
C145 C147 1.3887
C147 C148 1.4373(6)
C147 C149 1.4748(6)
C147 C150 1.4373(7)
C152 C153 1.3900
C152 C151 1.3900
C153 C154 1.3900
C154 C155 1.3900
C154 C157 1.5502
C155 C156 1.3900
C156 C151 1.3900
C151 S10 1.836(6)
C157 C158 1.5502(8)
C157 C159 1.5501(6)
C157 C160 1.5502(7)
C162 C161 1.3900
C162 C163 1.3900
C161 C166 1.3900
C161 S5 1.792(4)
C166 C165 1.3900
C165 C164 1.3901
C164 C163 1.3900
C164 C167 1.5498
C167 C168 1.5499(6)
C167 C169 1.5498(8)
C167 C170 1.5498(8)
C174 C176 1.3900
C174 C173 1.3900
C176 C175 1.3900
C176 C177 1.4153
C175 C172 1.3900
C172 C171 1.3900
C171 C173 1.3900
C171 S8 1.8883
C177 C178 1.4824(4)
C177 C179 1.4825(4)
C177 C180 1.4825(4)
C183 C184 1.3900
C183 C182 1.3900
C184 C185 1.3900
C185 C186 1.3900
C185 C187 1.3242
C186 C181 1.3900
C181 C182 1.3900
C182 S17 1.8384(12)
C187 C188 1.5492(8)
C187 C189 1.4621(10)
C187 C190 1.4613(10)
C191 C192 1.3900
C191 C196 1.3900
C191 S18 1.8200
C192 C193 1.3900
C193 C194 1.3900
C194 C195 1.3900
C194 C197 1.3052
C195 C196 1.3900
C197 C198 1.5056(7)
C197 C199 1.5052(7)
C197 C200 1.5055(7)
C202 C205 1.3900
C202 C201 1.3900
C205 C206 1.3900
C206 C204 1.3900
C206 C207 1.3126
C204 C203 1.3900
C203 C201 1.3900
C201 S19 1.7937
C207 C208 1.5039(7)
C207 C209 1.5038(7)
C207 C210 1.5038(7)
C214 C213 1.3900
C214 C215 1.3900
C214 C217 1.3106
C213 C212 1.3900
C212 C211 1.3900
C211 C216 1.3900
C211 S21 1.7938
C216 C215 1.3900
C217 C218 1.5016(6)
C217 C219 1.5008(7)
C217 C220 1.5016(6)
C224 C223 1.3900
C224 C225 1.3900
C224 S22 2.004(5)
C223 C222 1.3900
C222 C221 1.3900
C221 C226 1.3900
C221 C227 1.4510
C226 C225 1.3900
C227 C228 1.4515(7)
C227 C229 1.4515(6)
C227 C230 1.4846(5)
C234 C233 1.3900
C234 C235 1.3900
C234 C239 1.5260
C233 C232 1.3900
C232 C231 1.3900
C231 C236 1.3900
C231 S20 1.7518
C236 C235 1.3900
C237 C239 1.5260(8)
C238 C239 1.5260(7)
C239 C240 1.2423(8)
C241 C242 1.5500(9)
C241 O7 1.2499(10)
C241 O8 1.2499(9)
C242 F1 1.472(2)
C242 F2 1.449(3)
C242 F3 1.4845(18)
C243 C244 1.5471(7)
C243 O1 1.2499(9)
C243 O2 1.2500(8)
C244 F13 1.4468(7)
C244 F14 1.4467(8)
C244 F15 1.4467(7)
C245 C246 1.5392(7)
C245 O9 1.2500(10)
C245 O10 1.2500(9)
C246 F16 1.4356(8)
C246 F17 1.4356(7)
C246 F18 1.4358(8)
C247 C248 1.5500(11)
C247 O3 1.2500(11)
C247 O4 1.2500(11)
C248 F7 1.337(7)
C248 F8 1.525(2)
C248 F9 1.533(10)
C249 C250 1.5472(8)
C249 O5 1.2500(11)
C249 O6 1.2500(11)
C250 F10 1.4467(8)
C250 F11 1.4467(8)
C250 F12 1.4467(8)
C251 C252 1.5500(8)
C251 O11 1.2500(11)
C251 O12 1.2500(10)
C252 F4 1.4501(9)
C252 F5 1.4500(8)
C252 F6 1.4501(9)
